data_7110902
loop_
_publ_author_name
'Sanmart\'in, Jes\'us'
'Bermejo, Manuel R.'
'Garc\'ia-Deibe, Ana M.'
'Llamas-Saiz, Antonio L.'

_publ_section_title
;
 Unusual high nuclearity and pseudo-tetrahedral Zn8O13 core found in a
 self-assembled complex
;
_journal_issue 9
_journal_name_full 'Chemical Communications'
_journal_page_first 795
_journal_paper_doi 10.1039/b001368o
_journal_year 2000
_chemical_formula_sum 'C72.5 H72.75 N8.25 O20 Zn8'
_chemical_formula_weight 1902.60
_chemical_name_common '[Zn(L)4(H2O)3].H2O.0.25MeCN'
_chemical_name_systematic
; 
 ? 
;
_space_group_IT_number 14
_symmetry_cell_setting monoclinic
_symmetry_space_group_name_Hall '-P 2yn'
_symmetry_space_group_name_H-M 'P 1 21/n 1'
_atom_sites_solution_hydrogens geom
_atom_sites_solution_primary direct
_atom_sites_solution_secondary difmap
_audit_creation_method SHELXL-97
_cell_angle_alpha 90.00
_cell_angle_beta 91.698(6)
_cell_angle_gamma 90.00
_cell_formula_units_Z 4
_cell_length_a 13.6060(17)
_cell_length_b 17.608(3)
_cell_length_c 32.497(4)
_cell_measurement_reflns_used 25
_cell_measurement_temperature 293(2)
_cell_measurement_theta_max 23.59
_cell_measurement_theta_min 21.39
_cell_volume 7782.0(19)
_computing_cell_refinement 'CAD4-Express Software (Nonius, 1994)'
_computing_data_collection 'CAD4-Express Software (Nonius, 1994)'
_computing_structure_refinement 'SHELXL-97 (Sheldrick, 1997)'
_computing_structure_solution 'SHELXS-97 (Sheldrick, 1990)'
_diffrn_ambient_temperature 293(2)
_diffrn_measured_fraction_theta_full 0.998
_diffrn_measured_fraction_theta_max 0.998
_diffrn_measurement_device_type 'Enraf Nonius CAD4'
_diffrn_measurement_method 'non-profiled omega scans'
_diffrn_radiation_monochromator graphite
_diffrn_radiation_source 'fine-focus sealed tube'
_diffrn_radiation_type CuK\a
_diffrn_radiation_wavelength 1.54184
_diffrn_reflns_av_R_equivalents 0.0000
_diffrn_reflns_av_sigmaI/netI 0.1264
_diffrn_reflns_limit_h_max 17
_diffrn_reflns_limit_h_min 0
_diffrn_reflns_limit_k_max 22
_diffrn_reflns_limit_k_min 0
_diffrn_reflns_limit_l_max 40
_diffrn_reflns_limit_l_min -40
_diffrn_reflns_number 33682
_diffrn_reflns_theta_full 76.04
_diffrn_reflns_theta_max 76.04
_diffrn_reflns_theta_min 2.72
_diffrn_standards_decay_% 8
_diffrn_standards_interval_time 120
_diffrn_standards_number 3
_exptl_absorpt_coefficient_mu 3.310
_exptl_absorpt_correction_T_max 0.6195
_exptl_absorpt_correction_T_min 0.3511
_exptl_absorpt_correction_type psi-scans
_exptl_crystal_colour 'Dark brown'
_exptl_crystal_density_diffrn 1.624
_exptl_crystal_density_method 'not measured'
_exptl_crystal_description Prism
_exptl_crystal_F_000 3862
_exptl_crystal_size_max 0.40
_exptl_crystal_size_mid 0.24
_exptl_crystal_size_min 0.16
_refine_diff_density_max 0.848
_refine_diff_density_min -0.614
_refine_diff_density_rms 0.132
_refine_ls_extinction_method none
_refine_ls_goodness_of_fit_ref 0.946
_refine_ls_hydrogen_treatment mixed
_refine_ls_matrix_type full
_refine_ls_number_parameters 998
_refine_ls_number_reflns 33682
_refine_ls_number_restraints 37
_refine_ls_restrained_S_all 0.946
_refine_ls_R_factor_all 0.2279
_refine_ls_R_factor_gt 0.0895
_refine_ls_shift/su_max 0.013
_refine_ls_shift/su_mean 0.001
_refine_ls_structure_factor_coef Fsqd
_refine_ls_weighting_details 'calc w=1/[\s^2^(Fo^2^)+(0.1970P)^2^+0.0000P] where P=(Fo^2^+2Fc^2^)/3'
_refine_ls_weighting_scheme calc
_refine_ls_wR_factor_gt 0.2625
_refine_ls_wR_factor_ref 0.3450
_reflns_number_gt 13268
_reflns_number_total 33682
_reflns_threshold_expression >2sigma(I)
_cod_data_source_file b001368osup1.cif
_cod_data_source_block 99be01
_cod_depositor_comments
;
The following automatic conversions were performed:

'_symmetry_cell_setting' value 'Monoclinic' changed to 'monoclinic'
according to /home/saulius/struct/CIF-dictionaries/cif_core.dic
dictionary named 'cif_core.dic' version 2.4.2 from 2011-04-26.

Automatic conversion script
Id: cif_fix_values 1891 2012-01-12 08:04:46Z andrius 
;
_cod_original_cell_volume 7782.3(19)
_cod_original_sg_symbol_H-M 'P2(1)/n (No. 14)'
_cod_original_formula_sum 'C72.50 H72.75 N8.25 O20 Zn8'
_cod_database_code 7110902
_diffrn_standards_decay_corr_max 1.838
_diffrn_standards_decay_corr_min 0.893

loop_
_symmetry_equiv_pos_as_xyz
'x, y, z'
'-x+1/2, y+1/2, -z+1/2'
'-x, -y, -z'
'x-1/2, -y-1/2, z-1/2'

loop_
_atom_site_label
_atom_site_type_symbol
_atom_site_fract_x
_atom_site_fract_y
_atom_site_fract_z
_atom_site_U_iso_or_equiv
_atom_site_adp_type
_atom_site_occupancy
_atom_site_symmetry_multiplicity
_atom_site_calc_flag
_atom_site_refinement_flags
_atom_site_disorder_assembly
_atom_site_disorder_group
Zn1 Zn 0.33662(9) 0.69396(8) 0.01981(4) 0.0832(4) Uani 1 1 d . . .
Zn2 Zn 0.65209(8) 0.94349(7) 0.06584(4) 0.0719(3) Uani 1 1 d . . .
Zn3 Zn 0.31557(8) 0.86814(7) 0.23551(3) 0.0703(3) Uani 1 1 d . . .
Zn4 Zn 0.67910(8) 0.55190(7) 0.18379(3) 0.0674(3) Uani 1 1 d . . .
Zn5 Zn 0.48370(7) 0.80525(7) 0.06811(3) 0.0646(3) Uani 1 1 d . . .
Zn6 Zn 0.50147(8) 0.88950(7) 0.16133(3) 0.0643(3) Uani 1 1 d . . .
Zn7 Zn 0.49847(8) 0.71048(7) 0.20242(3) 0.0642(3) Uani 1 1 d . . .
Zn8 Zn 0.49066(7) 0.62629(7) 0.10809(3) 0.0640(3) Uani 1 1 d . . .
O13 O 0.3443(4) 0.7591(3) 0.07158(16) 0.0700(15) Uani 1 1 d . . .
O14 O 0.4208(3) 0.8725(3) 0.11177(15) 0.0653(15) Uani 1 1 d . . .
O10 O 0.4018(4) 0.6131(4) 0.05220(18) 0.0772(17) Uani 1 1 d . . .
O11 O 0.4732(5) 0.5145(4) 0.10803(19) 0.0856(19) Uani 1 1 d . . .
O20 O 0.5476(4) 0.8863(3) 0.03509(16) 0.0685(15) Uani 1 1 d . . .
O21 O 0.4487(4) 0.7673(4) 0.00654(18) 0.0875(19) Uani 1 1 d . . .
O23 O 0.6273(3) 0.8738(3) 0.11508(16) 0.0629(14) Uani 1 1 d . . .
O24 O 0.5710(4) 0.7982(3) 0.18202(15) 0.0630(14) Uani 1 1 d . . .
O30 O 0.4169(4) 0.9311(4) 0.20864(16) 0.0694(15) Uani 1 1 d . . .
O31 O 0.5646(5) 0.9898(4) 0.16828(18) 0.0783(17) Uani 1 1 d . . .
O33 O 0.3533(3) 0.7769(3) 0.19802(15) 0.0635(14) Uani 1 1 d . . .
O34 O 0.4260(3) 0.6596(3) 0.15749(15) 0.0640(14) Uani 1 1 d . . .
O40 O 0.5963(4) 0.6143(3) 0.22109(15) 0.0685(15) Uani 1 1 d . . .
O41 O 0.4901(5) 0.7151(4) 0.26103(17) 0.099(2) Uani 1 1 d . . .
O43 O 0.6390(4) 0.6194(3) 0.13437(16) 0.0643(14) Uani 1 1 d . . .
O44 O 0.5562(4) 0.7146(3) 0.08270(16) 0.0668(15) Uani 1 1 d . . .
O2W O 0.6227(5) 1.0327(4) 0.09983(19) 0.0901(19) Uani 1 1 d . . .
H2WA H 0.6498 1.0739 0.1109 0.100 Uiso 1 1 d . . .
H2WB H 0.6029 1.0176 0.1240 0.100 Uiso 1 1 d . . .
O3W O 0.3560(5) 0.8050(4) 0.28417(17) 0.105(2) Uani 1 1 d . . .
H3WA H 0.3781 0.7596 0.2785 0.100 Uiso 1 1 d . . .
H3WB H 0.3542 0.8052 0.3112 0.100 Uiso 1 1 d . . .
O4W O 0.6094(5) 0.4621(3) 0.1539(2) 0.092(2) Uani 1 1 d . . .
H4WA H 0.5616 0.4760 0.1293 0.100 Uiso 1 1 d . . .
H4WB H 0.6037 0.4040 0.1536 0.100 Uiso 1 1 d . . .
N11 N 0.3208(7) 0.6269(7) -0.0320(3) 0.106(3) Uani 1 1 d . . .
N12 N 0.1811(7) 0.7128(6) 0.0214(3) 0.096(3) Uani 1 1 d . . .
N21 N 0.6666(5) 1.0127(5) 0.0132(3) 0.085(2) Uani 1 1 d . . .
N22 N 0.7970(5) 0.9125(4) 0.0651(2) 0.074(2) Uani 1 1 d . . .
N31 N 0.2814(6) 0.9627(6) 0.2748(2) 0.090(3) Uani 1 1 d . . .
N32 N 0.1747(5) 0.8663(5) 0.2140(2) 0.074(2) Uani 1 1 d . . .
N41 N 0.7147(6) 0.4769(5) 0.2321(3) 0.084(2) Uani 1 1 d . C .
N42 N 0.8247(5) 0.5662(5) 0.1705(2) 0.077(2) Uani 1 1 d . . .
C100 C 0.3992(6) 0.5413(6) 0.0431(3) 0.078(3) Uani 1 1 d . . .
C101 C 0.4354(7) 0.4860(6) 0.0735(3) 0.082(3) Uani 1 1 d . . .
C102 C 0.4338(9) 0.4125(7) 0.0658(4) 0.113(4) Uani 1 1 d . . .
H102 H 0.4551 0.3785 0.0861 0.136 Uiso 1 1 calc R . .
C103 C 0.4002(11) 0.3852(7) 0.0273(5) 0.136(5) Uani 1 1 d . . .
H103 H 0.4007 0.3334 0.0217 0.163 Uiso 1 1 calc R . .
C104 C 0.3679(9) 0.4343(9) -0.0010(4) 0.125(5) Uani 1 1 d . . .
H104 H 0.3454 0.4148 -0.0262 0.150 Uiso 1 1 calc R . .
C105 C 0.3652(8) 0.5108(6) 0.0040(3) 0.088(3) Uani 1 1 d . . .
C106 C 0.3327(9) 0.5574(9) -0.0297(3) 0.109(4) Uani 1 1 d . . .
H106 H 0.3181 0.5310 -0.0539 0.131 Uiso 1 1 calc R . .
C107 C 0.2865(10) 0.6515(9) -0.0733(3) 0.139(5) Uani 1 1 d . . .
H10A H 0.3422 0.6688 -0.0888 0.166 Uiso 1 1 calc R . .
H10B H 0.2571 0.6088 -0.0880 0.166 Uiso 1 1 calc R . .
C108 C 0.2172(14) 0.7105(10) -0.0710(6) 0.189(7) Uiso 1 1 d . . .
H10C H 0.2033 0.7293 -0.0986 0.227 Uiso 1 1 calc R . .
H10D H 0.2469 0.7518 -0.0552 0.227 Uiso 1 1 calc R . .
C109 C 0.1111(13) 0.6882(10) -0.0499(5) 0.177(7) Uiso 1 1 d . . .
H10E H 0.0684 0.7323 -0.0518 0.213 Uiso 1 1 calc R . .
H10F H 0.0804 0.6482 -0.0663 0.213 Uiso 1 1 calc R . .
C110 C 0.1165(10) 0.6628(9) -0.0060(4) 0.159(6) Uani 1 1 d . . .
H11A H 0.1417 0.6113 -0.0049 0.191 Uiso 1 1 calc R . .
H11B H 0.0506 0.6621 0.0046 0.191 Uiso 1 1 calc R . .
C111 C 0.1366(7) 0.7612(8) 0.0447(4) 0.101(4) Uani 1 1 d . . .
H111 H 0.0682 0.7605 0.0439 0.121 Uiso 1 1 calc R . .
C112 C 0.1832(6) 0.8146(6) 0.0711(3) 0.078(3) Uani 1 1 d . . .
C113 C 0.2842(6) 0.8123(6) 0.0830(2) 0.068(2) Uani 1 1 d . . .
C114 C 0.3232(5) 0.8730(6) 0.1067(2) 0.068(2) Uani 1 1 d . . .
C115 C 0.2649(7) 0.9287(6) 0.1225(3) 0.078(3) Uani 1 1 d . . .
H115 H 0.2896 0.9666 0.1399 0.093 Uiso 1 1 calc R . .
C116 C 0.1587(8) 0.9237(8) 0.1097(4) 0.114(5) Uani 1 1 d . . .
H116 H 0.1160 0.9604 0.1193 0.137 Uiso 1 1 calc R . .
C117 C 0.1223(7) 0.8694(8) 0.0854(4) 0.109(4) Uani 1 1 d . . .
H117 H 0.0557 0.8687 0.0782 0.131 Uiso 1 1 calc R . .
C200 C 0.5457(6) 0.8735(6) -0.0050(3) 0.074(3) Uani 1 1 d . . .
C201 C 0.4952(7) 0.8093(7) -0.0205(3) 0.083(3) Uani 1 1 d . . .
C202 C 0.4915(8) 0.7894(7) -0.0624(3) 0.094(3) Uani 1 1 d . . .
H202 H 0.4573 0.7467 -0.0718 0.113 Uiso 1 1 calc R . .
C203 C 0.5414(8) 0.8363(8) -0.0893(3) 0.107(4) Uani 1 1 d . . .
H203 H 0.5437 0.8226 -0.1169 0.128 Uiso 1 1 calc R . .
C204 C 0.5887(9) 0.9043(8) -0.0761(3) 0.110(4) Uani 1 1 d . . .
H204 H 0.6164 0.9368 -0.0950 0.132 Uiso 1 1 calc R . .
C205 C 0.5928(7) 0.9214(7) -0.0344(3) 0.087(3) Uani 1 1 d . . .
C206 C 0.6423(7) 0.9918(7) -0.0226(3) 0.095(3) Uani 1 1 d . . .
H206 H 0.6574 1.0248 -0.0439 0.114 Uiso 1 1 calc R . .
C207 C 0.7216(8) 1.0834(7) 0.0149(4) 0.104(4) Uani 1 1 d . . .
H20A H 0.6803 1.1239 0.0249 0.125 Uiso 1 1 calc R . .
H20B H 0.7423 1.0970 -0.0125 0.125 Uiso 1 1 calc R . .
C208 C 0.8134(8) 1.0733(7) 0.0442(4) 0.107(4) Uani 1 1 d . . .
H20C H 0.8458 1.1221 0.0470 0.128 Uiso 1 1 calc R . .
H20D H 0.7906 1.0593 0.0712 0.128 Uiso 1 1 calc R . .
C209 C 0.8888(8) 1.0156(7) 0.0318(4) 0.116(4) Uani 1 1 d . . .
H20E H 0.9449 1.0198 0.0508 0.139 Uiso 1 1 calc R . .
H20F H 0.9112 1.0295 0.0047 0.139 Uiso 1 1 calc R . .
C210 C 0.8566(7) 0.9313(6) 0.0303(3) 0.092(3) Uani 1 1 d . . .
H21A H 0.8193 0.9218 0.0049 0.110 Uiso 1 1 calc R . .
H21B H 0.9144 0.8990 0.0305 0.110 Uiso 1 1 calc R . .
C211 C 0.8392(6) 0.8728(6) 0.0930(3) 0.078(3) Uani 1 1 d . . .
H211 H 0.9050 0.8616 0.0889 0.094 Uiso 1 1 calc R . .
C212 C 0.7997(5) 0.8431(5) 0.1298(3) 0.065(2) Uani 1 1 d . . .
C213 C 0.6963(5) 0.8405(5) 0.1387(3) 0.060(2) Uani 1 1 d . . .
C214 C 0.6683(5) 0.8001(5) 0.1743(2) 0.059(2) Uani 1 1 d . . .
C215 C 0.7375(6) 0.7642(5) 0.1993(2) 0.069(2) Uani 1 1 d . . .
H215 H 0.7178 0.7383 0.2226 0.083 Uiso 1 1 calc R . .
C216 C 0.8353(6) 0.7665(6) 0.1901(3) 0.081(3) Uani 1 1 d . . .
H216 H 0.8815 0.7418 0.2070 0.098 Uiso 1 1 calc R . .
C217 C 0.8653(6) 0.8056(6) 0.1558(3) 0.081(3) Uani 1 1 d . . .
H217 H 0.9319 0.8067 0.1501 0.097 Uiso 1 1 calc R . .
C300 C 0.4346(7) 1.0063(6) 0.2147(3) 0.075(2) Uani 1 1 d . . .
C301 C 0.5135(8) 1.0362(6) 0.1920(3) 0.077(3) Uani 1 1 d . . .
C302 C 0.5342(9) 1.1159(7) 0.1955(3) 0.100(3) Uani 1 1 d . . .
H302 H 0.5859 1.1365 0.1811 0.120 Uiso 1 1 calc R . .
C303 C 0.4794(12) 1.1617(8) 0.2194(4) 0.121(4) Uani 1 1 d . . .
H303 H 0.4923 1.2135 0.2210 0.145 Uiso 1 1 calc R . .
C304 C 0.4038(11) 1.1298(7) 0.2416(4) 0.117(4) Uani 1 1 d . . .
H304 H 0.3671 1.1617 0.2580 0.141 Uiso 1 1 calc R . .
C305 C 0.3805(8) 1.0545(6) 0.2406(3) 0.083(3) Uani 1 1 d . . .
C306 C 0.3082(8) 1.0311(8) 0.2685(3) 0.096(3) Uani 1 1 d . . .
H306 H 0.2777 1.0689 0.2835 0.115 Uiso 1 1 calc R . .
C307 C 0.2120(9) 0.9485(9) 0.3090(4) 0.131(5) Uani 1 1 d . . .
H30A H 0.1797 0.9959 0.3155 0.157 Uiso 1 1 calc R . .
H30B H 0.2502 0.9331 0.3333 0.157 Uiso 1 1 calc R . .
C308 C 0.1339(9) 0.8890(8) 0.3002(3) 0.111(4) Uani 1 1 d . . .
H30C H 0.0987 0.8791 0.3252 0.133 Uiso 1 1 calc R . .
H30D H 0.1653 0.8421 0.2920 0.133 Uiso 1 1 calc R . .
C309 C 0.0604(7) 0.9138(7) 0.2661(4) 0.105(4) Uani 1 1 d . . .
H30E H 0.0096 0.8754 0.2633 0.126 Uiso 1 1 calc R . .
H30F H 0.0292 0.9605 0.2746 0.126 Uiso 1 1 calc R . .
C310 C 0.1050(7) 0.9266(6) 0.2240(3) 0.098(3) Uani 1 1 d . . .
H31A H 0.0528 0.9282 0.2031 0.117 Uiso 1 1 calc R . .
H31B H 0.1386 0.9752 0.2240 0.117 Uiso 1 1 calc R . .
C311 C 0.1386(6) 0.8120(6) 0.1913(3) 0.074(2) Uani 1 1 d . . .
H311 H 0.0715 0.8150 0.1850 0.088 Uiso 1 1 calc R . .
C312 C 0.1884(6) 0.7487(5) 0.1747(2) 0.063(2) Uani 1 1 d . . .
C313 C 0.2909(5) 0.7343(5) 0.1775(2) 0.057(2) Uani 1 1 d . . .
C314 C 0.3260(5) 0.6707(5) 0.1557(2) 0.058(2) Uani 1 1 d . . .
C315 C 0.2656(6) 0.6244(5) 0.1340(3) 0.066(2) Uani 1 1 d . . .
H315 H 0.2919 0.5829 0.1204 0.079 Uiso 1 1 calc R . .
C316 C 0.1633(6) 0.6371(6) 0.1312(3) 0.079(3) Uani 1 1 d . . .
H316 H 0.1221 0.6044 0.1163 0.094 Uiso 1 1 calc R . .
C317 C 0.1265(6) 0.6986(6) 0.1510(3) 0.077(3) Uani 1 1 d . . .
H317 H 0.0593 0.7082 0.1491 0.092 Uiso 1 1 calc R . .
C400 C 0.5959(7) 0.6085(6) 0.2617(3) 0.074(2) Uani 1 1 d . . .
C401 C 0.5402(8) 0.6617(7) 0.2825(3) 0.096(3) Uani 1 1 d . . .
C402 C 0.5334(11) 0.6609(9) 0.3250(3) 0.156(7) Uani 1 1 d . . .
H402 H 0.4946 0.6960 0.3384 0.188 Uiso 1 1 calc R . .
C403 C 0.5848(15) 0.6075(11) 0.3465(3) 0.209(10) Uani 1 1 d . . .
H403 H 0.5849 0.6087 0.3751 0.251 Uiso 1 1 calc R . .
C404 C 0.6364(11) 0.5520(8) 0.3275(3) 0.132(5) Uani 1 1 d . . .
H404 H 0.6665 0.5136 0.3429 0.159 Uiso 1 1 calc R . .
C405 C 0.6438(8) 0.5528(6) 0.2849(3) 0.085(3) Uani 1 1 d . . .
C406 C 0.6992(8) 0.4896(6) 0.2691(3) 0.095(3) Uani 1 1 d . . .
H406 H 0.7256 0.4555 0.2883 0.113 Uiso 1 1 calc R . .
C407 C 0.7648(10) 0.4043(7) 0.2236(3) 0.111(4) Uani 1 1 d D . .
H40A H 0.7150 0.3654 0.2195 0.133 Uiso 0.85 1 calc PR A 2
H40B H 0.8040 0.3904 0.2478 0.133 Uiso 0.85 1 calc PR A 2
H40C H 0.7452 0.3664 0.2434 0.133 Uiso 0.15 1 calc PR A 3
H40D H 0.7453 0.3866 0.1963 0.133 Uiso 0.15 1 calc PR A 3
C409 C 0.9194(8) 0.4525(8) 0.1899(4) 0.128(5) Uani 1 1 d D . .
H40E H 0.9526 0.4488 0.1640 0.154 Uiso 0.85 1 calc PR B 2
H40F H 0.9638 0.4328 0.2112 0.154 Uiso 0.85 1 calc PR B 2
H40G H 0.8892 0.4372 0.1638 0.154 Uiso 0.15 1 calc PR B 3
H40H H 0.9893 0.4416 0.1897 0.154 Uiso 0.15 1 calc PR B 3
C410 C 0.9002(7) 0.5373(6) 0.1989(3) 0.099(3) Uani 1 1 d D C .
H41A H 0.8790 0.5432 0.2270 0.118 Uiso 1 1 calc R . .
H41B H 0.9603 0.5661 0.1960 0.118 Uiso 1 1 calc R . .
C411 C 0.8555(6) 0.5984(5) 0.1374(3) 0.078(3) Uani 1 1 d . . .
H411 H 0.9226 0.5944 0.1331 0.093 Uiso 1 1 calc R . .
C412 C 0.8000(6) 0.6394(5) 0.1063(3) 0.069(2) Uani 1 1 d . . .
C413 C 0.6985(5) 0.6520(5) 0.1083(2) 0.059(2) Uani 1 1 d . . .
C414 C 0.6532(5) 0.7016(5) 0.0792(2) 0.065(2) Uani 1 1 d . . .
C415 C 0.7085(6) 0.7337(5) 0.0484(3) 0.071(2) Uani 1 1 d . . .
H415 H 0.6786 0.7661 0.0292 0.085 Uiso 1 1 calc R . .
C416 C 0.8087(6) 0.7178(6) 0.0462(3) 0.076(2) Uani 1 1 d . . .
H416 H 0.8448 0.7384 0.0251 0.091 Uiso 1 1 calc R . .
C417 C 0.8539(6) 0.6717(6) 0.0750(3) 0.075(2) Uani 1 1 d . . .
H417 H 0.9209 0.6621 0.0737 0.090 Uiso 1 1 calc R . .
N1S N 0.388(2) 0.8369(18) 0.3710(9) 0.076(8) Uiso 0.25 1 d PU . .
C10S C 0.343(2) 0.7975(19) 0.3709(9) 0.059(8) Uiso 0.25 1 d PU . .
C11S C 0.2843(8) 0.7353(6) 0.3724(3) 0.15(2) Uiso 0.25 1 d PU . .
H11C H 0.2479 0.7362 0.3972 0.231 Uiso 0.25 1 calc PR . .
H11D H 0.3243 0.6903 0.3720 0.231 Uiso 0.25 1 calc PR . .
H11E H 0.2395 0.7351 0.3490 0.231 Uiso 0.25 1 calc PR . .
O5W O 0.6001(8) 0.3020(6) 0.1617(3) 0.105(12) Uani 0.20 1 d PRU . .
O6W O 0.7309(8) 1.1923(6) 0.1460(3) 0.166(18) Uani 0.20 1 d PRU . .
O7W O 0.3543(8) 0.9385(6) 0.4263(3) 0.113(13) Uani 0.20 1 d PRU . .
O8W O -0.0135(8) 0.5081(6) -0.0536(3) 0.123(13) Uani 0.20 1 d PRU . .
O9W O 0.0978(8) 0.4607(6) 0.0096(3) 0.143(16) Uani 0.20 1 d PRU . .
C408 C 0.8296(8) 0.4033(6) 0.1876(3) 0.108(4) Uani 0.85 1 d PRD C 2
H40I H 0.7905 0.4183 0.1635 0.129 Uiso 0.85 1 calc PR D 2
H40J H 0.8506 0.3514 0.1833 0.129 Uiso 0.85 1 calc PR E 2
C48' C 0.870(3) 0.414(4) 0.2261(18) 0.11(2) Uiso 0.15 1 d PD C 3
H48A H 0.8997 0.3639 0.2296 0.131 Uiso 0.15 1 calc PR C 3
H48B H 0.8865 0.4427 0.2508 0.131 Uiso 0.15 1 calc PR C 3

loop_
_atom_site_aniso_label
_atom_site_aniso_U_11
_atom_site_aniso_U_22
_atom_site_aniso_U_33
_atom_site_aniso_U_23
_atom_site_aniso_U_13
_atom_site_aniso_U_12
Zn1 0.0728(8) 0.1052(10) 0.0708(7) 0.0050(7) -0.0106(6) -0.0099(7)
Zn2 0.0464(6) 0.0969(9) 0.0726(7) 0.0174(6) 0.0031(5) -0.0004(6)
Zn3 0.0497(6) 0.0975(9) 0.0640(7) -0.0101(6) 0.0060(5) 0.0040(6)
Zn4 0.0567(6) 0.0829(8) 0.0624(6) 0.0069(6) -0.0013(5) 0.0060(6)
Zn5 0.0456(5) 0.0914(9) 0.0569(6) 0.0113(6) 0.0035(4) 0.0045(5)
Zn6 0.0493(6) 0.0830(8) 0.0605(6) -0.0009(6) -0.0013(5) 0.0072(5)
Zn7 0.0542(6) 0.0851(8) 0.0531(6) 0.0051(6) -0.0009(5) -0.0014(6)
Zn8 0.0497(6) 0.0827(8) 0.0595(6) -0.0055(6) 0.0027(5) -0.0024(6)
O13 0.053(3) 0.091(4) 0.065(3) -0.002(3) -0.002(3) -0.004(3)
O14 0.037(2) 0.103(4) 0.056(3) 0.004(3) 0.000(2) 0.005(3)
O10 0.074(4) 0.084(4) 0.074(4) -0.017(3) -0.003(3) -0.011(3)
O11 0.081(4) 0.093(5) 0.082(4) 0.003(4) -0.018(3) 0.002(4)
O20 0.055(3) 0.091(4) 0.059(3) 0.020(3) 0.001(3) -0.001(3)
O21 0.069(4) 0.125(6) 0.068(4) 0.009(4) -0.001(3) -0.014(4)
O23 0.040(3) 0.083(4) 0.066(3) 0.009(3) -0.002(2) 0.005(3)
O24 0.042(3) 0.082(4) 0.065(3) 0.006(3) 0.002(2) 0.002(3)
O30 0.057(3) 0.085(4) 0.067(3) -0.007(3) 0.009(3) 0.005(3)
O31 0.079(4) 0.086(4) 0.070(4) -0.006(3) 0.009(3) -0.008(4)
O33 0.040(3) 0.089(4) 0.062(3) -0.007(3) 0.003(2) 0.002(3)
O34 0.043(3) 0.081(4) 0.067(3) -0.010(3) 0.003(2) 0.001(3)
O40 0.069(4) 0.084(4) 0.053(3) 0.010(3) 0.004(3) 0.012(3)
O41 0.102(5) 0.142(6) 0.053(3) 0.015(4) 0.010(3) 0.060(5)
O43 0.047(3) 0.083(4) 0.062(3) 0.004(3) 0.001(2) 0.002(3)
O44 0.041(3) 0.085(4) 0.074(3) 0.009(3) 0.002(2) -0.004(3)
O2W 0.088(5) 0.095(5) 0.088(4) 0.004(4) 0.019(4) -0.002(4)
O3W 0.111(5) 0.149(7) 0.056(4) 0.009(4) 0.017(3) 0.043(5)
O4W 0.096(5) 0.074(4) 0.102(5) 0.000(4) -0.028(4) -0.006(4)
N11 0.101(7) 0.130(8) 0.085(6) 0.004(6) -0.015(5) -0.012(7)
N12 0.076(6) 0.115(7) 0.096(6) 0.015(6) -0.022(5) -0.029(5)
N21 0.053(4) 0.110(7) 0.092(6) 0.036(5) 0.003(4) -0.002(4)
N22 0.050(4) 0.100(6) 0.072(4) 0.028(4) 0.012(3) 0.007(4)
N31 0.068(5) 0.131(8) 0.072(5) -0.022(5) 0.018(4) 0.012(5)
N32 0.053(4) 0.090(6) 0.079(5) -0.004(4) 0.014(4) 0.012(4)
N41 0.090(6) 0.079(6) 0.081(5) 0.007(5) 0.002(4) 0.019(5)
N42 0.049(4) 0.102(6) 0.080(5) 0.013(5) -0.011(4) 0.008(4)
C100 0.058(5) 0.107(8) 0.070(6) -0.007(6) -0.003(4) -0.001(5)
C101 0.058(5) 0.094(8) 0.093(7) -0.029(6) -0.008(5) 0.009(5)
C102 0.116(10) 0.083(8) 0.138(11) -0.020(8) -0.037(8) 0.001(7)
C103 0.145(12) 0.085(9) 0.173(14) -0.028(9) -0.057(11) 0.013(8)
C104 0.107(10) 0.140(13) 0.127(11) -0.044(10) -0.033(8) 0.021(9)
C105 0.091(7) 0.081(7) 0.093(7) -0.035(6) -0.006(6) 0.013(6)
C106 0.118(10) 0.137(11) 0.072(7) -0.002(8) -0.017(6) 0.018(9)
C107 0.155(12) 0.193(14) 0.065(6) 0.001(8) -0.046(7) 0.009(11)
C110 0.113(10) 0.211(16) 0.152(12) 0.043(12) -0.042(9) -0.071(11)
C111 0.055(6) 0.143(11) 0.103(9) 0.037(8) -0.012(6) -0.011(7)
C112 0.038(4) 0.129(8) 0.068(5) 0.017(6) 0.001(4) 0.003(5)
C113 0.043(4) 0.107(7) 0.054(5) 0.009(5) 0.007(3) -0.003(5)
C114 0.038(4) 0.109(7) 0.055(4) 0.021(5) 0.003(3) 0.006(5)
C115 0.069(6) 0.103(8) 0.062(5) 0.023(5) 0.019(4) 0.021(5)
C116 0.066(7) 0.187(14) 0.093(8) 0.068(9) 0.037(6) 0.058(8)
C117 0.042(5) 0.193(14) 0.090(8) 0.004(8) -0.005(5) 0.008(7)
C200 0.046(4) 0.098(7) 0.079(6) 0.020(6) 0.001(4) 0.001(5)
C201 0.065(6) 0.132(9) 0.054(5) 0.030(6) 0.007(4) 0.014(6)
C202 0.096(7) 0.132(9) 0.055(5) 0.019(6) 0.009(5) 0.008(7)
C203 0.094(8) 0.165(12) 0.061(6) 0.024(7) 0.001(6) 0.019(8)
C204 0.096(8) 0.161(12) 0.073(7) 0.028(8) 0.009(6) -0.007(8)
C205 0.064(6) 0.137(10) 0.060(5) 0.033(6) -0.006(4) 0.013(6)
C206 0.066(6) 0.129(10) 0.089(7) 0.053(7) 0.005(5) -0.011(6)
C207 0.071(7) 0.112(9) 0.129(9) 0.038(8) 0.004(6) -0.007(6)
C208 0.079(7) 0.113(9) 0.130(10) 0.030(8) 0.016(7) -0.018(7)
C209 0.066(7) 0.151(12) 0.134(10) 0.031(9) 0.030(7) 0.005(7)
C210 0.059(5) 0.112(9) 0.105(8) 0.012(7) 0.021(5) 0.000(6)
C211 0.039(4) 0.102(7) 0.094(7) 0.018(6) 0.006(4) 0.005(5)
C212 0.035(4) 0.086(6) 0.073(5) 0.000(5) -0.004(4) -0.002(4)
C213 0.034(4) 0.067(5) 0.080(5) -0.010(4) -0.002(4) 0.007(4)
C214 0.043(4) 0.075(6) 0.059(4) -0.002(4) 0.001(3) 0.001(4)
C215 0.049(4) 0.098(7) 0.059(5) -0.006(5) -0.009(4) 0.010(5)
C216 0.053(5) 0.101(8) 0.089(7) -0.004(6) -0.025(5) 0.011(5)
C217 0.036(4) 0.117(8) 0.090(7) 0.003(6) -0.012(4) 0.003(5)
C300 0.073(6) 0.083(7) 0.068(5) -0.006(5) -0.010(5) -0.002(5)
C301 0.088(7) 0.087(7) 0.056(5) 0.001(5) -0.018(5) -0.007(6)
C302 0.122(10) 0.098(9) 0.080(7) -0.009(6) -0.012(7) -0.021(7)
C303 0.181(14) 0.100(10) 0.081(8) -0.014(7) 0.002(9) 0.004(10)
C304 0.165(13) 0.096(10) 0.091(8) -0.028(7) 0.009(9) 0.029(9)
C305 0.094(7) 0.080(7) 0.075(6) -0.020(5) -0.003(5) 0.012(6)
C306 0.093(8) 0.122(10) 0.073(6) -0.026(7) 0.013(6) 0.001(7)
C307 0.087(8) 0.194(14) 0.113(9) -0.045(10) 0.030(7) 0.015(9)
C308 0.087(8) 0.158(12) 0.090(8) -0.004(8) 0.040(7) 0.008(8)
C309 0.066(6) 0.125(9) 0.125(9) -0.016(8) 0.034(6) 0.020(6)
C310 0.080(7) 0.116(9) 0.096(7) -0.016(7) 0.004(6) 0.037(6)
C311 0.046(4) 0.098(7) 0.077(6) 0.007(5) 0.004(4) 0.000(5)
C312 0.045(4) 0.080(6) 0.064(5) 0.005(4) 0.004(4) -0.006(4)
C313 0.035(3) 0.077(6) 0.058(4) 0.014(4) 0.006(3) -0.003(4)
C314 0.043(4) 0.076(6) 0.057(4) 0.003(4) 0.002(3) 0.000(4)
C315 0.054(4) 0.070(6) 0.073(5) 0.005(4) 0.000(4) -0.012(4)
C316 0.051(5) 0.101(8) 0.084(6) 0.000(6) -0.005(4) -0.020(5)
C317 0.046(4) 0.097(7) 0.087(6) 0.006(6) 0.007(4) -0.004(5)
C400 0.071(6) 0.091(7) 0.060(5) 0.002(5) -0.005(4) 0.018(5)
C401 0.109(8) 0.126(9) 0.053(5) 0.009(6) 0.009(5) 0.023(7)
C402 0.181(14) 0.228(16) 0.062(6) 0.024(8) 0.012(8) 0.121(13)
C403 0.31(2) 0.27(2) 0.047(6) 0.022(9) 0.019(10) 0.182(19)
C404 0.175(13) 0.154(12) 0.068(7) 0.032(8) 0.002(8) 0.055(11)
C405 0.101(7) 0.103(8) 0.051(5) 0.013(5) 0.011(5) 0.024(6)
C406 0.098(8) 0.109(9) 0.076(7) 0.012(6) -0.004(6) 0.025(7)
C407 0.143(11) 0.106(9) 0.083(7) 0.016(7) 0.007(7) 0.022(8)
C409 0.078(8) 0.157(13) 0.149(11) 0.048(10) -0.006(8) 0.044(8)
C410 0.071(6) 0.121(9) 0.102(8) 0.013(7) -0.026(6) 0.018(6)
C411 0.039(4) 0.096(7) 0.097(7) 0.001(6) -0.008(4) 0.003(4)
C412 0.050(4) 0.092(7) 0.066(5) 0.006(5) -0.002(4) 0.001(5)
C413 0.042(4) 0.076(6) 0.059(4) -0.006(4) -0.006(3) 0.005(4)
C414 0.040(4) 0.089(6) 0.065(5) -0.008(5) -0.003(4) 0.009(4)
C415 0.060(5) 0.092(7) 0.063(5) 0.002(5) 0.004(4) -0.001(5)
C416 0.061(5) 0.098(7) 0.070(5) 0.011(5) 0.017(4) -0.001(5)
C417 0.053(5) 0.098(7) 0.075(6) 0.003(5) 0.011(4) 0.006(5)
O5W 0.12(2) 0.064(19) 0.14(3) 0.040(18) 0.04(2) -0.029(18)
O6W 0.11(3) 0.15(3) 0.24(4) -0.02(3) 0.02(3) 0.00(3)
O7W 0.16(3) 0.07(2) 0.12(2) 0.018(18) 0.05(2) 0.06(2)
O8W 0.10(2) 0.12(3) 0.15(3) -0.04(2) 0.03(2) -0.05(2)
O9W 0.10(2) 0.09(2) 0.24(4) -0.03(3) 0.02(3) -0.04(2)
C408 0.100(10) 0.108(11) 0.114(11) 0.000(9) -0.017(9) 0.031(9)

loop_
_atom_type_symbol
_atom_type_description
_atom_type_scat_dispersion_real
_atom_type_scat_dispersion_imag
_atom_type_scat_source
C C 0.0181 0.0091 'International Tables Vol C Tables 4.2.6.8 and 6.1.1.4'
H H 0.0000 0.0000 'International Tables Vol C Tables 4.2.6.8 and 6.1.1.4'
N N 0.0311 0.0180 'International Tables Vol C Tables 4.2.6.8 and 6.1.1.4'
O O 0.0492 0.0322 'International Tables Vol C Tables 4.2.6.8 and 6.1.1.4'
Zn Zn -1.5491 0.6778 'International Tables Vol C Tables 4.2.6.8 and 6.1.1.4'

loop_
_geom_angle_atom_site_label_1
_geom_angle_atom_site_label_2
_geom_angle_atom_site_label_3
_geom_angle
O10 Zn1 O13 87.4(2)
O10 Zn1 O21 104.0(3)
O13 Zn1 O21 78.4(2)
O10 Zn1 N11 93.3(4)
O13 Zn1 N11 176.8(3)
O21 Zn1 N11 104.4(3)
O10 Zn1 N12 121.9(3)
O13 Zn1 N12 85.4(3)
O21 Zn1 N12 130.3(3)
N11 Zn1 N12 91.6(4)
O10 Zn1 Zn5 85.13(18)
O13 Zn1 Zn5 39.60(15)
O21 Zn1 Zn5 41.94(17)
N11 Zn1 Zn5 143.5(3)
N12 Zn1 Zn5 120.0(3)
O10 Zn1 Zn8 27.83(17)
O13 Zn1 Zn8 61.75(17)
O21 Zn1 Zn8 87.62(17)
N11 Zn1 Zn8 119.5(3)
N12 Zn1 Zn8 124.6(2)
Zn5 Zn1 Zn8 58.82(3)
O10 Zn1 Zn2 94.88(18)
O13 Zn1 Zn2 52.58(16)
O21 Zn1 Zn2 26.52(17)
N11 Zn1 Zn2 130.4(3)
N12 Zn1 Zn2 123.6(3)
Zn5 Zn1 Zn2 15.82(2)
Zn8 Zn1 Zn2 70.96(3)
O10 Zn1 Zn4 26.70(17)
O13 Zn1 Zn4 65.17(16)
O21 Zn1 Zn4 84.75(17)
N11 Zn1 Zn4 116.2(3)
N12 Zn1 Zn4 129.4(2)
Zn5 Zn1 Zn4 58.68(3)
Zn8 Zn1 Zn4 4.96(2)
Zn2 Zn1 Zn4 69.80(2)
O10 Zn1 Zn3 80.15(18)
O13 Zn1 Zn3 11.85(16)
O21 Zn1 Zn3 89.34(17)
N11 Zn1 Zn3 165.9(3)
N12 Zn1 Zn3 81.5(3)
Zn5 Zn1 Zn3 48.88(3)
Zn8 Zn1 Zn3 57.00(3)
Zn2 Zn1 Zn3 63.052(18)
Zn4 Zn1 Zn3 61.125(17)
O2W Zn2 O20 122.2(3)
O2W Zn2 N22 115.6(3)
O20 Zn2 N22 122.2(3)
O2W Zn2 O23 89.9(2)
O20 Zn2 O23 87.6(2)
N22 Zn2 O23 91.7(2)
O2W Zn2 N21 91.2(3)
O20 Zn2 N21 88.1(3)
N22 Zn2 N21 91.8(3)
O23 Zn2 N21 175.5(3)
O2W Zn2 Zn5 114.69(19)
O20 Zn2 Zn5 33.08(15)
N22 Zn2 Zn5 117.8(2)
O23 Zn2 Zn5 54.50(14)
N21 Zn2 Zn5 121.1(2)
O2W Zn2 Zn6 68.07(19)
O20 Zn2 Zn6 83.76(15)
N22 Zn2 Zn6 118.37(19)
O23 Zn2 Zn6 29.40(14)
N21 Zn2 Zn6 148.3(2)
Zn5 Zn2 Zn6 55.03(3)
O2W Zn2 Zn1 122.8(2)
O20 Zn2 Zn1 18.87(15)
N22 Zn2 Zn1 117.5(2)
O23 Zn2 Zn1 68.97(15)
N21 Zn2 Zn1 106.8(2)
Zn5 Zn2 Zn1 15.03(2)
Zn6 Zn2 Zn1 69.32(3)
O2W Zn2 Zn3 65.41(19)
O20 Zn2 Zn3 80.48(15)
N22 Zn2 Zn3 125.40(19)
O23 Zn2 Zn3 36.05(14)
N21 Zn2 Zn3 141.4(2)
Zn5 Zn2 Zn3 54.06(3)
Zn6 Zn2 Zn3 7.069(19)
Zn1 Zn2 Zn3 67.583(19)
O2W Zn2 Zn4 115.60(19)
O20 Zn2 Zn4 79.83(15)
N22 Zn2 Zn4 75.0(2)
O23 Zn2 Zn4 26.52(15)
N21 Zn2 Zn4 153.1(3)
Zn5 Zn2 Zn4 51.36(3)
Zn6 Zn2 Zn4 54.32(2)
Zn1 Zn2 Zn4 61.768(19)
Zn3 Zn2 Zn4 60.120(16)
O30 Zn3 O3W 118.7(3)
O30 Zn3 N32 121.3(3)
O3W Zn3 N32 120.0(3)
O30 Zn3 O33 89.2(2)
O3W Zn3 O33 88.1(2)
N32 Zn3 O33 91.9(3)
O30 Zn3 N31 89.7(3)
O3W Zn3 N31 91.2(3)
N32 Zn3 N31 89.9(3)
O33 Zn3 N31 178.2(3)
O30 Zn3 Zn6 29.57(17)
O3W Zn3 Zn6 114.2(2)
N32 Zn3 Zn6 116.9(2)
O33 Zn3 Zn6 59.68(15)
N31 Zn3 Zn6 119.2(3)
O30 Zn3 Zn7 79.60(17)
O3W Zn3 Zn7 70.06(18)
N32 Zn3 Zn7 120.0(2)
O33 Zn3 Zn7 28.63(13)
N31 Zn3 Zn7 149.7(2)
Zn6 Zn3 Zn7 54.37(3)
O30 Zn3 Zn2 28.40(16)
O3W Zn3 Zn2 121.91(19)
N32 Zn3 Zn2 110.3(2)
O33 Zn3 Zn2 62.26(15)
N31 Zn3 Zn2 116.9(3)
Zn6 Zn3 Zn2 7.71(2)
Zn7 Zn3 Zn2 60.51(2)
O30 Zn3 Zn1 77.08(16)
O3W Zn3 Zn1 119.0(2)
N32 Zn3 Zn1 74.8(2)
O33 Zn3 Zn1 30.97(14)
N31 Zn3 Zn1 149.8(2)
Zn6 Zn3 Zn1 51.49(3)
Zn7 Zn3 Zn1 54.66(2)
Zn2 Zn3 Zn1 49.365(16)
O30 Zn3 Zn4 81.28(17)
O3W Zn3 Zn4 66.73(18)
N32 Zn3 Zn4 121.6(2)
O33 Zn3 Zn4 30.97(13)
N31 Zn3 Zn4 147.4(2)
Zn6 Zn3 Zn4 56.85(3)
Zn7 Zn3 Zn4 3.352(18)
Zn2 Zn3 Zn4 63.185(17)
Zn1 Zn3 Zn4 57.795(16)
O40 Zn4 N42 128.4(3)
O40 Zn4 O43 90.8(2)
N42 Zn4 O43 90.0(3)
O40 Zn4 O4W 116.3(3)
N42 Zn4 O4W 115.2(3)
O43 Zn4 O4W 88.2(2)
O40 Zn4 N41 90.8(3)
N42 Zn4 N41 91.8(3)
O43 Zn4 N41 176.0(3)
O4W Zn4 N41 87.8(3)
O40 Zn4 Zn8 79.59(15)
N42 Zn4 Zn8 117.8(2)
O43 Zn4 Zn8 28.74(15)
O4W Zn4 Zn8 70.33(17)
N41 Zn4 Zn8 148.4(2)
O40 Zn4 Zn7 28.31(15)
N42 Zn4 Zn7 125.3(2)
O43 Zn4 Zn7 62.60(15)
O4W Zn4 Zn7 110.38(19)
N41 Zn4 Zn7 118.8(2)
Zn8 Zn4 Zn7 53.85(3)
O40 Zn4 Zn1 84.10(15)
N42 Zn4 Zn1 113.4(2)
O43 Zn4 Zn1 25.50(15)
O4W Zn4 Zn1 69.59(17)
N41 Zn4 Zn1 151.3(2)
Zn8 Zn4 Zn1 4.91(2)
Zn7 Zn4 Zn1 57.85(2)
O40 Zn4 Zn3 24.86(15)
N42 Zn4 Zn3 126.1(2)
O43 Zn4 Zn3 66.03(15)
O4W Zn4 Zn3 111.58(19)
N41 Zn4 Zn3 115.4(2)
Zn8 Zn4 Zn3 57.00(2)
Zn7 Zn4 Zn3 3.458(19)
Zn1 Zn4 Zn3 61.080(17)
O40 Zn4 Zn2 78.25(15)
N42 Zn4 Zn2 79.8(2)
O43 Zn4 Zn2 27.03(15)
O4W Zn4 Zn2 115.19(18)
N41 Zn4 Zn2 156.9(2)
Zn8 Zn4 Zn2 49.68(2)
Zn7 Zn4 Zn2 53.94(2)
Zn1 Zn4 Zn2 48.432(15)
Zn3 Zn4 Zn2 56.694(16)
O44 Zn5 O20 119.7(2)
O44 Zn5 O14 121.9(2)
O20 Zn5 O14 99.0(2)
O44 Zn5 O13 97.1(2)
O20 Zn5 O13 136.3(2)
O14 Zn5 O13 77.7(2)
O44 Zn5 O21 94.0(3)
O20 Zn5 O21 79.1(2)
O14 Zn5 O21 137.4(2)
O13 Zn5 O21 75.6(2)
O44 Zn5 Zn1 85.48(16)
O20 Zn5 Zn1 116.87(17)
O14 Zn5 Zn1 115.27(15)
O13 Zn5 Zn1 38.82(16)
O21 Zn5 Zn1 39.70(17)
O44 Zn5 Zn2 105.19(16)
O20 Zn5 Zn2 32.85(16)
O14 Zn5 Zn2 84.00(15)
O13 Zn5 Zn2 156.41(18)
O21 Zn5 Zn2 109.80(17)
Zn1 Zn5 Zn2 149.16(5)
O44 Zn5 Zn6 96.92(17)
O20 Zn5 Zn6 98.47(17)
O14 Zn5 Zn6 31.46(13)
O13 Zn5 Zn6 99.50(16)
O21 Zn5 Zn6 168.53(19)
Zn1 Zn5 Zn6 137.79(4)
Zn2 Zn5 Zn6 70.67(4)
O44 Zn5 Zn8 29.87(15)
O20 Zn5 Zn8 148.91(16)
O14 Zn5 Zn8 106.09(16)
O13 Zn5 Zn8 68.35(17)
O21 Zn5 Zn8 94.04(19)
Zn1 Zn5 Zn8 68.19(4)
Zn2 Zn5 Zn8 132.05(4)
Zn6 Zn5 Zn8 93.66(4)
O14 Zn6 O24 114.2(2)
O14 Zn6 O31 117.7(2)
O24 Zn6 O31 119.2(2)
O14 Zn6 O30 110.8(2)
O24 Zn6 O30 107.8(2)
O31 Zn6 O30 81.3(2)
O14 Zn6 O23 81.67(19)
O24 Zn6 O23 76.6(2)
O31 Zn6 O23 81.6(2)
O30 Zn6 O23 162.3(2)
O14 Zn6 Zn5 33.45(15)
O24 Zn6 Zn5 88.20(16)
O31 Zn6 Zn5 121.01(18)
O30 Zn6 Zn5 142.30(16)
O23 Zn6 Zn5 53.33(13)
O14 Zn6 Zn7 99.69(18)
O24 Zn6 Zn7 29.34(15)
O31 Zn6 Zn7 142.11(18)
O30 Zn6 Zn7 91.28(17)
O23 Zn6 Zn7 99.19(14)
Zn5 Zn6 Zn7 86.79(4)
O14 Zn6 Zn3 98.58(15)
O24 Zn6 Zn3 91.51(15)
O31 Zn6 Zn3 109.41(18)
O30 Zn6 Zn3 28.16(17)
O23 Zn6 Zn3 166.92(14)
Zn5 Zn6 Zn3 121.81(4)
Zn7 Zn6 Zn3 67.81(3)
O14 Zn6 Zn2 71.01(15)
O24 Zn6 Zn2 102.27(15)
O31 Zn6 Zn2 68.56(18)
O30 Zn6 Zn2 145.10(18)
O23 Zn6 Zn2 25.64(13)
Zn5 Zn6 Zn2 54.30(3)
Zn7 Zn6 Zn2 123.31(4)
Zn3 Zn6 Zn2 165.22(4)
O41 Zn7 O34 136.0(3)
O41 Zn7 O24 110.4(3)
O34 Zn7 O24 110.9(2)
O41 Zn7 O40 79.3(2)
O34 Zn7 O40 98.0(2)
O24 Zn7 O40 112.9(2)
O41 Zn7 O33 87.9(2)
O34 Zn7 O33 76.9(2)
O24 Zn7 O33 91.0(2)
O40 Zn7 O33 155.6(2)
O41 Zn7 Zn8 156.1(2)
O34 Zn7 Zn8 29.11(14)
O24 Zn7 Zn8 92.36(16)
O40 Zn7 Zn8 85.21(14)
O33 Zn7 Zn8 99.32(13)
O41 Zn7 Zn6 110.5(2)
O34 Zn7 Zn6 98.18(17)
O24 Zn7 Zn6 29.58(15)
O40 Zn7 Zn6 142.42(15)
O33 Zn7 Zn6 61.76(14)
Zn8 Zn7 Zn6 92.87(4)
O41 Zn7 Zn4 104.44(19)
O34 Zn7 Zn4 81.83(16)
O24 Zn7 Zn4 101.05(16)
O40 Zn7 Zn4 25.29(13)
O33 Zn7 Zn4 158.18(14)
Zn8 Zn7 Zn4 62.43(3)
Zn6 Zn7 Zn4 127.02(4)
O41 Zn7 Zn3 68.76(19)
O34 Zn7 Zn3 102.72(15)
O24 Zn7 Zn3 82.19(16)
O40 Zn7 Zn3 147.90(14)
O33 Zn7 Zn3 25.84(13)
Zn8 Zn7 Zn3 123.71(4)
Zn6 Zn7 Zn3 57.82(3)
Zn4 Zn7 Zn3 173.19(4)
O34 Zn8 O11 104.1(3)
O34 Zn8 O44 109.1(2)
O11 Zn8 O44 146.4(3)
O34 Zn8 O10 118.0(2)
O11 Zn8 O10 80.1(2)
O44 Zn8 O10 89.0(2)
O34 Zn8 O43 97.5(2)
O11 Zn8 O43 93.2(2)
O44 Zn8 O43 77.5(2)
O10 Zn8 O43 144.5(2)
O34 Zn8 Zn7 29.29(15)
O11 Zn8 Zn7 115.71(19)
O44 Zn8 Zn7 91.75(16)
O10 Zn8 Zn7 143.54(18)
O43 Zn8 Zn7 70.50(14)
O34 Zn8 Zn5 91.59(17)
O11 Zn8 Zn5 156.27(18)
O44 Zn8 Zn5 28.93(15)
O10 Zn8 Zn5 76.77(18)
O43 Zn8 Zn5 102.50(15)
Zn7 Zn8 Zn5 86.58(4)
O34 Zn8 Zn1 106.45(16)
O11 Zn8 Zn1 104.71(17)
O44 Zn8 Zn1 71.12(15)
O10 Zn8 Zn1 25.09(18)
O43 Zn8 Zn1 145.25(15)
Zn7 Zn8 Zn1 124.05(4)
Zn5 Zn8 Zn1 52.99(3)
O34 Zn8 Zn4 83.15(15)
O11 Zn8 Zn4 74.49(17)
O44 Zn8 Zn4 103.91(15)
O10 Zn8 Zn4 150.46(18)
O43 Zn8 Zn4 27.13(14)
Zn7 Zn8 Zn4 63.73(3)
Zn5 Zn8 Zn4 125.85(4)
Zn1 Zn8 Zn4 170.12(4)
C113 O13 Zn1 128.5(5)
C113 O13 Zn5 108.4(5)
Zn1 O13 Zn5 101.6(2)
C113 O13 O10 156.4(5)
Zn1 O13 O10 45.26(17)
Zn5 O13 O10 95.0(2)
C114 O14 Zn6 129.6(5)
C114 O14 Zn5 110.6(5)
Zn6 O14 Zn5 115.1(2)
C114 O14 O11 96.6(5)
Zn6 O14 O11 96.18(19)
Zn5 O14 O11 50.56(15)
C100 O10 Zn1 125.1(6)
C100 O10 Zn8 107.9(6)
Zn1 O10 Zn8 127.1(3)
C100 O10 O13 162.0(6)
Zn1 O10 O13 47.35(18)
Zn8 O10 O13 82.2(2)
C101 O11 Zn8 115.0(6)
C101 O11 O14 110.7(6)
Zn8 O11 O14 13.41(14)
C200 O20 Zn2 125.1(5)
C200 O20 Zn5 114.3(6)
Zn2 O20 Zn5 114.1(3)
C200 O20 O23 154.0(5)
Zn2 O20 O23 47.19(16)
Zn5 O20 O23 66.91(18)
C201 O21 Zn1 149.7(6)
C201 O21 Zn5 110.4(6)
Zn1 O21 Zn5 98.4(3)
C201 O21 O24 117.5(6)
Zn1 O21 O24 92.56(19)
Zn5 O21 O24 13.15(13)
C213 O23 Zn2 125.7(5)
C213 O23 Zn6 101.5(4)
Zn2 O23 Zn6 125.0(2)
C213 O23 O20 145.0(5)
Zn2 O23 O20 45.26(15)
Zn6 O23 O20 108.6(2)
C214 O24 Zn7 125.9(5)
C214 O24 Zn6 112.2(5)
Zn7 O24 Zn6 121.1(3)
C214 O24 O21 94.1(4)
Zn7 O24 O21 97.10(18)
Zn6 O24 O21 68.17(16)
C300 O30 Zn3 126.9(6)
C300 O30 Zn6 110.5(5)
Zn3 O30 Zn6 122.3(3)
C300 O30 O33 172.5(6)
Zn3 O30 O33 46.79(16)
Zn6 O30 O33 75.5(2)
C301 O31 Zn6 112.4(6)
C301 O31 O34 116.7(5)
Zn6 O31 O34 8.51(14)
C313 O33 Zn3 125.0(5)
C313 O33 Zn7 106.6(5)
Zn3 O33 Zn7 125.5(2)
C313 O33 O30 142.9(5)
Zn3 O33 O30 43.97(15)
Zn7 O33 O30 102.7(2)
C314 O34 Zn8 118.7(5)
C314 O34 Zn7 116.3(5)
Zn8 O34 Zn7 121.6(2)
C314 O34 O31 99.8(5)
Zn8 O34 O31 100.80(19)
Zn7 O34 O31 51.24(15)
C400 O40 Zn4 125.4(5)
C400 O40 Zn7 108.1(5)
Zn4 O40 Zn7 126.4(2)
C400 O40 O43 168.3(5)
Zn4 O40 O43 45.31(15)
Zn7 O40 O43 81.17(18)
C401 O41 Zn7 116.2(6)
C401 O41 O44 114.8(5)
Zn7 O41 O44 5.86(17)
C413 O43 Zn4 126.7(5)
C413 O43 Zn8 107.7(4)
Zn4 O43 Zn8 124.1(3)
C413 O43 O40 141.5(5)
Zn4 O43 O40 43.86(15)
Zn8 O43 O40 100.0(2)
C414 O44 Zn5 127.9(5)
C414 O44 Zn8 110.8(5)
Zn5 O44 Zn8 121.2(3)
C414 O44 O41 105.2(4)
Zn5 O44 O41 98.56(19)
Zn8 O44 O41 60.58(16)
Zn2 O2W H2WA 142.5
Zn2 O2W H2WB 109.4
H2WA O2W H2WB 91.1
Zn3 O3W H3WA 115.5
Zn3 O3W H3WB 140.7
H3WA O3W H3WB 103.5
Zn4 O4W H4WA 116.5
Zn4 O4W H4WB 143.1
H4WA O4W H4WB 100.4
C106 N11 C107 112.7(11)
C106 N11 Zn1 120.3(9)
C107 N11 Zn1 126.7(9)
C106 N11 N12 123.0(9)
C107 N11 N12 100.9(8)
Zn1 N11 N12 45.2(3)
C111 N12 C110 116.8(11)
C111 N12 Zn1 126.3(7)
C110 N12 Zn1 116.9(9)
C111 N12 N11 167.1(8)
C110 N12 N11 74.6(8)
Zn1 N12 N11 43.1(3)
C206 N21 C207 114.0(9)
C206 N21 Zn2 123.6(8)
C207 N21 Zn2 121.5(7)
C206 N21 N22 119.1(8)
C207 N21 N22 100.8(6)
Zn2 N21 N22 43.20(19)
C211 N22 C210 115.6(7)
C211 N22 Zn2 123.6(6)
C210 N22 Zn2 120.7(6)
C211 N22 N21 167.8(6)
C210 N22 N21 76.2(5)
Zn2 N22 N21 45.0(2)
C306 N31 C307 117.7(10)
C306 N31 Zn3 124.5(7)
C307 N31 Zn3 117.5(8)
C306 N31 N32 124.9(7)
C307 N31 N32 95.3(7)
Zn3 N31 N32 43.2(2)
C311 N32 C310 115.1(8)
C311 N32 Zn3 123.3(6)
C310 N32 Zn3 121.6(7)
C311 N32 N31 167.4(7)
C310 N32 N31 75.1(6)
Zn3 N32 N31 46.9(2)
C406 N41 C407 115.4(9)
C406 N41 Zn4 124.5(7)
C407 N41 Zn4 120.1(7)
C406 N41 N42 130.9(8)
C407 N41 N42 95.0(6)
Zn4 N41 N42 43.5(2)
C411 N42 C410 116.2(8)
C411 N42 Zn4 124.3(6)
C410 N42 Zn4 119.4(6)
C411 N42 N41 165.5(6)
C410 N42 N41 75.4(6)
Zn4 N42 N41 44.7(2)
O10 C100 C105 124.7(10)
O10 C100 C101 119.2(8)
C105 C100 C101 116.0(10)
O11 C101 C102 122.5(11)
O11 C101 C100 115.8(9)
C102 C101 C100 121.6(10)
C101 C102 C103 120.5(12)
C101 C102 H102 119.8
C103 C102 H102 119.8
C104 C103 C102 119.1(12)
C104 C103 H103 120.5
C102 C103 H103 120.5
C103 C104 C105 124.9(13)
C103 C104 H104 117.5
C105 C104 H104 117.5
C104 C105 C106 119.1(11)
C104 C105 C100 117.8(11)
C106 C105 C100 123.0(10)
N11 C106 C105 130.8(12)
N11 C106 H106 114.6
C105 C106 H106 114.6
C108 C107 N11 111.2(13)
C108 C107 H10A 109.4
N11 C107 H10A 109.4
C108 C107 H10B 109.4
N11 C107 H10B 109.4
H10A C107 H10B 108.0
C107 C108 C109 116.2(15)
C107 C108 H10C 108.2
C109 C108 H10C 108.2
C107 C108 H10D 108.2
C109 C108 H10D 108.2
H10C C108 H10D 107.4
C110 C109 C108 116.4(14)
C110 C109 H10E 108.2
C108 C109 H10E 108.2
C110 C109 H10F 108.2
C108 C109 H10F 108.2
H10E C109 H10F 107.3
C109 C110 N12 113.4(12)
C109 C110 H11A 108.9
N12 C110 H11A 108.9
C109 C110 H11B 108.9
N12 C110 H11B 108.9
H11A C110 H11B 107.7
N12 C111 C112 125.6(10)
N12 C111 H111 117.2
C112 C111 H111 117.2
C117 C112 C111 114.3(9)
C117 C112 C113 121.5(10)
C111 C112 C113 124.2(10)
O13 C113 C114 118.1(7)
O13 C113 C112 123.6(9)
C114 C113 C112 118.2(9)
O14 C114 C115 122.8(9)
O14 C114 C113 114.8(8)
C115 C114 C113 122.3(8)
C114 C115 C116 114.7(10)
C114 C115 H115 122.7
C116 C115 H115 122.7
C117 C116 C115 123.3(11)
C117 C116 H116 118.3
C115 C116 H116 118.3
C116 C117 C112 119.5(10)
C116 C117 H117 120.3
C112 C117 H117 120.3
O20 C200 C201 119.0(8)
O20 C200 C205 123.9(9)
C201 C200 C205 117.1(9)
O21 C201 C202 120.0(11)
O21 C201 C200 116.6(8)
C202 C201 C200 123.4(9)
C203 C202 C201 117.1(11)
C203 C202 H202 121.5
C201 C202 H202 121.5
C202 C203 C204 122.4(10)
C202 C203 H203 118.8
C204 C203 H203 118.8
C205 C204 C203 118.9(11)
C205 C204 H204 120.6
C203 C204 H204 120.6
C204 C205 C200 121.0(11)
C204 C205 C206 116.4(10)
C200 C205 C206 122.5(9)
N21 C206 C205 126.8(9)
N21 C206 H206 116.6
C205 C206 H206 116.6
N21 C207 C208 109.1(9)
N21 C207 H20A 109.9
C208 C207 H20A 109.9
N21 C207 H20B 109.9
C208 C207 H20B 109.9
H20A C207 H20B 108.3
C209 C208 C207 116.9(11)
C209 C208 H20C 108.1
C207 C208 H20C 108.1
C209 C208 H20D 108.1
C207 C208 H20D 108.1
H20C C208 H20D 107.3
C208 C209 C210 117.4(9)
C208 C209 H20E 108.0
C210 C209 H20E 108.0
C208 C209 H20F 108.0
C210 C209 H20F 108.0
H20E C209 H20F 107.2
N22 C210 C209 111.1(9)
N22 C210 H21A 109.4
C209 C210 H21A 109.4
N22 C210 H21B 109.4
C209 C210 H21B 109.4
H21A C210 H21B 108.0
N22 C211 C212 128.9(8)
N22 C211 H211 115.6
C212 C211 H211 115.6
C217 C212 C211 115.8(7)
C217 C212 C213 118.7(8)
C211 C212 C213 124.9(7)
O23 C213 C214 119.3(6)
O23 C213 C212 123.0(8)
C214 C213 C212 117.7(7)
O24 C214 C215 122.2(7)
O24 C214 C213 116.8(7)
C215 C214 C213 121.0(7)
C216 C215 C214 120.5(9)
C216 C215 H215 119.8
C214 C215 H215 119.8
C215 C216 C217 120.1(8)
C215 C216 H216 120.0
C217 C216 H216 120.0
C212 C217 C216 122.1(8)
C212 C217 H217 119.0
C216 C217 H217 119.0
O30 C300 C305 125.2(9)
O30 C300 C301 114.8(9)
C305 C300 C301 120.0(10)
O31 C301 C300 119.2(9)
O31 C301 C302 122.7(10)
C300 C301 C302 118.1(10)
C303 C302 C301 121.0(12)
C303 C302 H302 119.5
C301 C302 H302 119.5
C302 C303 C304 118.9(13)
C302 C303 H303 120.5
C304 C303 H303 120.5
C305 C304 C303 123.8(12)
C305 C304 H304 118.1
C303 C304 H304 118.1
C304 C305 C306 115.7(11)
C304 C305 C300 118.1(11)
C306 C305 C300 126.0(11)
N31 C306 C305 125.7(11)
N31 C306 H306 117.1
C305 C306 H306 117.1
N31 C307 C308 115.4(10)
N31 C307 H30A 108.4
C308 C307 H30A 108.4
N31 C307 H30B 108.4
C308 C307 H30B 108.4
H30A C307 H30B 107.5
C307 C308 C309 112.3(11)
C307 C308 H30C 109.2
C309 C308 H30C 109.2
C307 C308 H30D 109.2
C309 C308 H30D 109.2
H30C C308 H30D 107.9
C310 C309 C308 114.9(8)
C310 C309 H30E 108.6
C308 C309 H30E 108.6
C310 C309 H30F 108.6
C308 C309 H30F 108.6
H30E C309 H30F 107.5
N32 C310 C309 111.6(9)
N32 C310 H31A 109.3
C309 C310 H31A 109.3
N32 C310 H31B 109.3
C309 C310 H31B 109.3
H31A C310 H31B 108.0
N32 C311 C312 128.2(8)
N32 C311 H311 115.9
C312 C311 H311 115.9
C313 C312 C311 126.5(8)
C313 C312 C317 119.2(8)
C311 C312 C317 114.1(8)
O33 C313 C312 123.8(8)
O33 C313 C314 119.2(6)
C312 C313 C314 117.0(7)
C315 C314 O34 121.7(8)
C315 C314 C313 122.2(7)
O34 C314 C313 116.1(7)
C314 C315 C316 121.6(9)
C314 C315 H315 119.2
C316 C315 H315 119.2
C317 C316 C315 118.3(9)
C317 C316 H316 120.9
C315 C316 H316 120.9
C316 C317 C312 121.6(8)
C316 C317 H317 119.2
C312 C317 H317 119.2
O40 C400 C405 125.5(8)
O40 C400 C401 116.7(8)
C405 C400 C401 117.8(8)
O41 C401 C402 118.4(10)
O41 C401 C400 119.7(8)
C402 C401 C400 121.9(10)
C403 C402 C401 118.2(12)
C403 C402 H402 120.9
C401 C402 H402 120.9
C402 C403 C404 122.0(11)
C402 C403 H403 119.0
C404 C403 H403 119.0
C403 C404 C405 119.8(11)
C403 C404 H404 120.1
C405 C404 H404 120.1
C400 C405 C404 120.1(10)
C400 C405 C406 126.3(8)
C404 C405 C406 113.5(10)
N41 C406 C405 125.8(10)
N41 C406 H406 117.1
C405 C406 H406 117.1
C48' C407 N41 111(4)
C48' C407 C408 56(3)
N41 C407 C408 116.5(9)
C48' C407 H40A 141.0
N41 C407 H40A 108.2
C408 C407 H40A 108.2
C48' C407 H40B 57.4
N41 C407 H40B 108.2
C408 C407 H40B 108.2
H40A C407 H40B 107.3
C48' C407 H40C 109.5
N41 C407 H40C 109.5
C408 C407 H40C 134.0
H40A C407 H40C 53.1
H40B C407 H40C 56.2
C48' C407 H40D 109.5
N41 C407 H40D 109.5
C408 C407 H40D 55.2
H40A C407 H40D 58.4
H40B C407 H40D 142.3
H40C C407 H40D 108.1
C408 C409 C48' 54(2)
C408 C409 C410 115.2(9)
C48' C409 C410 102(3)
C408 C409 H40E 108.5
C48' C409 H40E 149.5
C410 C409 H40E 108.5
C408 C409 H40F 108.5
C48' C409 H40F 64.3
C410 C409 H40F 108.5
H40E C409 H40F 107.5
C408 C409 H40G 58.1
C48' C409 H40G 111.4
C410 C409 H40G 111.4
H40E C409 H40G 54.3
H40F C409 H40G 139.8
C408 C409 H40H 133.0
C48' C409 H40H 111.4
C410 C409 H40H 111.4
H40E C409 H40H 60.1
H40F C409 H40H 48.9
H40G C409 H40H 109.3
N42 C410 C409 109.8(9)
N42 C410 H41A 109.7
C409 C410 H41A 109.7
N42 C410 H41B 109.7
C409 C410 H41B 109.7
H41A C410 H41B 108.2
N42 C411 C412 128.8(8)
N42 C411 H411 115.6
C412 C411 H411 115.6
C417 C412 C413 120.6(8)
C417 C412 C411 116.1(8)
C413 C412 C411 123.0(8)
O43 C413 C412 125.8(8)
O43 C413 C414 115.7(7)
C412 C413 C414 118.5(8)
O44 C414 C415 123.0(8)
O44 C414 C413 117.1(7)
C415 C414 C413 119.9(7)
C414 C415 C416 120.4(8)
C414 C415 H415 119.8
C416 C415 H415 119.8
C417 C416 C415 120.1(8)
C417 C416 H416 119.9
C415 C416 H416 119.9
C416 C417 C412 120.4(8)
C416 C417 H417 119.8
C412 C417 H417 119.8
N1S C10S C11S 174(4)
C10S C11S H11C 109.5
C10S C11S H11D 109.5
H11C C11S H11D 109.5
C10S C11S H11E 109.5
H11C C11S H11E 109.5
H11D C11S H11E 109.5
C407 C408 C409 117.1(11)
C407 C408 H40I 108.0
C409 C408 H40I 108.0
C407 C408 H40J 108.0
C409 C408 H40J 108.0
H40I C408 H40J 107.3
C407 C48' C409 118(4)
C407 C48' H48A 107.9
C409 C48' H48A 107.9
C407 C48' H48B 107.9
C409 C48' H48B 107.9
H48A C48' H48B 107.2

loop_
_geom_bond_atom_site_label_1
_geom_bond_atom_site_label_2
_geom_bond_distance
Zn1 O10 1.966(6)
Zn1 O13 2.036(6)
Zn1 O21 2.054(6)
Zn1 N11 2.064(10)
Zn1 N12 2.144(10)
Zn1 Zn5 3.1816(17)
Zn1 Zn8 3.6993(16)
Zn1 Zn2 6.2917(18)
Zn1 Zn4 7.4091(17)
Zn1 Zn3 7.6643(19)
Zn2 O2W 1.968(7)
Zn2 O20 1.987(6)
Zn2 N22 2.047(7)
Zn2 O23 2.052(5)
Zn2 N21 2.115(8)
Zn2 Zn5 3.3450(17)
Zn2 Zn6 3.8871(16)
Zn2 Zn3 7.3906(17)
Zn2 Zn4 7.892(2)
Zn3 O30 1.990(6)
Zn3 O3W 1.997(6)
Zn3 N32 2.021(7)
Zn3 O33 2.089(5)
Zn3 N31 2.156(9)
Zn3 Zn6 3.5654(16)
Zn3 Zn7 3.9006(16)
Zn3 Zn4 7.6676(18)
Zn4 O40 2.007(5)
Zn4 N42 2.056(7)
Zn4 O43 2.059(5)
Zn4 O4W 2.071(6)
Zn4 N41 2.098(8)
Zn4 Zn8 3.7373(15)
Zn4 Zn7 3.7805(16)
Zn5 O44 1.928(6)
Zn5 O20 2.000(5)
Zn5 O14 2.054(5)
Zn5 O13 2.070(5)
Zn5 O21 2.149(6)
Zn5 Zn6 3.3754(16)
Zn5 Zn8 3.4089(17)
Zn6 O14 1.945(5)
Zn6 O24 1.974(5)
Zn6 O31 1.974(6)
Zn6 O30 2.081(5)
Zn6 O23 2.328(5)
Zn6 Zn7 3.4242(17)
Zn7 O41 1.913(6)
Zn7 O34 1.955(5)
Zn7 O24 1.959(5)
Zn7 O40 2.227(5)
Zn7 O33 2.296(5)
Zn7 Zn8 3.4042(15)
Zn8 O34 1.944(5)
Zn8 O11 1.982(7)
Zn8 O44 1.985(5)
Zn8 O10 2.165(6)
Zn8 O43 2.171(5)
O13 C113 1.305(10)
O13 O10 2.765(9)
O14 C114 1.334(8)
O14 O11 6.346(9)
O10 C100 1.298(11)
O11 C101 1.321(10)
O20 C200 1.322(10)
O20 O23 2.795(7)
O21 C201 1.325(10)
O21 O24 5.918(8)
O23 C213 1.330(8)
O24 C214 1.355(8)
O30 C300 1.359(10)
O30 O33 2.866(9)
O31 C301 1.334(11)
O31 O34 6.120(8)
O33 C313 1.302(9)
O34 C314 1.374(8)
O40 C400 1.324(9)
O40 O43 2.896(7)
O41 C401 1.345(11)
O41 O44 5.891(8)
O43 C413 1.321(9)
O44 C414 1.348(8)
O2W H2WA 0.8853
O2W H2WB 0.8789
O3W H3WA 0.8754
O3W H3WB 0.8795
O4W H4WA 1.0445
O4W H4WB 1.0254
N11 C106 1.237(14)
N11 C107 1.474(13)
N11 N12 3.018(16)
N12 C111 1.301(13)
N12 C110 1.515(14)
N21 C206 1.254(12)
N21 C207 1.453(12)
N21 N22 2.988(10)
N22 C211 1.270(10)
N22 C210 1.449(10)
N31 C306 1.278(13)
N31 C307 1.501(13)
N31 N32 2.952(12)
N32 C311 1.295(11)
N32 C310 1.466(11)
N41 C406 1.248(11)
N41 C407 1.478(13)
N41 N42 2.983(12)
N42 C411 1.298(11)
N42 C410 1.452(10)
C100 C105 1.442(12)
C100 C101 1.462(13)
C101 C102 1.317(13)
C102 C103 1.407(16)
C102 H102 0.9300
C103 C104 1.328(16)
C103 H103 0.9300
C104 C105 1.358(15)
C104 H104 0.9300
C105 C106 1.427(15)
C106 H106 0.9300
C107 C108 1.406(19)
C107 H10A 0.9700
C107 H10B 0.9700
C108 C109 1.66(2)
C108 H10C 0.9700
C108 H10D 0.9700
C109 C110 1.495(17)
C109 H10E 0.9700
C109 H10F 0.9700
C110 H11A 0.9700
C110 H11B 0.9700
C111 C112 1.412(15)
C111 H111 0.9300
C112 C117 1.362(14)
C112 C113 1.417(10)
C113 C114 1.410(12)
C114 C115 1.371(12)
C115 C116 1.494(14)
C115 H115 0.9300
C116 C117 1.327(17)
C116 H116 0.9300
C117 H117 0.9300
C200 C201 1.408(13)
C200 C205 1.437(12)
C201 C202 1.405(12)
C202 C203 1.393(14)
C202 H202 0.9300
C203 C204 1.420(16)
C203 H203 0.9300
C204 C205 1.388(14)
C204 H204 0.9300
C205 C206 1.458(15)
C206 H206 0.9300
C207 C208 1.559(14)
C207 H20A 0.9700
C207 H20B 0.9700
C208 C209 1.507(14)
C208 H20C 0.9700
C208 H20D 0.9700
C209 C210 1.549(14)
C209 H20E 0.9700
C209 H20F 0.9700
C210 H21A 0.9700
C210 H21B 0.9700
C211 C212 1.425(11)
C211 H211 0.9300
C212 C217 1.379(11)
C212 C213 1.445(9)
C213 C214 1.419(11)
C214 C215 1.380(10)
C215 C216 1.373(11)
C215 H215 0.9300
C216 C217 1.383(12)
C216 H216 0.9300
C217 H217 0.9300
C300 C305 1.419(13)
C300 C301 1.421(13)
C301 C302 1.435(13)
C302 C303 1.358(15)
C302 H302 0.9300
C303 C304 1.392(17)
C303 H303 0.9300
C304 C305 1.363(15)
C304 H304 0.9300
C305 C306 1.416(14)
C306 H306 0.9300
C307 C308 1.514(16)
C307 H30A 0.9700
C307 H30B 0.9700
C308 C309 1.532(14)
C308 H30C 0.9700
C308 H30D 0.9700
C309 C310 1.530(13)
C309 H30E 0.9700
C309 H30F 0.9700
C310 H31A 0.9700
C310 H31B 0.9700
C311 C312 1.421(12)
C311 H311 0.9300
C312 C313 1.417(10)
C312 C317 1.429(11)
C313 C314 1.416(11)
C314 C315 1.343(11)
C315 C316 1.409(11)
C315 H315 0.9300
C316 C317 1.362(12)
C316 H316 0.9300
C317 H317 0.9300
C400 C405 1.387(12)
C400 C401 1.393(13)
C401 C402 1.388(13)
C402 C403 1.352(16)
C402 H402 0.9300
C403 C404 1.362(17)
C403 H403 0.9300
C404 C405 1.390(13)
C404 H404 0.9300
C405 C406 1.446(13)
C406 H406 0.9300
C407 C48' 1.45(4)
C407 C408 1.485(14)
C407 H40A 0.9700
C407 H40B 0.9700
C407 H40C 0.9700
C407 H40D 0.9700
C409 C408 1.499(15)
C409 C48' 1.53(4)
C409 C410 1.545(15)
C409 H40E 0.9700
C409 H40F 0.9700
C409 H40G 0.9700
C409 H40H 0.9700
C410 H41A 0.9700
C410 H41B 0.9700
C411 C412 1.437(11)
C411 H411 0.9300
C412 C417 1.393(11)
C412 C413 1.401(10)
C413 C414 1.415(11)
C414 C415 1.389(11)
C415 C416 1.395(11)
C415 H415 0.9300
C416 C417 1.371(11)
C416 H416 0.9300
C417 H417 0.9300
N1S C10S 0.93(4)
C10S C11S 1.35(4)
C11S H11C 0.9600
C11S H11D 0.9600
C11S H11E 0.9600
C408 H40I 0.9700
C408 H40J 0.9700
C48' H48A 0.9700
C48' H48B 0.9700

loop_
_geom_torsion_atom_site_label_1
_geom_torsion_atom_site_label_2
_geom_torsion_atom_site_label_3
_geom_torsion_atom_site_label_4
_geom_torsion
O10 Zn1 Zn2 O2W -113.0(3)
O13 Zn1 Zn2 O2W -30.1(3)
O21 Zn1 Zn2 O2W 135.0(5)
N11 Zn1 Zn2 O2W 148.5(5)
N12 Zn1 Zn2 O2W 20.9(4)
Zn5 Zn1 Zn2 O2W -60.9(2)
Zn8 Zn1 Zn2 O2W -98.6(2)
Zn4 Zn1 Zn2 O2W -103.7(2)
Zn3 Zn1 Zn2 O2W -36.7(2)
O10 Zn1 Zn2 O20 152.8(5)
O13 Zn1 Zn2 O20 -124.2(6)
O21 Zn1 Zn2 O20 40.9(7)
N11 Zn1 Zn2 O20 54.3(7)
N12 Zn1 Zn2 O20 -73.2(6)
Zn5 Zn1 Zn2 O20 -155.0(5)
Zn8 Zn1 Zn2 O20 167.3(5)
Zn4 Zn1 Zn2 O20 162.1(5)
Zn3 Zn1 Zn2 O20 -130.8(5)
O10 Zn1 Zn2 N22 43.1(3)
O13 Zn1 Zn2 N22 126.1(3)
O21 Zn1 Zn2 N22 -68.8(5)
N11 Zn1 Zn2 N22 -55.4(5)
N12 Zn1 Zn2 N22 177.1(4)
Zn5 Zn1 Zn2 N22 95.3(2)
Zn8 Zn1 Zn2 N22 57.6(2)
Zn4 Zn1 Zn2 N22 52.4(2)
Zn3 Zn1 Zn2 N22 119.5(2)
O10 Zn1 Zn2 O23 -37.5(2)
O13 Zn1 Zn2 O23 45.5(3)
O21 Zn1 Zn2 O23 -149.4(5)
N11 Zn1 Zn2 O23 -136.0(4)
N12 Zn1 Zn2 O23 96.5(3)
Zn5 Zn1 Zn2 O23 14.68(17)
Zn8 Zn1 Zn2 O23 -23.03(16)
Zn4 Zn1 Zn2 O23 -28.15(16)
Zn3 Zn1 Zn2 O23 38.88(16)
O10 Zn1 Zn2 N21 144.3(3)
O13 Zn1 Zn2 N21 -132.8(3)
O21 Zn1 Zn2 N21 32.3(5)
N11 Zn1 Zn2 N21 45.8(5)
N12 Zn1 Zn2 N21 -81.8(4)
Zn5 Zn1 Zn2 N21 -163.6(3)
Zn8 Zn1 Zn2 N21 158.7(2)
Zn4 Zn1 Zn2 N21 153.6(2)
Zn3 Zn1 Zn2 N21 -139.4(2)
O10 Zn1 Zn2 Zn5 -52.1(2)
O13 Zn1 Zn2 Zn5 30.8(2)
O21 Zn1 Zn2 Zn5 -164.1(4)
N11 Zn1 Zn2 Zn5 -150.6(4)
N12 Zn1 Zn2 Zn5 81.8(3)
Zn8 Zn1 Zn2 Zn5 -37.71(9)
Zn4 Zn1 Zn2 Zn5 -42.83(9)
Zn3 Zn1 Zn2 Zn5 24.20(9)
O10 Zn1 Zn2 Zn6 -68.98(18)
O13 Zn1 Zn2 Zn6 14.0(2)
O21 Zn1 Zn2 Zn6 179.1(4)
N11 Zn1 Zn2 Zn6 -167.5(4)
N12 Zn1 Zn2 Zn6 65.0(3)
Zn5 Zn1 Zn2 Zn6 -16.83(9)
Zn8 Zn1 Zn2 Zn6 -54.54(3)
Zn4 Zn1 Zn2 Zn6 -59.67(2)
Zn3 Zn1 Zn2 Zn6 7.37(2)
O10 Zn1 Zn2 Zn3 -76.35(18)
O13 Zn1 Zn2 Zn3 6.6(2)
O21 Zn1 Zn2 Zn3 171.7(4)
N11 Zn1 Zn2 Zn3 -174.8(4)
N12 Zn1 Zn2 Zn3 57.6(3)
Zn5 Zn1 Zn2 Zn3 -24.20(9)
Zn8 Zn1 Zn2 Zn3 -61.91(3)
Zn4 Zn1 Zn2 Zn3 -67.034(17)
O10 Zn1 Zn2 Zn4 -9.31(18)
O13 Zn1 Zn2 Zn4 73.6(2)
O21 Zn1 Zn2 Zn4 -121.2(4)
N11 Zn1 Zn2 Zn4 -107.8(4)
N12 Zn1 Zn2 Zn4 124.6(3)
Zn5 Zn1 Zn2 Zn4 42.83(9)
Zn8 Zn1 Zn2 Zn4 5.12(2)
Zn3 Zn1 Zn2 Zn4 67.034(17)
O2W Zn2 Zn3 O30 -18.9(4)
O20 Zn2 Zn3 O30 -151.0(4)
N22 Zn2 Zn3 O30 86.0(4)
O23 Zn2 Zn3 O30 110.0(4)
N21 Zn2 Zn3 O30 -76.3(5)
Zn5 Zn2 Zn3 O30 -172.9(3)
Zn6 Zn2 Zn3 O30 91.7(4)
Zn1 Zn2 Zn3 O30 -165.4(3)
Zn4 Zn2 Zn3 O30 125.3(3)
O2W Zn2 Zn3 O3W -110.9(3)
O20 Zn2 Zn3 O3W 116.9(3)
N22 Zn2 Zn3 O3W -6.0(4)
O23 Zn2 Zn3 O3W 17.9(4)
N21 Zn2 Zn3 O3W -168.3(5)
Zn5 Zn2 Zn3 O3W 95.0(3)
Zn6 Zn2 Zn3 O3W -0.3(3)
Zn1 Zn2 Zn3 O3W 102.6(3)
Zn4 Zn2 Zn3 O3W 33.2(3)
O2W Zn2 Zn3 N32 99.8(3)
O20 Zn2 Zn3 N32 -32.3(3)
N22 Zn2 Zn3 N32 -155.3(4)
O23 Zn2 Zn3 N32 -131.4(4)
N21 Zn2 Zn3 N32 42.4(5)
Zn5 Zn2 Zn3 N32 -54.2(2)
Zn6 Zn2 Zn3 N32 -149.6(3)
Zn1 Zn2 Zn3 N32 -46.7(2)
Zn4 Zn2 Zn3 N32 -116.0(2)
O2W Zn2 Zn3 O33 -179.1(3)
O20 Zn2 Zn3 O33 48.7(2)
N22 Zn2 Zn3 O33 -74.2(3)
O23 Zn2 Zn3 O33 -50.3(3)
N21 Zn2 Zn3 O33 123.5(4)
Zn5 Zn2 Zn3 O33 26.83(15)
Zn6 Zn2 Zn3 O33 -68.5(2)
Zn1 Zn2 Zn3 O33 34.38(15)
Zn4 Zn2 Zn3 O33 -34.94(15)
O2W Zn2 Zn3 N31 -0.9(3)
O20 Zn2 Zn3 N31 -133.0(3)
N22 Zn2 Zn3 N31 104.0(4)
O23 Zn2 Zn3 N31 127.9(4)
N21 Zn2 Zn3 N31 -58.3(5)
Zn5 Zn2 Zn3 N31 -154.9(3)
Zn6 Zn2 Zn3 N31 109.7(3)
Zn1 Zn2 Zn3 N31 -147.4(3)
Zn4 Zn2 Zn3 N31 143.3(3)
O2W Zn2 Zn3 Zn6 -110.6(3)
O20 Zn2 Zn3 Zn6 117.3(2)
N22 Zn2 Zn3 Zn6 -5.7(3)
O23 Zn2 Zn3 Zn6 18.2(3)
N21 Zn2 Zn3 Zn6 -168.0(5)
Zn5 Zn2 Zn3 Zn6 95.34(18)
Zn1 Zn2 Zn3 Zn6 102.89(17)
Zn4 Zn2 Zn3 Zn6 33.57(17)
O2W Zn2 Zn3 Zn7 -146.5(2)
O20 Zn2 Zn3 Zn7 81.40(17)
N22 Zn2 Zn3 Zn7 -41.6(3)
O23 Zn2 Zn3 Zn7 -17.6(3)
N21 Zn2 Zn3 Zn7 156.1(4)
Zn5 Zn2 Zn3 Zn7 59.49(4)
Zn6 Zn2 Zn3 Zn7 -35.85(17)
Zn1 Zn2 Zn3 Zn7 67.03(3)
Zn4 Zn2 Zn3 Zn7 -2.29(2)
O2W Zn2 Zn3 Zn1 146.5(2)
O20 Zn2 Zn3 Zn1 14.36(16)
N22 Zn2 Zn3 Zn1 -108.6(3)
O23 Zn2 Zn3 Zn1 -84.7(3)
N21 Zn2 Zn3 Zn1 89.1(4)
Zn5 Zn2 Zn3 Zn1 -7.54(3)
Zn6 Zn2 Zn3 Zn1 -102.89(17)
Zn4 Zn2 Zn3 Zn1 -69.32(2)
O2W Zn2 Zn3 Zn4 -144.2(2)
O20 Zn2 Zn3 Zn4 83.68(16)
N22 Zn2 Zn3 Zn4 -39.3(3)
O23 Zn2 Zn3 Zn4 -15.4(3)
N21 Zn2 Zn3 Zn4 158.4(4)
Zn5 Zn2 Zn3 Zn4 61.78(3)
Zn6 Zn2 Zn3 Zn4 -33.57(17)
Zn1 Zn2 Zn3 Zn4 69.32(2)
O10 Zn1 Zn3 O30 107.7(2)
O13 Zn1 Zn3 O30 -19.3(8)
O21 Zn1 Zn3 O30 3.4(2)
N11 Zn1 Zn3 O30 170.7(13)
N12 Zn1 Zn3 O30 -127.6(3)
Zn5 Zn1 Zn3 O30 15.61(17)
Zn8 Zn1 Zn3 O30 90.98(17)
Zn2 Zn1 Zn3 O30 7.08(17)
Zn4 Zn1 Zn3 O30 87.75(17)
O10 Zn1 Zn3 O3W -8.1(3)
O13 Zn1 Zn3 O3W -135.1(8)
O21 Zn1 Zn3 O3W -112.4(3)
N11 Zn1 Zn3 O3W 54.9(13)
N12 Zn1 Zn3 O3W 116.6(4)
Zn5 Zn1 Zn3 O3W -100.2(3)
Zn8 Zn1 Zn3 O3W -24.8(3)
Zn2 Zn1 Zn3 O3W -108.7(3)
Zn4 Zn1 Zn3 O3W -28.0(3)
O10 Zn1 Zn3 N32 -124.3(3)
O13 Zn1 Zn3 N32 108.7(8)
O21 Zn1 Zn3 N32 131.3(3)
N11 Zn1 Zn3 N32 -61.3(13)
N12 Zn1 Zn3 N32 0.3(3)
Zn5 Zn1 Zn3 N32 143.5(2)
Zn8 Zn1 Zn3 N32 -141.1(2)
Zn2 Zn1 Zn3 N32 135.0(2)
Zn4 Zn1 Zn3 N32 -144.3(2)
O10 Zn1 Zn3 O33 -3.1(3)
O13 Zn1 Zn3 O33 -130.1(8)
O21 Zn1 Zn3 O33 -107.5(3)
N11 Zn1 Zn3 O33 59.9(13)
N12 Zn1 Zn3 O33 121.6(4)
Zn5 Zn1 Zn3 O33 -95.2(3)
Zn8 Zn1 Zn3 O33 -19.9(3)
Zn2 Zn1 Zn3 O33 -103.8(3)
Zn4 Zn1 Zn3 O33 -23.1(3)
O10 Zn1 Zn3 N31 173.8(5)
O13 Zn1 Zn3 N31 46.8(9)
O21 Zn1 Zn3 N31 69.4(5)
N11 Zn1 Zn3 N31 -123.3(14)
N12 Zn1 Zn3 N31 -61.6(5)
Zn5 Zn1 Zn3 N31 81.6(5)
Zn8 Zn1 Zn3 N31 157.0(5)
Zn2 Zn1 Zn3 N31 73.1(5)
Zn4 Zn1 Zn3 N31 153.8(5)
O10 Zn1 Zn3 Zn6 91.05(18)
O13 Zn1 Zn3 Zn6 -36.0(8)
O21 Zn1 Zn3 Zn6 -13.31(19)
N11 Zn1 Zn3 Zn6 154.0(13)
N12 Zn1 Zn3 Zn6 -144.3(3)
Zn5 Zn1 Zn3 Zn6 -1.09(4)
Zn8 Zn1 Zn3 Zn6 74.28(4)
Zn2 Zn1 Zn3 Zn6 -9.62(3)
Zn4 Zn1 Zn3 Zn6 71.06(3)
O10 Zn1 Zn3 Zn7 21.44(18)
O13 Zn1 Zn3 Zn7 -105.6(8)
O21 Zn1 Zn3 Zn7 -82.92(19)
N11 Zn1 Zn3 Zn7 84.4(13)
N12 Zn1 Zn3 Zn7 146.1(3)
Zn5 Zn1 Zn3 Zn7 -70.70(4)
Zn8 Zn1 Zn3 Zn7 4.67(3)
Zn2 Zn1 Zn3 Zn7 -79.23(3)
Zn4 Zn1 Zn3 Zn7 1.44(2)
O10 Zn1 Zn3 Zn2 100.67(18)
O13 Zn1 Zn3 Zn2 -26.3(8)
O21 Zn1 Zn3 Zn2 -3.69(19)
N11 Zn1 Zn3 Zn2 163.6(13)
N12 Zn1 Zn3 Zn2 -134.7(3)
Zn5 Zn1 Zn3 Zn2 8.53(3)
Zn8 Zn1 Zn3 Zn2 83.90(3)
Zn4 Zn1 Zn3 Zn2 80.68(2)
O10 Zn1 Zn3 Zn4 19.99(18)
O13 Zn1 Zn3 Zn4 -107.0(8)
O21 Zn1 Zn3 Zn4 -84.36(19)
N11 Zn1 Zn3 Zn4 83.0(13)
N12 Zn1 Zn3 Zn4 144.7(2)
Zn5 Zn1 Zn3 Zn4 -72.15(4)
Zn8 Zn1 Zn3 Zn4 3.22(3)
Zn2 Zn1 Zn3 Zn4 -80.68(2)
O10 Zn1 Zn4 O40 -121.5(4)
O13 Zn1 Zn4 O40 22.4(2)
O21 Zn1 Zn4 O40 102.1(3)
N11 Zn1 Zn4 O40 -154.5(4)
N12 Zn1 Zn4 O40 -37.9(4)
Zn5 Zn1 Zn4 O40 66.98(17)
Zn8 Zn1 Zn4 O40 -23.1(3)
Zn2 Zn1 Zn4 O40 79.51(17)
Zn3 Zn1 Zn4 O40 9.91(17)
O10 Zn1 Zn4 N42 109.0(5)
O13 Zn1 Zn4 N42 -107.1(3)
O21 Zn1 Zn4 N42 -27.5(3)
N11 Zn1 Zn4 N42 76.0(4)
N12 Zn1 Zn4 N42 -167.4(4)
Zn5 Zn1 Zn4 N42 -62.5(3)
Zn8 Zn1 Zn4 N42 -152.7(4)
Zn2 Zn1 Zn4 N42 -50.0(2)
Zn3 Zn1 Zn4 N42 -119.6(2)
O10 Zn1 Zn4 O43 134.0(5)
O13 Zn1 Zn4 O43 -82.1(4)
O21 Zn1 Zn4 O43 -2.4(4)
N11 Zn1 Zn4 O43 101.0(5)
N12 Zn1 Zn4 O43 -142.4(5)
Zn5 Zn1 Zn4 O43 -37.5(4)
Zn8 Zn1 Zn4 O43 -127.6(4)
Zn2 Zn1 Zn4 O43 -25.0(4)
Zn3 Zn1 Zn4 O43 -94.6(4)
O10 Zn1 Zn4 O4W -0.6(5)
O13 Zn1 Zn4 O4W 143.3(3)
O21 Zn1 Zn4 O4W -137.0(3)
N11 Zn1 Zn4 O4W -33.5(4)
N12 Zn1 Zn4 O4W 83.0(4)
Zn5 Zn1 Zn4 O4W -172.1(2)
Zn8 Zn1 Zn4 O4W 97.8(3)
Zn2 Zn1 Zn4 O4W -159.6(2)
Zn3 Zn1 Zn4 O4W 130.8(2)
O10 Zn1 Zn4 N41 -40.7(6)
O13 Zn1 Zn4 N41 103.2(5)
O21 Zn1 Zn4 N41 -177.2(5)
N11 Zn1 Zn4 N41 -73.7(6)
N12 Zn1 Zn4 N41 42.9(6)
Zn5 Zn1 Zn4 N41 147.8(5)
Zn8 Zn1 Zn4 N41 57.7(6)
Zn2 Zn1 Zn4 N41 160.3(5)
Zn3 Zn1 Zn4 N41 90.7(5)
O10 Zn1 Zn4 Zn8 -98.4(5)
O13 Zn1 Zn4 Zn8 45.5(3)
O21 Zn1 Zn4 Zn8 125.2(3)
N11 Zn1 Zn4 Zn8 -131.3(4)
N12 Zn1 Zn4 Zn8 -14.8(4)
Zn5 Zn1 Zn4 Zn8 90.1(3)
Zn2 Zn1 Zn4 Zn8 102.6(3)
Zn3 Zn1 Zn4 Zn8 33.0(3)
O10 Zn1 Zn4 Zn7 -132.9(4)
O13 Zn1 Zn4 Zn7 11.06(17)
O21 Zn1 Zn4 Zn7 90.71(19)
N11 Zn1 Zn4 Zn7 -165.8(3)
N12 Zn1 Zn4 Zn7 -49.2(4)
Zn5 Zn1 Zn4 Zn7 55.64(4)
Zn8 Zn1 Zn4 Zn7 -34.5(3)
Zn2 Zn1 Zn4 Zn7 68.17(3)
Zn3 Zn1 Zn4 Zn7 -1.43(2)
O10 Zn1 Zn4 Zn3 -131.4(4)
O13 Zn1 Zn4 Zn3 12.50(17)
O21 Zn1 Zn4 Zn3 92.15(19)
N11 Zn1 Zn4 Zn3 -164.4(3)
N12 Zn1 Zn4 Zn3 -47.8(4)
Zn5 Zn1 Zn4 Zn3 57.07(3)
Zn8 Zn1 Zn4 Zn3 -33.0(3)
Zn2 Zn1 Zn4 Zn3 69.60(2)
O10 Zn1 Zn4 Zn2 159.0(4)
O13 Zn1 Zn4 Zn2 -57.10(17)
O21 Zn1 Zn4 Zn2 22.55(19)
N11 Zn1 Zn4 Zn2 126.0(3)
N12 Zn1 Zn4 Zn2 -117.4(4)
Zn5 Zn1 Zn4 Zn2 -12.53(3)
Zn8 Zn1 Zn4 Zn2 -102.6(3)
Zn3 Zn1 Zn4 Zn2 -69.60(2)
O30 Zn3 Zn4 O40 123.9(4)
O3W Zn3 Zn4 O40 -2.6(5)
N32 Zn3 Zn4 O40 -114.6(5)
O33 Zn3 Zn4 O40 -132.9(5)
N31 Zn3 Zn4 O40 48.3(6)
Zn6 Zn3 Zn4 O40 141.9(4)
Zn7 Zn3 Zn4 O40 -176.5(5)
Zn2 Zn3 Zn4 O40 147.0(4)
Zn1 Zn3 Zn4 O40 -156.0(4)
O30 Zn3 Zn4 N42 19.0(3)
O3W Zn3 Zn4 N42 -107.5(4)
N32 Zn3 Zn4 N42 140.5(4)
O33 Zn3 Zn4 N42 122.2(4)
N31 Zn3 Zn4 N42 -56.5(6)
Zn6 Zn3 Zn4 N42 37.0(3)
Zn7 Zn3 Zn4 N42 78.6(4)
Zn2 Zn3 Zn4 N42 42.1(3)
Zn1 Zn3 Zn4 N42 99.1(3)
O30 Zn3 Zn4 O43 -52.2(2)
O3W Zn3 Zn4 O43 -178.6(3)
N32 Zn3 Zn4 O43 69.4(3)
O33 Zn3 Zn4 O43 51.1(3)
N31 Zn3 Zn4 O43 -127.7(5)
Zn6 Zn3 Zn4 O43 -34.12(17)
Zn7 Zn3 Zn4 O43 7.4(4)
Zn2 Zn3 Zn4 O43 -29.04(16)
Zn1 Zn3 Zn4 O43 28.01(16)
O30 Zn3 Zn4 O4W -129.8(3)
O3W Zn3 Zn4 O4W 103.7(3)
N32 Zn3 Zn4 O4W -8.3(3)
O33 Zn3 Zn4 O4W -26.6(4)
N31 Zn3 Zn4 O4W 154.6(5)
Zn6 Zn3 Zn4 O4W -111.8(2)
Zn7 Zn3 Zn4 O4W -70.2(4)
Zn2 Zn3 Zn4 O4W -106.7(2)
Zn1 Zn3 Zn4 O4W -49.7(2)
O30 Zn3 Zn4 N41 131.9(3)
O3W Zn3 Zn4 N41 5.5(4)
N32 Zn3 Zn4 N41 -106.5(4)
O33 Zn3 Zn4 N41 -124.8(4)
N31 Zn3 Zn4 N41 56.4(6)
Zn6 Zn3 Zn4 N41 150.0(3)
Zn7 Zn3 Zn4 N41 -168.5(4)
Zn2 Zn3 Zn4 N41 155.1(3)
Zn1 Zn3 Zn4 N41 -147.9(3)
O30 Zn3 Zn4 Zn8 -83.35(16)
O3W Zn3 Zn4 Zn8 150.2(3)
N32 Zn3 Zn4 Zn8 38.2(2)
O33 Zn3 Zn4 Zn8 19.9(3)
N31 Zn3 Zn4 Zn8 -158.9(5)
Zn6 Zn3 Zn4 Zn8 -65.32(4)
Zn7 Zn3 Zn4 Zn8 -23.8(3)
Zn2 Zn3 Zn4 Zn8 -60.23(3)
Zn1 Zn3 Zn4 Zn8 -3.19(3)
O30 Zn3 Zn4 Zn7 -59.6(4)
O3W Zn3 Zn4 Zn7 174.0(4)
N32 Zn3 Zn4 Zn7 61.9(4)
O33 Zn3 Zn4 Zn7 43.7(4)
N31 Zn3 Zn4 Zn7 -135.1(6)
Zn6 Zn3 Zn4 Zn7 -41.6(3)
Zn2 Zn3 Zn4 Zn7 -36.5(3)
Zn1 Zn3 Zn4 Zn7 20.6(3)
O30 Zn3 Zn4 Zn1 -80.16(16)
O3W Zn3 Zn4 Zn1 153.4(3)
N32 Zn3 Zn4 Zn1 41.4(2)
O33 Zn3 Zn4 Zn1 23.1(3)
N31 Zn3 Zn4 Zn1 -155.7(5)
Zn6 Zn3 Zn4 Zn1 -62.13(3)
Zn7 Zn3 Zn4 Zn1 -20.6(3)
Zn2 Zn3 Zn4 Zn1 -57.043(18)
O30 Zn3 Zn4 Zn2 -23.12(16)
O3W Zn3 Zn4 Zn2 -149.6(3)
N32 Zn3 Zn4 Zn2 98.4(2)
O33 Zn3 Zn4 Zn2 80.1(3)
N31 Zn3 Zn4 Zn2 -98.6(5)
Zn6 Zn3 Zn4 Zn2 -5.08(2)
Zn7 Zn3 Zn4 Zn2 36.5(3)
Zn1 Zn3 Zn4 Zn2 57.043(18)
O2W Zn2 Zn4 O40 22.6(3)
O20 Zn2 Zn4 O40 -98.3(2)
N22 Zn2 Zn4 O40 134.2(3)
O23 Zn2 Zn4 O40 6.9(3)
N21 Zn2 Zn4 O40 -163.0(5)
Zn5 Zn2 Zn4 O40 -79.50(17)
Zn6 Zn2 Zn4 O40 -8.73(17)
Zn1 Zn2 Zn4 O40 -92.54(17)
Zn3 Zn2 Zn4 O40 -13.53(16)
O2W Zn2 Zn4 N42 -110.4(3)
O20 Zn2 Zn4 N42 128.6(3)
N22 Zn2 Zn4 N42 1.1(3)
O23 Zn2 Zn4 N42 -126.2(4)
N21 Zn2 Zn4 N42 63.9(5)
Zn5 Zn2 Zn4 N42 147.4(2)
Zn6 Zn2 Zn4 N42 -141.8(2)
Zn1 Zn2 Zn4 N42 134.4(2)
Zn3 Zn2 Zn4 N42 -146.6(2)
O2W Zn2 Zn4 O43 138.8(4)
O20 Zn2 Zn4 O43 17.8(4)
N22 Zn2 Zn4 O43 -109.7(4)
O23 Zn2 Zn4 O43 123.0(5)
N21 Zn2 Zn4 O43 -46.9(6)
Zn5 Zn2 Zn4 O43 36.6(3)
Zn6 Zn2 Zn4 O43 107.4(3)
Zn1 Zn2 Zn4 O43 23.6(3)
Zn3 Zn2 Zn4 O43 102.6(3)
O2W Zn2 Zn4 O4W 136.4(3)
O20 Zn2 Zn4 O4W 15.4(3)
N22 Zn2 Zn4 O4W -112.1(3)
O23 Zn2 Zn4 O4W 120.6(4)
N21 Zn2 Zn4 O4W -49.3(5)
Zn5 Zn2 Zn4 O4W 34.3(2)
Zn6 Zn2 Zn4 O4W 105.0(2)
Zn1 Zn2 Zn4 O4W 21.2(2)
Zn3 Zn2 Zn4 O4W 100.2(2)
O2W Zn2 Zn4 N41 -40.4(7)
O20 Zn2 Zn4 N41 -161.4(6)
N22 Zn2 Zn4 N41 71.1(7)
O23 Zn2 Zn4 N41 -56.2(7)
N21 Zn2 Zn4 N41 133.9(8)
Zn5 Zn2 Zn4 N41 -142.6(6)
Zn6 Zn2 Zn4 N41 -71.8(6)
Zn1 Zn2 Zn4 N41 -155.6(6)
Zn3 Zn2 Zn4 N41 -76.6(6)
O2W Zn2 Zn4 Zn8 108.9(2)
O20 Zn2 Zn4 Zn8 -12.08(17)
N22 Zn2 Zn4 Zn8 -139.6(2)
O23 Zn2 Zn4 Zn8 93.1(3)
N21 Zn2 Zn4 Zn8 -76.8(5)
Zn5 Zn2 Zn4 Zn8 6.75(3)
Zn6 Zn2 Zn4 Zn8 77.52(4)
Zn1 Zn2 Zn4 Zn8 -6.29(3)
Zn3 Zn2 Zn4 Zn8 72.71(3)
O2W Zn2 Zn4 Zn7 38.7(2)
O20 Zn2 Zn4 Zn7 -82.25(17)
N22 Zn2 Zn4 Zn7 150.2(2)
O23 Zn2 Zn4 Zn7 23.0(3)
N21 Zn2 Zn4 Zn7 -147.0(5)
Zn5 Zn2 Zn4 Zn7 -63.42(4)
Zn6 Zn2 Zn4 Zn7 7.35(3)
Zn1 Zn2 Zn4 Zn7 -76.46(3)
Zn3 Zn2 Zn4 Zn7 2.54(2)
O2W Zn2 Zn4 Zn1 115.2(2)
O20 Zn2 Zn4 Zn1 -5.78(16)
N22 Zn2 Zn4 Zn1 -133.3(2)
O23 Zn2 Zn4 Zn1 99.4(3)
N21 Zn2 Zn4 Zn1 -70.5(5)
Zn5 Zn2 Zn4 Zn1 13.04(3)
Zn6 Zn2 Zn4 Zn1 83.81(3)
Zn3 Zn2 Zn4 Zn1 79.01(2)
O2W Zn2 Zn4 Zn3 36.2(2)
O20 Zn2 Zn4 Zn3 -84.79(17)
N22 Zn2 Zn4 Zn3 147.7(2)
O23 Zn2 Zn4 Zn3 20.4(3)
N21 Zn2 Zn4 Zn3 -149.5(5)
Zn5 Zn2 Zn4 Zn3 -65.96(3)
Zn6 Zn2 Zn4 Zn3 4.81(2)
Zn1 Zn2 Zn4 Zn3 -79.01(2)
O10 Zn1 Zn5 O44 15.5(2)
O13 Zn1 Zn5 O44 107.3(3)
O21 Zn1 Zn5 O44 -101.8(3)
N11 Zn1 Zn5 O44 -73.4(6)
N12 Zn1 Zn5 O44 139.8(3)
Zn8 Zn1 Zn5 O44 25.13(15)
Zn2 Zn1 Zn5 O44 -112.35(18)
Zn4 Zn1 Zn5 O44 19.33(15)
Zn3 Zn1 Zn5 O44 96.67(16)
O10 Zn1 Zn5 O20 136.6(3)
O13 Zn1 Zn5 O20 -131.6(3)
O21 Zn1 Zn5 O20 19.3(3)
N11 Zn1 Zn5 O20 47.7(6)
N12 Zn1 Zn5 O20 -99.1(3)
Zn8 Zn1 Zn5 O20 146.23(19)
Zn2 Zn1 Zn5 O20 8.75(19)
Zn4 Zn1 Zn5 O20 140.43(19)
Zn3 Zn1 Zn5 O20 -142.24(19)
O10 Zn1 Zn5 O14 -107.7(3)
O13 Zn1 Zn5 O14 -16.0(3)
O21 Zn1 Zn5 O14 135.0(3)
N11 Zn1 Zn5 O14 163.4(6)
N12 Zn1 Zn5 O14 16.6(3)
Zn8 Zn1 Zn5 O14 -98.12(17)
Zn2 Zn1 Zn5 O14 124.4(2)
Zn4 Zn1 Zn5 O14 -103.92(17)
Zn3 Zn1 Zn5 O14 -26.58(17)
O10 Zn1 Zn5 O13 -91.8(3)
O21 Zn1 Zn5 O13 150.9(4)
N11 Zn1 Zn5 O13 179.3(6)
N12 Zn1 Zn5 O13 32.5(4)
Zn8 Zn1 Zn5 O13 -82.2(3)
Zn2 Zn1 Zn5 O13 140.4(3)
Zn4 Zn1 Zn5 O13 -88.0(3)
Zn3 Zn1 Zn5 O13 -10.6(3)
O10 Zn1 Zn5 O21 117.3(3)
O13 Zn1 Zn5 O21 -150.9(4)
N11 Zn1 Zn5 O21 28.4(6)
N12 Zn1 Zn5 O21 -118.4(4)
Zn8 Zn1 Zn5 O21 126.9(3)
Zn2 Zn1 Zn5 O21 -10.6(3)
Zn4 Zn1 Zn5 O21 121.1(3)
Zn3 Zn1 Zn5 O21 -161.5(3)
O10 Zn1 Zn5 Zn2 127.9(2)
O13 Zn1 Zn5 Zn2 -140.4(3)
O21 Zn1 Zn5 Zn2 10.6(3)
N11 Zn1 Zn5 Zn2 39.0(5)
N12 Zn1 Zn5 Zn2 -107.8(3)
Zn8 Zn1 Zn5 Zn2 137.48(10)
Zn4 Zn1 Zn5 Zn2 131.68(10)
Zn3 Zn1 Zn5 Zn2 -150.98(11)
O10 Zn1 Zn5 Zn6 -79.82(19)
O13 Zn1 Zn5 Zn6 12.0(3)
O21 Zn1 Zn5 Zn6 162.9(3)
N11 Zn1 Zn5 Zn6 -168.7(5)
N12 Zn1 Zn5 Zn6 44.5(3)
Zn8 Zn1 Zn5 Zn6 -70.19(7)
Zn2 Zn1 Zn5 Zn6 152.33(14)
Zn4 Zn1 Zn5 Zn6 -76.00(6)
Zn3 Zn1 Zn5 Zn6 1.34(5)
O10 Zn1 Zn5 Zn8 -9.63(18)
O13 Zn1 Zn5 Zn8 82.2(3)
O21 Zn1 Zn5 Zn8 -126.9(3)
N11 Zn1 Zn5 Zn8 -98.5(5)
N12 Zn1 Zn5 Zn8 114.7(3)
Zn2 Zn1 Zn5 Zn8 -137.48(10)
Zn4 Zn1 Zn5 Zn8 -5.80(2)
Zn3 Zn1 Zn5 Zn8 71.54(3)
O2W Zn2 Zn5 O44 -126.7(3)
O20 Zn2 Zn5 O44 121.7(3)
N22 Zn2 Zn5 O44 14.5(3)
O23 Zn2 Zn5 O44 -55.9(2)
N21 Zn2 Zn5 O44 125.6(3)
Zn6 Zn2 Zn5 O44 -92.13(17)
Zn1 Zn2 Zn5 O44 107.2(2)
Zn3 Zn2 Zn5 O44 -100.73(17)
Zn4 Zn2 Zn5 O44 -22.75(17)
O2W Zn2 Zn5 O20 111.6(4)
N22 Zn2 Zn5 O20 -107.1(4)
O23 Zn2 Zn5 O20 -177.6(4)
N21 Zn2 Zn5 O20 3.9(4)
Zn6 Zn2 Zn5 O20 146.2(3)
Zn1 Zn2 Zn5 O20 -14.5(3)
Zn3 Zn2 Zn5 O20 137.6(3)
Zn4 Zn2 Zn5 O20 -144.4(3)
O2W Zn2 Zn5 O14 -5.3(3)
O20 Zn2 Zn5 O14 -116.9(3)
N22 Zn2 Zn5 O14 136.0(3)
O23 Zn2 Zn5 O14 65.5(2)
N21 Zn2 Zn5 O14 -113.0(3)
Zn6 Zn2 Zn5 O14 29.31(14)
Zn1 Zn2 Zn5 O14 -131.39(18)
Zn3 Zn2 Zn5 O14 20.71(14)
Zn4 Zn2 Zn5 O14 98.69(14)
O2W Zn2 Zn5 O13 34.0(4)
O20 Zn2 Zn5 O13 -77.7(5)
N22 Zn2 Zn5 O13 175.2(4)
O23 Zn2 Zn5 O13 104.7(4)
N21 Zn2 Zn5 O13 -73.7(5)
Zn6 Zn2 Zn5 O13 68.5(4)
Zn1 Zn2 Zn5 O13 -92.2(4)
Zn3 Zn2 Zn5 O13 59.9(4)
Zn4 Zn2 Zn5 O13 137.9(4)
O2W Zn2 Zn5 O21 133.3(3)
O20 Zn2 Zn5 O21 21.6(4)
N22 Zn2 Zn5 O21 -85.5(3)
O23 Zn2 Zn5 O21 -156.0(3)
N21 Zn2 Zn5 O21 25.6(3)
Zn6 Zn2 Zn5 O21 167.8(2)
Zn1 Zn2 Zn5 O21 7.1(2)
Zn3 Zn2 Zn5 O21 159.2(2)
Zn4 Zn2 Zn5 O21 -122.8(2)
O2W Zn2 Zn5 Zn1 126.1(2)
O20 Zn2 Zn5 Zn1 14.5(3)
N22 Zn2 Zn5 Zn1 -92.7(2)
O23 Zn2 Zn5 Zn1 -163.1(2)
N21 Zn2 Zn5 Zn1 18.4(3)
Zn6 Zn2 Zn5 Zn1 160.69(10)
Zn3 Zn2 Zn5 Zn1 152.09(10)
Zn4 Zn2 Zn5 Zn1 -129.93(10)
O2W Zn2 Zn5 Zn6 -34.6(2)
O20 Zn2 Zn5 Zn6 -146.2(3)
N22 Zn2 Zn5 Zn6 106.6(2)
O23 Zn2 Zn5 Zn6 36.20(18)
N21 Zn2 Zn5 Zn6 -142.3(3)
Zn1 Zn2 Zn5 Zn6 -160.69(10)
Zn3 Zn2 Zn5 Zn6 -8.60(2)
Zn4 Zn2 Zn5 Zn6 69.38(3)
O2W Zn2 Zn5 Zn8 -111.6(2)
O20 Zn2 Zn5 Zn8 136.8(3)
N22 Zn2 Zn5 Zn8 29.7(2)
O23 Zn2 Zn5 Zn8 -40.78(19)
N21 Zn2 Zn5 Zn8 140.8(3)
Zn6 Zn2 Zn5 Zn8 -76.98(5)
Zn1 Zn2 Zn5 Zn8 122.33(12)
Zn3 Zn2 Zn5 Zn8 -85.58(5)
Zn4 Zn2 Zn5 Zn8 -7.60(4)
O44 Zn5 Zn6 O14 -145.1(3)
O20 Zn5 Zn6 O14 93.4(3)
O13 Zn5 Zn6 O14 -46.7(3)
O21 Zn5 Zn6 O14 16.8(9)
Zn1 Zn5 Zn6 O14 -54.2(3)
Zn2 Zn5 Zn6 O14 111.1(3)
Zn8 Zn5 Zn6 O14 -115.3(3)
O44 Zn5 Zn6 O24 -2.8(2)
O20 Zn5 Zn6 O24 -124.3(2)
O14 Zn5 Zn6 O24 142.3(3)
O13 Zn5 Zn6 O24 95.7(2)
O21 Zn5 Zn6 O24 159.1(9)
Zn1 Zn5 Zn6 O24 88.10(16)
Zn2 Zn5 Zn6 O24 -106.52(15)
Zn8 Zn5 Zn6 O24 27.02(15)
O44 Zn5 Zn6 O31 120.6(3)
O20 Zn5 Zn6 O31 -0.9(3)
O14 Zn5 Zn6 O31 -94.3(4)
O13 Zn5 Zn6 O31 -141.0(3)
O21 Zn5 Zn6 O31 -77.6(9)
Zn1 Zn5 Zn6 O31 -148.5(2)
Zn2 Zn5 Zn6 O31 16.8(2)
Zn8 Zn5 Zn6 O31 150.4(2)
O44 Zn5 Zn6 O30 -120.1(3)
O20 Zn5 Zn6 O30 118.4(3)
O14 Zn5 Zn6 O30 25.0(4)
O13 Zn5 Zn6 O30 -21.6(3)
O21 Zn5 Zn6 O30 41.8(9)
Zn1 Zn5 Zn6 O30 -29.2(3)
Zn2 Zn5 Zn6 O30 136.2(3)
Zn8 Zn5 Zn6 O30 -90.3(3)
O44 Zn5 Zn6 O23 71.8(2)
O20 Zn5 Zn6 O23 -49.7(2)
O14 Zn5 Zn6 O23 -143.0(3)
O13 Zn5 Zn6 O23 170.3(2)
O21 Zn5 Zn6 O23 -126.3(9)
Zn1 Zn5 Zn6 O23 162.72(18)
Zn2 Zn5 Zn6 O23 -31.90(16)
Zn8 Zn5 Zn6 O23 101.64(16)
O44 Zn5 Zn6 Zn7 -32.14(15)
O20 Zn5 Zn6 Zn7 -153.61(16)
O14 Zn5 Zn6 Zn7 113.0(3)
O13 Zn5 Zn6 Zn7 66.33(17)
O21 Zn5 Zn6 Zn7 129.8(9)
Zn1 Zn5 Zn6 Zn7 58.76(7)
Zn2 Zn5 Zn6 Zn7 -135.85(4)
Zn8 Zn5 Zn6 Zn7 -2.32(3)
O44 Zn5 Zn6 Zn3 -93.46(16)
O20 Zn5 Zn6 Zn3 145.07(16)
O14 Zn5 Zn6 Zn3 51.7(3)
O13 Zn5 Zn6 Zn3 5.01(18)
O21 Zn5 Zn6 Zn3 68.4(9)
Zn1 Zn5 Zn6 Zn3 -2.56(9)
Zn2 Zn5 Zn6 Zn3 162.82(5)
Zn8 Zn5 Zn6 Zn3 -63.64(5)
O44 Zn5 Zn6 Zn2 103.71(15)
O20 Zn5 Zn6 Zn2 -17.76(15)
O14 Zn5 Zn6 Zn2 -111.1(3)
O13 Zn5 Zn6 Zn2 -157.81(17)
O21 Zn5 Zn6 Zn2 -94.4(9)
Zn1 Zn5 Zn6 Zn2 -165.38(8)
Zn8 Zn5 Zn6 Zn2 133.54(4)
O30 Zn3 Zn6 O14 -118.6(4)
O3W Zn3 Zn6 O14 135.6(3)
N32 Zn3 Zn6 O14 -12.0(3)
O33 Zn3 Zn6 O14 63.3(2)
N31 Zn3 Zn6 O14 -118.3(3)
Zn7 Zn3 Zn6 O14 97.03(18)
Zn2 Zn3 Zn6 O14 -44.1(2)
Zn1 Zn3 Zn6 O14 26.85(17)
Zn4 Zn3 Zn6 O14 99.76(18)
O30 Zn3 Zn6 O24 126.7(4)
O3W Zn3 Zn6 O24 20.8(3)
N32 Zn3 Zn6 O24 -126.7(3)
O33 Zn3 Zn6 O24 -51.4(2)
N31 Zn3 Zn6 O24 126.9(3)
Zn7 Zn3 Zn6 O24 -17.73(15)
Zn2 Zn3 Zn6 O24 -158.9(2)
Zn1 Zn3 Zn6 O24 -87.91(16)
Zn4 Zn3 Zn6 O24 -14.99(15)
O30 Zn3 Zn6 O31 4.9(4)
O3W Zn3 Zn6 O31 -100.9(3)
N32 Zn3 Zn6 O31 111.6(3)
O33 Zn3 Zn6 O31 -173.2(2)
N31 Zn3 Zn6 O31 5.2(3)
Zn7 Zn3 Zn6 O31 -139.46(19)
Zn2 Zn3 Zn6 O31 79.4(3)
Zn1 Zn3 Zn6 O31 150.36(19)
Zn4 Zn3 Zn6 O31 -136.73(19)
O3W Zn3 Zn6 O30 -105.8(4)
N32 Zn3 Zn6 O30 106.6(4)
O33 Zn3 Zn6 O30 -178.1(4)
N31 Zn3 Zn6 O30 0.3(4)
Zn7 Zn3 Zn6 O30 -144.4(3)
Zn2 Zn3 Zn6 O30 74.4(4)
Zn1 Zn3 Zn6 O30 145.4(3)
Zn4 Zn3 Zn6 O30 -141.7(3)
O30 Zn3 Zn6 O23 151.3(7)
O3W Zn3 Zn6 O23 45.4(6)
N32 Zn3 Zn6 O23 -102.1(6)
O33 Zn3 Zn6 O23 -26.8(6)
N31 Zn3 Zn6 O23 151.6(6)
Zn7 Zn3 Zn6 O23 6.9(6)
Zn2 Zn3 Zn6 O23 -134.3(6)
Zn1 Zn3 Zn6 O23 -63.3(6)
Zn4 Zn3 Zn6 O23 9.6(6)
O30 Zn3 Zn6 Zn5 -144.5(3)
O3W Zn3 Zn6 Zn5 109.6(3)
N32 Zn3 Zn6 Zn5 -37.9(3)
O33 Zn3 Zn6 Zn5 37.39(16)
N31 Zn3 Zn6 Zn5 -144.3(3)
Zn7 Zn3 Zn6 Zn5 71.09(5)
Zn2 Zn3 Zn6 Zn5 -70.06(16)
Zn1 Zn3 Zn6 Zn5 0.91(3)
Zn4 Zn3 Zn6 Zn5 73.83(4)
O30 Zn3 Zn6 Zn7 144.4(3)
O3W Zn3 Zn6 Zn7 38.6(2)
N32 Zn3 Zn6 Zn7 -109.0(3)
O33 Zn3 Zn6 Zn7 -33.70(16)
N31 Zn3 Zn6 Zn7 144.7(3)
Zn2 Zn3 Zn6 Zn7 -141.15(18)
Zn1 Zn3 Zn6 Zn7 -70.18(3)
Zn4 Zn3 Zn6 Zn7 2.73(2)
O30 Zn3 Zn6 Zn2 -74.4(4)
O3W Zn3 Zn6 Zn2 179.7(3)
N32 Zn3 Zn6 Zn2 32.2(3)
O33 Zn3 Zn6 Zn2 107.4(2)
N31 Zn3 Zn6 Zn2 -74.2(3)
Zn7 Zn3 Zn6 Zn2 141.15(18)
Zn1 Zn3 Zn6 Zn2 70.97(17)
Zn4 Zn3 Zn6 Zn2 143.89(18)
O2W Zn2 Zn6 O14 113.3(3)
O20 Zn2 Zn6 O14 -15.2(2)
N22 Zn2 Zn6 O14 -138.6(3)
O23 Zn2 Zn6 O14 -111.3(3)
N21 Zn2 Zn6 O14 61.0(5)
Zn5 Zn2 Zn6 O14 -32.94(18)
Zn1 Zn2 Zn6 O14 -27.68(18)
Zn3 Zn2 Zn6 O14 46.7(2)
Zn4 Zn2 Zn6 O14 -97.10(18)
O2W Zn2 Zn6 O24 -135.1(3)
O20 Zn2 Zn6 O24 96.5(2)
N22 Zn2 Zn6 O24 -26.9(3)
O23 Zn2 Zn6 O24 0.4(3)
N21 Zn2 Zn6 O24 172.6(5)
Zn5 Zn2 Zn6 O24 78.71(16)
Zn1 Zn2 Zn6 O24 83.97(16)
Zn3 Zn2 Zn6 O24 158.4(3)
Zn4 Zn2 Zn6 O24 14.54(16)
O2W Zn2 Zn6 O31 -18.3(3)
O20 Zn2 Zn6 O31 -146.8(3)
N22 Zn2 Zn6 O31 89.8(3)
O23 Zn2 Zn6 O31 117.1(4)
N21 Zn2 Zn6 O31 -70.6(5)
Zn5 Zn2 Zn6 O31 -164.5(2)
Zn1 Zn2 Zn6 O31 -159.3(2)
Zn3 Zn2 Zn6 O31 -84.9(3)
Zn4 Zn2 Zn6 O31 131.3(2)
O2W Zn2 Zn6 O30 13.9(3)
O20 Zn2 Zn6 O30 -114.5(3)
N22 Zn2 Zn6 O30 122.1(4)
O23 Zn2 Zn6 O30 149.4(4)
N21 Zn2 Zn6 O30 -38.4(6)
Zn5 Zn2 Zn6 O30 -132.3(3)
Zn1 Zn2 Zn6 O30 -127.0(3)
Zn3 Zn2 Zn6 O30 -52.6(3)
Zn4 Zn2 Zn6 O30 163.5(3)
O2W Zn2 Zn6 O23 -135.4(4)
O20 Zn2 Zn6 O23 96.1(3)
N22 Zn2 Zn6 O23 -27.3(4)
N21 Zn2 Zn6 O23 172.3(6)
Zn5 Zn2 Zn6 O23 78.3(3)
Zn1 Zn2 Zn6 O23 83.6(3)
Zn3 Zn2 Zn6 O23 158.0(3)
Zn4 Zn2 Zn6 O23 14.2(3)
O2W Zn2 Zn6 Zn5 146.2(2)
O20 Zn2 Zn6 Zn5 17.78(16)
N22 Zn2 Zn6 Zn5 -105.6(3)
O23 Zn2 Zn6 Zn5 -78.3(3)
N21 Zn2 Zn6 Zn5 93.9(5)
Zn1 Zn2 Zn6 Zn5 5.26(3)
Zn3 Zn2 Zn6 Zn5 79.66(17)
Zn4 Zn2 Zn6 Zn5 -64.17(3)
O2W Zn2 Zn6 Zn7 -157.5(2)
O20 Zn2 Zn6 Zn7 74.10(17)
N22 Zn2 Zn6 Zn7 -49.3(3)
O23 Zn2 Zn6 Zn7 -22.0(3)
N21 Zn2 Zn6 Zn7 150.2(5)
Zn5 Zn2 Zn6 Zn7 56.32(5)
Zn1 Zn2 Zn6 Zn7 61.57(4)
Zn3 Zn2 Zn6 Zn7 135.98(19)
Zn4 Zn2 Zn6 Zn7 -7.85(3)
O2W Zn2 Zn6 Zn3 66.6(3)
O20 Zn2 Zn6 Zn3 -61.9(2)
N22 Zn2 Zn6 Zn3 174.7(3)
O23 Zn2 Zn6 Zn3 -158.0(3)
N21 Zn2 Zn6 Zn3 14.3(5)
Zn5 Zn2 Zn6 Zn3 -79.66(17)
Zn1 Zn2 Zn6 Zn3 -74.40(17)
Zn4 Zn2 Zn6 Zn3 -143.83(18)
O14 Zn6 Zn7 O41 -141.6(3)
O24 Zn6 Zn7 O41 95.4(4)
O31 Zn6 Zn7 O41 47.3(4)
O30 Zn6 Zn7 O41 -30.2(3)
O23 Zn6 Zn7 O41 135.4(3)
Zn5 Zn6 Zn7 O41 -172.5(2)
Zn3 Zn6 Zn7 O41 -46.2(2)
Zn2 Zn6 Zn7 O41 144.9(2)
O14 Zn6 Zn7 O34 4.5(2)
O24 Zn6 Zn7 O34 -118.5(3)
O31 Zn6 Zn7 O34 -166.6(3)
O30 Zn6 Zn7 O34 115.9(2)
O23 Zn6 Zn7 O34 -78.50(19)
Zn5 Zn6 Zn7 O34 -26.45(15)
Zn3 Zn6 Zn7 O34 99.92(15)
Zn2 Zn6 Zn7 O34 -69.04(15)
O14 Zn6 Zn7 O24 123.0(3)
O31 Zn6 Zn7 O24 -48.2(4)
O30 Zn6 Zn7 O24 -125.6(3)
O23 Zn6 Zn7 O24 40.0(3)
Zn5 Zn6 Zn7 O24 92.0(3)
Zn3 Zn6 Zn7 O24 -141.6(3)
Zn2 Zn6 Zn7 O24 49.4(3)
O14 Zn6 Zn7 O40 119.2(3)
O24 Zn6 Zn7 O40 -3.8(4)
O31 Zn6 Zn7 O40 -52.0(4)
O30 Zn6 Zn7 O40 -129.5(3)
O23 Zn6 Zn7 O40 36.1(3)
Zn5 Zn6 Zn7 O40 88.2(2)
Zn3 Zn6 Zn7 O40 -145.4(2)
Zn2 Zn6 Zn7 O40 45.6(2)
O14 Zn6 Zn7 O33 -65.7(2)
O24 Zn6 Zn7 O33 171.2(3)
O31 Zn6 Zn7 O33 123.1(3)
O30 Zn6 Zn7 O33 45.6(2)
O23 Zn6 Zn7 O33 -148.77(19)
Zn5 Zn6 Zn7 O33 -96.72(15)
Zn3 Zn6 Zn7 O33 29.65(14)
Zn2 Zn6 Zn7 O33 -139.31(15)
O14 Zn6 Zn7 Zn8 33.30(15)
O24 Zn6 Zn7 Zn8 -89.7(3)
O31 Zn6 Zn7 Zn8 -137.9(3)
O30 Zn6 Zn7 Zn8 144.64(16)
O23 Zn6 Zn7 Zn8 -49.73(13)
Zn5 Zn6 Zn7 Zn8 2.32(3)
Zn3 Zn6 Zn7 Zn8 128.69(4)
Zn2 Zn6 Zn7 Zn8 -40.27(5)
O14 Zn6 Zn7 Zn4 90.44(15)
O24 Zn6 Zn7 Zn4 -32.6(3)
O31 Zn6 Zn7 Zn4 -80.7(3)
O30 Zn6 Zn7 Zn4 -158.22(16)
O23 Zn6 Zn7 Zn4 7.40(14)
Zn5 Zn6 Zn7 Zn4 59.46(5)
Zn3 Zn6 Zn7 Zn4 -174.18(5)
Zn2 Zn6 Zn7 Zn4 16.86(7)
O14 Zn6 Zn7 Zn3 -95.39(15)
O24 Zn6 Zn7 Zn3 141.6(3)
O31 Zn6 Zn7 Zn3 93.4(3)
O30 Zn6 Zn7 Zn3 15.95(16)
O23 Zn6 Zn7 Zn3 -178.42(13)
Zn5 Zn6 Zn7 Zn3 -126.37(4)
Zn2 Zn6 Zn7 Zn3 -168.96(5)
O40 Zn4 Zn7 O41 6.3(4)
N42 Zn4 Zn7 O41 -100.6(4)
O43 Zn4 Zn7 O41 -169.1(3)
O4W Zn4 Zn7 O41 114.2(3)
N41 Zn4 Zn7 O41 15.1(4)
Zn8 Zn4 Zn7 O41 158.5(3)
Zn1 Zn4 Zn7 O41 161.9(3)
Zn3 Zn4 Zn7 O41 3.2(4)
Zn2 Zn4 Zn7 O41 -138.9(3)
O40 Zn4 Zn7 O34 -129.2(4)
N42 Zn4 Zn7 O34 123.9(3)
O43 Zn4 Zn7 O34 55.4(2)
O4W Zn4 Zn7 O34 -21.3(3)
N41 Zn4 Zn7 O34 -120.4(3)
Zn8 Zn4 Zn7 O34 22.96(16)
Zn1 Zn4 Zn7 O34 26.40(16)
Zn3 Zn4 Zn7 O34 -132.3(4)
Zn2 Zn4 Zn7 O34 85.62(16)
O40 Zn4 Zn7 O24 120.9(4)
N42 Zn4 Zn7 O24 14.0(3)
O43 Zn4 Zn7 O24 -54.5(2)
O4W Zn4 Zn7 O24 -131.1(3)
N41 Zn4 Zn7 O24 129.8(3)
Zn8 Zn4 Zn7 O24 -86.87(16)
Zn1 Zn4 Zn7 O24 -83.42(15)
Zn3 Zn4 Zn7 O24 117.9(4)
Zn2 Zn4 Zn7 O24 -24.20(15)
N42 Zn4 Zn7 O40 -106.9(4)
O43 Zn4 Zn7 O40 -175.4(4)
O4W Zn4 Zn7 O40 107.9(4)
N41 Zn4 Zn7 O40 8.8(4)
Zn8 Zn4 Zn7 O40 152.2(4)
Zn1 Zn4 Zn7 O40 155.6(4)
Zn3 Zn4 Zn7 O40 -3.1(5)
Zn2 Zn4 Zn7 O40 -145.1(4)
O40 Zn4 Zn7 O33 -116.6(5)
N42 Zn4 Zn7 O33 136.5(4)
O43 Zn4 Zn7 O33 68.0(4)
O4W Zn4 Zn7 O33 -8.6(4)
N41 Zn4 Zn7 O33 -107.7(5)
Zn8 Zn4 Zn7 O33 35.7(4)
Zn1 Zn4 Zn7 O33 39.1(4)
Zn3 Zn4 Zn7 O33 -119.6(5)
Zn2 Zn4 Zn7 O33 98.3(4)
O40 Zn4 Zn7 Zn8 -152.2(4)
N42 Zn4 Zn7 Zn8 100.9(3)
O43 Zn4 Zn7 Zn8 32.40(17)
O4W Zn4 Zn7 Zn8 -44.3(2)
N41 Zn4 Zn7 Zn8 -143.4(3)
Zn1 Zn4 Zn7 Zn8 3.44(3)
Zn3 Zn4 Zn7 Zn8 -155.3(3)
Zn2 Zn4 Zn7 Zn8 62.66(3)
O40 Zn4 Zn7 Zn6 136.6(4)
N42 Zn4 Zn7 Zn6 29.7(3)
O43 Zn4 Zn7 Zn6 -38.76(17)
O4W Zn4 Zn7 Zn6 -115.4(2)
N41 Zn4 Zn7 Zn6 145.5(3)
Zn8 Zn4 Zn7 Zn6 -71.15(5)
Zn1 Zn4 Zn7 Zn6 -67.71(4)
Zn3 Zn4 Zn7 Zn6 133.6(4)
Zn2 Zn4 Zn7 Zn6 -8.49(3)
O40 Zn4 Zn7 Zn3 3.1(5)
N42 Zn4 Zn7 Zn3 -103.8(4)
O43 Zn4 Zn7 Zn3 -172.3(4)
O4W Zn4 Zn7 Zn3 111.0(4)
N41 Zn4 Zn7 Zn3 11.9(5)
Zn8 Zn4 Zn7 Zn3 155.3(3)
Zn1 Zn4 Zn7 Zn3 158.7(3)
Zn2 Zn4 Zn7 Zn3 -142.1(3)
O30 Zn3 Zn7 O41 116.6(3)
O3W Zn3 Zn7 O41 -9.2(4)
N32 Zn3 Zn7 O41 -123.2(4)
O33 Zn3 Zn7 O41 -135.5(4)
N31 Zn3 Zn7 O41 45.5(6)
Zn6 Zn3 Zn7 O41 133.5(3)
Zn2 Zn3 Zn7 O41 139.1(3)
Zn1 Zn3 Zn7 O41 -162.0(3)
Zn4 Zn3 Zn7 O41 -3.4(4)
O30 Zn3 Zn7 O34 -108.7(2)
O3W Zn3 Zn7 O34 125.5(3)
N32 Zn3 Zn7 O34 11.6(3)
O33 Zn3 Zn7 O34 -0.8(3)
N31 Zn3 Zn7 O34 -179.7(6)
Zn6 Zn3 Zn7 O34 -91.74(17)
Zn2 Zn3 Zn7 O34 -86.19(17)
Zn1 Zn3 Zn7 O34 -27.26(16)
Zn4 Zn3 Zn7 O34 131.4(4)
O30 Zn3 Zn7 O24 1.0(2)
O3W Zn3 Zn7 O24 -124.8(3)
N32 Zn3 Zn7 O24 121.3(3)
O33 Zn3 Zn7 O24 109.0(3)
N31 Zn3 Zn7 O24 -70.0(6)
Zn6 Zn3 Zn7 O24 18.03(15)
Zn2 Zn3 Zn7 O24 23.58(15)
Zn1 Zn3 Zn7 O24 82.50(15)
Zn4 Zn3 Zn7 O24 -118.9(4)
O30 Zn3 Zn7 O40 122.4(3)
O3W Zn3 Zn7 O40 -3.4(4)
N32 Zn3 Zn7 O40 -117.3(4)
O33 Zn3 Zn7 O40 -129.7(4)
N31 Zn3 Zn7 O40 51.3(6)
Zn6 Zn3 Zn7 O40 139.4(3)
Zn2 Zn3 Zn7 O40 144.9(3)
Zn1 Zn3 Zn7 O40 -156.2(3)
Zn4 Zn3 Zn7 O40 2.5(4)
O30 Zn3 Zn7 O33 -107.9(4)
O3W Zn3 Zn7 O33 126.2(4)
N32 Zn3 Zn7 O33 12.3(4)
N31 Zn3 Zn7 O33 -179.0(6)
Zn6 Zn3 Zn7 O33 -91.0(3)
Zn2 Zn3 Zn7 O33 -85.4(3)
Zn1 Zn3 Zn7 O33 -26.5(3)
Zn4 Zn3 Zn7 O33 132.1(5)
O30 Zn3 Zn7 Zn8 -86.57(17)
O3W Zn3 Zn7 Zn8 147.6(3)
N32 Zn3 Zn7 Zn8 33.7(3)
O33 Zn3 Zn7 Zn8 21.4(3)
N31 Zn3 Zn7 Zn8 -157.6(5)
Zn6 Zn3 Zn7 Zn8 -69.59(5)
Zn2 Zn3 Zn7 Zn8 -64.04(4)
Zn1 Zn3 Zn7 Zn8 -5.11(3)
Zn4 Zn3 Zn7 Zn8 153.5(4)
O30 Zn3 Zn7 Zn6 -16.98(16)
O3W Zn3 Zn7 Zn6 -142.8(3)
N32 Zn3 Zn7 Zn6 103.3(2)
O33 Zn3 Zn7 Zn6 91.0(3)
N31 Zn3 Zn7 Zn6 -88.0(5)
Zn2 Zn3 Zn7 Zn6 5.55(3)
Zn1 Zn3 Zn7 Zn6 64.47(3)
Zn4 Zn3 Zn7 Zn6 -136.9(3)
O30 Zn3 Zn7 Zn4 119.9(4)
O3W Zn3 Zn7 Zn4 -5.9(4)
N32 Zn3 Zn7 Zn4 -119.8(4)
O33 Zn3 Zn7 Zn4 -132.1(5)
N31 Zn3 Zn7 Zn4 48.9(7)
Zn6 Zn3 Zn7 Zn4 136.9(3)
Zn2 Zn3 Zn7 Zn4 142.4(3)
Zn1 Zn3 Zn7 Zn4 -158.6(3)
O41 Zn7 Zn8 O34 66.3(6)
O24 Zn7 Zn8 O34 -131.3(4)
O40 Zn7 Zn8 O34 115.9(4)
O33 Zn7 Zn8 O34 -39.9(4)
Zn6 Zn7 Zn8 O34 -101.7(3)
Zn4 Zn7 Zn8 O34 127.5(3)
Zn3 Zn7 Zn8 O34 -49.1(3)
O41 Zn7 Zn8 O11 -5.8(5)
O34 Zn7 Zn8 O11 -72.1(4)
O24 Zn7 Zn8 O11 156.6(3)
O40 Zn7 Zn8 O11 43.8(3)
O33 Zn7 Zn8 O11 -112.0(3)
Zn6 Zn7 Zn8 O11 -173.8(2)
Zn4 Zn7 Zn8 O11 55.3(2)
Zn3 Zn7 Zn8 O11 -121.2(2)
O41 Zn7 Zn8 O44 -165.8(5)
O34 Zn7 Zn8 O44 127.9(4)
O24 Zn7 Zn8 O44 -3.4(2)
O40 Zn7 Zn8 O44 -116.2(2)
O33 Zn7 Zn8 O44 88.0(2)
Zn6 Zn7 Zn8 O44 26.18(15)
Zn4 Zn7 Zn8 O44 -104.66(15)
Zn3 Zn7 Zn8 O44 78.76(15)
O41 Zn7 Zn8 O10 103.6(6)
O34 Zn7 Zn8 O10 37.2(4)
O24 Zn7 Zn8 O10 -94.1(3)
O40 Zn7 Zn8 O10 153.1(3)
O33 Zn7 Zn8 O10 -2.6(3)
Zn6 Zn7 Zn8 O10 -64.5(3)
Zn4 Zn7 Zn8 O10 164.7(3)
Zn3 Zn7 Zn8 O10 -11.9(3)
O41 Zn7 Zn8 O43 -89.7(5)
O34 Zn7 Zn8 O43 -156.1(4)
O24 Zn7 Zn8 O43 72.6(2)
O40 Zn7 Zn8 O43 -40.1(2)
O33 Zn7 Zn8 O43 164.1(2)
Zn6 Zn7 Zn8 O43 102.25(16)
Zn4 Zn7 Zn8 O43 -28.59(16)
Zn3 Zn7 Zn8 O43 154.83(16)
O41 Zn7 Zn8 Zn5 165.7(5)
O34 Zn7 Zn8 Zn5 99.4(3)
O24 Zn7 Zn8 Zn5 -31.90(15)
O40 Zn7 Zn8 Zn5 -144.67(15)
O33 Zn7 Zn8 Zn5 59.55(15)
Zn6 Zn7 Zn8 Zn5 -2.30(3)
Zn4 Zn7 Zn8 Zn5 -133.14(4)
Zn3 Zn7 Zn8 Zn5 50.28(5)
O41 Zn7 Zn8 Zn1 125.9(5)
O34 Zn7 Zn8 Zn1 59.6(3)
O24 Zn7 Zn8 Zn1 -71.71(15)
O40 Zn7 Zn8 Zn1 175.52(15)
O33 Zn7 Zn8 Zn1 19.74(15)
Zn6 Zn7 Zn8 Zn1 -42.10(5)
Zn4 Zn7 Zn8 Zn1 -172.94(5)
Zn3 Zn7 Zn8 Zn1 10.48(7)
O41 Zn7 Zn8 Zn4 -61.1(5)
O34 Zn7 Zn8 Zn4 -127.5(3)
O24 Zn7 Zn8 Zn4 101.24(15)
O40 Zn7 Zn8 Zn4 -11.53(15)
O33 Zn7 Zn8 Zn4 -167.32(15)
Zn6 Zn7 Zn8 Zn4 130.84(4)
Zn3 Zn7 Zn8 Zn4 -176.58(5)
O44 Zn5 Zn8 O34 128.7(4)
O20 Zn5 Zn8 O34 144.3(4)
O14 Zn5 Zn8 O34 1.8(2)
O13 Zn5 Zn8 O34 -67.6(2)
O21 Zn5 Zn8 O34 -140.3(2)
Zn1 Zn5 Zn8 O34 -109.50(15)
Zn2 Zn5 Zn8 O34 98.31(15)
Zn6 Zn5 Zn8 O34 31.20(15)
O44 Zn5 Zn8 O11 -99.4(6)
O20 Zn5 Zn8 O11 -83.9(6)
O14 Zn5 Zn8 O11 133.6(5)
O13 Zn5 Zn8 O11 64.3(5)
O21 Zn5 Zn8 O11 -8.5(5)
Zn1 Zn5 Zn8 O11 22.3(5)
Zn2 Zn5 Zn8 O11 -129.8(5)
Zn6 Zn5 Zn8 O11 163.0(5)
O20 Zn5 Zn8 O44 15.5(4)
O14 Zn5 Zn8 O44 -126.9(4)
O13 Zn5 Zn8 O44 163.7(4)
O21 Zn5 Zn8 O44 91.0(4)
Zn1 Zn5 Zn8 O44 121.8(3)
Zn2 Zn5 Zn8 O44 -30.4(3)
Zn6 Zn5 Zn8 O44 -97.5(3)
O44 Zn5 Zn8 O10 -112.8(4)
O20 Zn5 Zn8 O10 -97.3(4)
O14 Zn5 Zn8 O10 120.2(2)
O13 Zn5 Zn8 O10 50.9(2)
O21 Zn5 Zn8 O10 -21.8(2)
Zn1 Zn5 Zn8 O10 8.95(17)
Zn2 Zn5 Zn8 O10 -143.24(18)
Zn6 Zn5 Zn8 O10 149.65(17)
O44 Zn5 Zn8 O43 30.7(4)
O20 Zn5 Zn8 O43 46.3(4)
O14 Zn5 Zn8 O43 -96.2(2)
O13 Zn5 Zn8 O43 -165.6(2)
O21 Zn5 Zn8 O43 121.7(2)
Zn1 Zn5 Zn8 O43 152.47(15)
Zn2 Zn5 Zn8 O43 0.29(16)
Zn6 Zn5 Zn8 O43 -66.82(15)
O44 Zn5 Zn8 Zn7 99.9(3)
O20 Zn5 Zn8 Zn7 115.4(3)
O14 Zn5 Zn8 Zn7 -27.08(14)
O13 Zn5 Zn8 Zn7 -96.45(17)
O21 Zn5 Zn8 Zn7 -169.16(17)
Zn1 Zn5 Zn8 Zn7 -138.37(4)
Zn2 Zn5 Zn8 Zn7 69.44(6)
Zn6 Zn5 Zn8 Zn7 2.33(3)
O44 Zn5 Zn8 Zn1 -121.8(3)
O20 Zn5 Zn8 Zn1 -106.2(3)
O14 Zn5 Zn8 Zn1 111.29(15)
O13 Zn5 Zn8 Zn1 41.92(17)
O21 Zn5 Zn8 Zn1 -30.79(16)
Zn2 Zn5 Zn8 Zn1 -152.18(7)
Zn6 Zn5 Zn8 Zn1 140.70(4)
O44 Zn5 Zn8 Zn4 46.0(3)
O20 Zn5 Zn8 Zn4 61.6(3)
O14 Zn5 Zn8 Zn4 -80.91(15)
O13 Zn5 Zn8 Zn4 -150.27(17)
O21 Zn5 Zn8 Zn4 137.01(17)
Zn1 Zn5 Zn8 Zn4 167.80(5)
Zn2 Zn5 Zn8 Zn4 15.62(8)
Zn6 Zn5 Zn8 Zn4 -51.50(5)
O10 Zn1 Zn8 O34 -121.7(4)
O13 Zn1 Zn8 O34 33.5(2)
O21 Zn1 Zn8 O34 111.6(3)
N11 Zn1 Zn8 O34 -143.2(4)
N12 Zn1 Zn8 O34 -27.7(4)
Zn5 Zn1 Zn8 O34 79.26(17)
Zn2 Zn1 Zn8 O34 90.50(17)
Zn4 Zn1 Zn8 O34 166.1(3)
Zn3 Zn1 Zn8 O34 20.83(17)
O10 Zn1 Zn8 O11 -11.8(4)
O13 Zn1 Zn8 O11 143.3(3)
O21 Zn1 Zn8 O11 -138.6(3)
N11 Zn1 Zn8 O11 -33.3(4)
N12 Zn1 Zn8 O11 82.1(4)
Zn5 Zn1 Zn8 O11 -170.9(2)
Zn2 Zn1 Zn8 O11 -159.7(2)
Zn4 Zn1 Zn8 O11 -84.0(3)
Zn3 Zn1 Zn8 O11 130.7(2)
O10 Zn1 Zn8 O44 133.3(4)
O13 Zn1 Zn8 O44 -71.6(2)
O21 Zn1 Zn8 O44 6.6(3)
N11 Zn1 Zn8 O44 111.8(4)
N12 Zn1 Zn8 O44 -132.7(4)
Zn5 Zn1 Zn8 O44 -25.76(17)
Zn2 Zn1 Zn8 O44 -14.53(17)
Zn4 Zn1 Zn8 O44 61.1(3)
Zn3 Zn1 Zn8 O44 -84.19(17)
O13 Zn1 Zn8 O10 155.1(4)
O21 Zn1 Zn8 O10 -126.8(4)
N11 Zn1 Zn8 O10 -21.5(5)
N12 Zn1 Zn8 O10 93.9(5)
Zn5 Zn1 Zn8 O10 -159.1(4)
Zn2 Zn1 Zn8 O10 -147.8(4)
Zn4 Zn1 Zn8 O10 -72.2(5)
Zn3 Zn1 Zn8 O10 142.5(4)
O10 Zn1 Zn8 O43 106.8(5)
O13 Zn1 Zn8 O43 -98.1(3)
O21 Zn1 Zn8 O43 -20.0(3)
N11 Zn1 Zn8 O43 85.2(4)
N12 Zn1 Zn8 O43 -159.3(4)
Zn5 Zn1 Zn8 O43 -52.3(3)
Zn2 Zn1 Zn8 O43 -41.1(3)
Zn4 Zn1 Zn8 O43 34.5(3)
Zn3 Zn1 Zn8 O43 -110.8(3)
O10 Zn1 Zn8 Zn7 -147.8(4)
O13 Zn1 Zn8 Zn7 7.37(18)
O21 Zn1 Zn8 Zn7 85.5(2)
N11 Zn1 Zn8 Zn7 -169.3(3)
N12 Zn1 Zn8 Zn7 -53.8(3)
Zn5 Zn1 Zn8 Zn7 53.16(5)
Zn2 Zn1 Zn8 Zn7 64.40(4)
Zn4 Zn1 Zn8 Zn7 140.0(3)
Zn3 Zn1 Zn8 Zn7 -5.27(3)
O10 Zn1 Zn8 Zn5 159.1(4)
O13 Zn1 Zn8 Zn5 -45.79(18)
O21 Zn1 Zn8 Zn5 32.33(19)
N11 Zn1 Zn8 Zn5 137.6(3)
N12 Zn1 Zn8 Zn5 -107.0(3)
Zn2 Zn1 Zn8 Zn5 11.24(3)
Zn4 Zn1 Zn8 Zn5 86.9(3)
Zn3 Zn1 Zn8 Zn5 -58.43(3)
O10 Zn1 Zn8 Zn4 72.2(5)
O13 Zn1 Zn8 Zn4 -132.7(3)
O21 Zn1 Zn8 Zn4 -54.5(3)
N11 Zn1 Zn8 Zn4 50.7(4)
N12 Zn1 Zn8 Zn4 166.2(4)
Zn5 Zn1 Zn8 Zn4 -86.9(3)
Zn2 Zn1 Zn8 Zn4 -75.6(3)
Zn3 Zn1 Zn8 Zn4 -145.3(3)
O40 Zn4 Zn8 O34 -10.0(2)
N42 Zn4 Zn8 O34 -138.2(3)
O43 Zn4 Zn8 O34 -121.5(4)
O4W Zn4 Zn8 O34 113.0(3)
N41 Zn4 Zn8 O34 64.2(5)
Zn7 Zn4 Zn8 O34 -23.02(16)
Zn1 Zn4 Zn8 O34 -166.6(3)
Zn3 Zn4 Zn8 O34 -21.30(16)
Zn2 Zn4 Zn8 O34 -93.38(16)
O40 Zn4 Zn8 O11 -116.7(3)
N42 Zn4 Zn8 O11 115.1(3)
O43 Zn4 Zn8 O11 131.8(4)
O4W Zn4 Zn8 O11 6.3(3)
N41 Zn4 Zn8 O11 -42.5(5)
Zn7 Zn4 Zn8 O11 -129.7(2)
Zn1 Zn4 Zn8 O11 86.7(3)
Zn3 Zn4 Zn8 O11 -128.0(2)
Zn2 Zn4 Zn8 O11 159.9(2)
O40 Zn4 Zn8 O44 98.0(2)
N42 Zn4 Zn8 O44 -30.1(3)
O43 Zn4 Zn8 O44 -13.4(4)
O4W Zn4 Zn8 O44 -139.0(3)
N41 Zn4 Zn8 O44 172.2(5)
Zn7 Zn4 Zn8 O44 85.00(17)
Zn1 Zn4 Zn8 O44 -58.6(3)
Zn3 Zn4 Zn8 O44 86.73(17)
Zn2 Zn4 Zn8 O44 14.64(17)
O40 Zn4 Zn8 O10 -148.4(4)
N42 Zn4 Zn8 O10 83.4(4)
O43 Zn4 Zn8 O10 100.1(5)
O4W Zn4 Zn8 O10 -25.4(4)
N41 Zn4 Zn8 O10 -74.2(6)
Zn7 Zn4 Zn8 O10 -161.4(3)
Zn1 Zn4 Zn8 O10 55.0(4)
Zn3 Zn4 Zn8 O10 -159.7(3)
Zn2 Zn4 Zn8 O10 128.2(3)
O40 Zn4 Zn8 O43 111.4(4)
N42 Zn4 Zn8 O43 -16.7(4)
O4W Zn4 Zn8 O43 -125.6(4)
N41 Zn4 Zn8 O43 -174.4(6)
Zn7 Zn4 Zn8 O43 98.5(3)
Zn1 Zn4 Zn8 O43 -45.1(4)
Zn3 Zn4 Zn8 O43 100.2(3)
Zn2 Zn4 Zn8 O43 28.1(3)
O40 Zn4 Zn8 Zn7 13.00(17)
N42 Zn4 Zn8 Zn7 -115.1(3)
O43 Zn4 Zn8 Zn7 -98.5(3)
O4W Zn4 Zn8 Zn7 136.0(2)
N41 Zn4 Zn8 Zn7 87.2(5)
Zn1 Zn4 Zn8 Zn7 -143.6(3)
Zn3 Zn4 Zn8 Zn7 1.72(3)
Zn2 Zn4 Zn8 Zn7 -70.36(3)
O40 Zn4 Zn8 Zn5 76.98(17)
N42 Zn4 Zn8 Zn5 -51.2(3)
O43 Zn4 Zn8 Zn5 -34.5(3)
O4W Zn4 Zn8 Zn5 -160.0(2)
N41 Zn4 Zn8 Zn5 151.2(5)
Zn7 Zn4 Zn8 Zn5 63.98(5)
Zn1 Zn4 Zn8 Zn5 -79.6(3)
Zn3 Zn4 Zn8 Zn5 65.71(4)
Zn2 Zn4 Zn8 Zn5 -6.38(3)
O40 Zn4 Zn8 Zn1 156.6(3)
N42 Zn4 Zn8 Zn1 28.4(4)
O43 Zn4 Zn8 Zn1 45.1(4)
O4W Zn4 Zn8 Zn1 -80.4(3)
N41 Zn4 Zn8 Zn1 -129.2(5)
Zn7 Zn4 Zn8 Zn1 143.6(3)
Zn3 Zn4 Zn8 Zn1 145.3(3)
Zn2 Zn4 Zn8 Zn1 73.2(3)
O10 Zn1 O13 C113 -149.4(7)
O21 Zn1 O13 C113 105.7(7)
N11 Zn1 O13 C113 -48(7)
N12 Zn1 O13 C113 -27.1(7)
Zn5 Zn1 O13 C113 125.1(8)
Zn8 Zn1 O13 C113 -160.7(7)
Zn2 Zn1 O13 C113 112.4(7)
Zn4 Zn1 O13 C113 -164.8(7)
Zn3 Zn1 O13 C113 -97.4(10)
O10 Zn1 O13 Zn5 85.5(3)
O21 Zn1 O13 Zn5 -19.4(3)
N11 Zn1 O13 Zn5 -173(6)
N12 Zn1 O13 Zn5 -152.1(3)
Zn8 Zn1 O13 Zn5 74.19(19)
Zn2 Zn1 O13 Zn5 -12.65(9)
Zn4 Zn1 O13 Zn5 70.17(18)
Zn3 Zn1 O13 Zn5 137.5(9)
O21 Zn1 O13 O10 -104.9(3)
N11 Zn1 O13 O10 102(7)
N12 Zn1 O13 O10 122.3(3)
Zn5 Zn1 O13 O10 -85.5(3)
Zn8 Zn1 O13 O10 -11.3(2)
Zn2 Zn1 O13 O10 -98.2(2)
Zn4 Zn1 O13 O10 -15.36(19)
Zn3 Zn1 O13 O10 52.0(8)
O44 Zn5 O13 C113 148.8(5)
O20 Zn5 O13 C113 -62.5(6)
O14 Zn5 O13 C113 27.7(5)
O21 Zn5 O13 C113 -118.9(5)
Zn1 Zn5 O13 C113 -137.6(6)
Zn2 Zn5 O13 C113 -12.4(8)
Zn6 Zn5 O13 C113 50.6(5)
Zn8 Zn5 O13 C113 140.7(5)
O44 Zn5 O13 Zn1 -73.6(3)
O20 Zn5 O13 Zn1 75.0(4)
O14 Zn5 O13 Zn1 165.3(3)
O21 Zn5 O13 Zn1 18.7(3)
Zn2 Zn5 O13 Zn1 125.2(3)
Zn6 Zn5 O13 Zn1 -171.88(18)
Zn8 Zn5 O13 Zn1 -81.7(2)
O44 Zn5 O13 O10 -28.3(2)
O20 Zn5 O13 O10 120.4(3)
O14 Zn5 O13 O10 -149.4(2)
O21 Zn5 O13 O10 64.0(3)
Zn1 Zn5 O13 O10 45.3(2)
Zn2 Zn5 O13 O10 170.5(3)
Zn6 Zn5 O13 O10 -126.58(17)
Zn8 Zn5 O13 O10 -36.39(15)
O24 Zn6 O14 C114 111.0(7)
O31 Zn6 O14 C114 -101.9(8)
O30 Zn6 O14 C114 -10.9(8)
O23 Zn6 O14 C114 -177.8(8)
Zn5 Zn6 O14 C114 153.0(9)
Zn7 Zn6 O14 C114 84.2(7)
Zn3 Zn6 O14 C114 15.4(8)
Zn2 Zn6 O14 C114 -153.8(8)
O24 Zn6 O14 Zn5 -42.0(3)
O31 Zn6 O14 Zn5 105.1(3)
O30 Zn6 O14 Zn5 -163.9(3)
O23 Zn6 O14 Zn5 29.2(3)
Zn7 Zn6 O14 Zn5 -68.8(3)
Zn3 Zn6 O14 Zn5 -137.6(2)
Zn2 Zn6 O14 Zn5 53.2(2)
O24 Zn6 O14 O11 7.1(2)
O31 Zn6 O14 O11 154.2(2)
O30 Zn6 O14 O11 -114.8(2)
O23 Zn6 O14 O11 78.26(16)
Zn5 Zn6 O14 O11 49.1(2)
Zn7 Zn6 O14 O11 -19.72(11)
Zn3 Zn6 O14 O11 -88.51(9)
Zn2 Zn6 O14 O11 102.31(11)
O44 Zn5 O14 C114 -116.1(5)
O20 Zn5 O14 C114 110.4(5)
O13 Zn5 O14 C114 -25.3(5)
O21 Zn5 O14 C114 26.8(7)
Zn1 Zn5 O14 C114 -15.1(6)
Zn2 Zn5 O14 C114 139.7(5)
Zn6 Zn5 O14 C114 -158.1(7)
Zn8 Zn5 O14 C114 -88.2(5)
O44 Zn5 O14 Zn6 41.9(4)
O20 Zn5 O14 Zn6 -91.6(3)
O13 Zn5 O14 Zn6 132.8(3)
O21 Zn5 O14 Zn6 -175.1(3)
Zn1 Zn5 O14 Zn6 142.9(2)
Zn2 Zn5 O14 Zn6 -62.2(3)
Zn8 Zn5 O14 Zn6 69.9(3)
O44 Zn5 O14 O11 -34.7(2)
O20 Zn5 O14 O11 -168.20(19)
O13 Zn5 O14 O11 56.13(19)
O21 Zn5 O14 O11 108.2(3)
Zn1 Zn5 O14 O11 66.29(11)
Zn2 Zn5 O14 O11 -138.88(9)
Zn6 Zn5 O14 O11 -76.6(3)
Zn8 Zn5 O14 O11 -6.77(8)
O13 Zn1 O10 C100 158.9(7)
O21 Zn1 O10 C100 -123.7(7)
N11 Zn1 O10 C100 -17.9(8)
N12 Zn1 O10 C100 76.0(8)
Zn5 Zn1 O10 C100 -161.4(7)
Zn8 Zn1 O10 C100 -179.3(10)
Zn2 Zn1 O10 C100 -149.0(7)
Zn4 Zn1 O10 C100 -168.7(10)
Zn3 Zn1 O10 C100 149.5(7)
O13 Zn1 O10 Zn8 -21.8(4)
O21 Zn1 O10 Zn8 55.6(4)
N11 Zn1 O10 Zn8 161.3(4)
N12 Zn1 O10 Zn8 -104.7(5)
Zn5 Zn1 O10 Zn8 17.8(3)
Zn2 Zn1 O10 Zn8 30.3(4)
Zn4 Zn1 O10 Zn8 10.57(8)
Zn3 Zn1 O10 Zn8 -31.2(3)
O21 Zn1 O10 O13 77.4(2)
N11 Zn1 O10 O13 -176.9(3)
N12 Zn1 O10 O13 -82.9(4)
Zn5 Zn1 O10 O13 39.62(15)
Zn8 Zn1 O10 O13 21.8(4)
Zn2 Zn1 O10 O13 52.10(15)
Zn4 Zn1 O10 O13 32.3(4)
Zn3 Zn1 O10 O13 -9.45(16)
O34 Zn8 O10 C100 -113.0(6)
O11 Zn8 O10 C100 -12.2(6)
O44 Zn8 O10 C100 135.9(6)
O43 Zn8 O10 C100 69.3(7)
Zn7 Zn8 O10 C100 -132.6(5)
Zn5 Zn8 O10 C100 162.4(6)
Zn1 Zn8 O10 C100 179.4(8)
Zn4 Zn8 O10 C100 18.7(8)
O34 Zn8 O10 Zn1 67.6(4)
O11 Zn8 O10 Zn1 168.4(4)
O44 Zn8 O10 Zn1 -43.5(4)
O43 Zn8 O10 Zn1 -110.1(4)
Zn7 Zn8 O10 Zn1 48.1(5)
Zn5 Zn8 O10 Zn1 -17.0(3)
Zn4 Zn8 O10 Zn1 -160.65(16)
O34 Zn8 O10 O13 51.7(3)
O11 Zn8 O10 O13 152.4(3)
O44 Zn8 O10 O13 -59.5(2)
O43 Zn8 O10 O13 -126.1(4)
Zn7 Zn8 O10 O13 32.1(3)
Zn5 Zn8 O10 O13 -33.01(14)
Zn1 Zn8 O10 O13 -16.0(3)
Zn4 Zn8 O10 O13 -176.6(2)
C113 O13 O10 C100 13(3)
Zn1 O13 O10 C100 -72.1(19)
Zn5 O13 O10 C100 -173.4(19)
C113 O13 O10 Zn1 85.4(13)
Zn5 O13 O10 Zn1 -101.4(3)
C113 O13 O10 Zn8 -111.9(13)
Zn1 O13 O10 Zn8 162.6(3)
Zn5 O13 O10 Zn8 61.2(2)
O34 Zn8 O11 C101 127.9(6)
O44 Zn8 O11 C101 -61.6(8)
O10 Zn8 O11 C101 11.3(6)
O43 Zn8 O11 C101 -133.6(6)
Zn7 Zn8 O11 C101 156.6(6)
Zn5 Zn8 O11 C101 -1.9(10)
Zn1 Zn8 O11 C101 16.3(6)
Zn4 Zn8 O11 C101 -153.5(6)
O34 Zn8 O11 O14 53.8(5)
O44 Zn8 O11 O14 -135.7(8)
O10 Zn8 O11 O14 -62.8(6)
O43 Zn8 O11 O14 152.3(6)
Zn7 Zn8 O11 O14 82.5(6)
Zn5 Zn8 O11 O14 -76.1(6)
Zn1 Zn8 O11 O14 -57.8(5)
Zn4 Zn8 O11 O14 132.4(5)
C114 O14 O11 C101 57.1(7)
Zn6 O14 O11 C101 -171.8(6)
Zn5 O14 O11 C101 -54.2(6)
C114 O14 O11 Zn8 168.3(8)
Zn6 O14 O11 Zn8 -60.5(6)
Zn5 O14 O11 Zn8 57.1(6)
O2W Zn2 O20 C200 123.7(7)
N22 Zn2 O20 C200 -57.4(7)
O23 Zn2 O20 C200 -147.9(7)
N21 Zn2 O20 C200 33.5(7)
Zn5 Zn2 O20 C200 -149.9(8)
Zn6 Zn2 O20 C200 -177.1(7)
Zn1 Zn2 O20 C200 -138.3(10)
Zn3 Zn2 O20 C200 176.5(7)
Zn4 Zn2 O20 C200 -122.4(7)
O2W Zn2 O20 Zn5 -86.4(4)
N22 Zn2 O20 Zn5 92.5(4)
O23 Zn2 O20 Zn5 2.0(3)
N21 Zn2 O20 Zn5 -176.6(3)
Zn6 Zn2 O20 Zn5 -27.3(2)
Zn1 Zn2 O20 Zn5 11.6(2)
Zn3 Zn2 O20 Zn5 -33.6(2)
Zn4 Zn2 O20 Zn5 27.5(2)
O2W Zn2 O20 O23 -88.4(3)
N22 Zn2 O20 O23 90.5(3)
N21 Zn2 O20 O23 -178.6(3)
Zn5 Zn2 O20 O23 -2.0(3)
Zn6 Zn2 O20 O23 -29.25(15)
Zn1 Zn2 O20 O23 9.6(5)
Zn3 Zn2 O20 O23 -35.57(15)
Zn4 Zn2 O20 O23 25.54(15)
O44 Zn5 O20 C200 82.2(6)
O14 Zn5 O20 C200 -142.9(5)
O13 Zn5 O20 C200 -61.3(7)
O21 Zn5 O20 C200 -6.1(5)
Zn1 Zn5 O20 C200 -18.5(6)
Zn2 Zn5 O20 C200 153.2(7)
Zn6 Zn5 O20 C200 -174.8(5)
Zn8 Zn5 O20 C200 73.4(6)
O44 Zn5 O20 Zn2 -71.0(4)
O14 Zn5 O20 Zn2 63.9(3)
O13 Zn5 O20 Zn2 145.5(3)
O21 Zn5 O20 Zn2 -159.3(3)
Zn1 Zn5 O20 Zn2 -171.73(18)
Zn6 Zn5 O20 Zn2 32.0(3)
Zn8 Zn5 O20 Zn2 -79.8(4)
O44 Zn5 O20 O23 -69.4(3)
O14 Zn5 O20 O23 65.45(19)
O13 Zn5 O20 O23 147.1(3)
O21 Zn5 O20 O23 -157.7(2)
Zn1 Zn5 O20 O23 -170.17(13)
Zn2 Zn5 O20 O23 1.6(2)
Zn6 Zn5 O20 O23 33.61(14)
Zn8 Zn5 O20 O23 -78.2(3)
O10 Zn1 O21 C201 132.9(13)
O13 Zn1 O21 C201 -142.8(14)
N11 Zn1 O21 C201 35.7(14)
N12 Zn1 O21 C201 -69.1(14)
Zn5 Zn1 O21 C201 -161.2(15)
Zn8 Zn1 O21 C201 155.6(13)
Zn2 Zn1 O21 C201 -154.8(16)
Zn4 Zn1 O21 C201 151.5(13)
Zn3 Zn1 O21 C201 -147.4(13)
O10 Zn1 O21 Zn5 -65.9(3)
O13 Zn1 O21 Zn5 18.4(2)
N11 Zn1 O21 Zn5 -163.0(4)
N12 Zn1 O21 Zn5 92.1(4)
Zn8 Zn1 O21 Zn5 -43.2(2)
Zn2 Zn1 O21 Zn5 6.42(18)
Zn4 Zn1 O21 Zn5 -47.3(2)
Zn3 Zn1 O21 Zn5 13.8(2)
O10 Zn1 O21 O24 -54.0(2)
O13 Zn1 O21 O24 30.29(18)
N11 Zn1 O21 O24 -151.2(3)
N12 Zn1 O21 O24 103.9(4)
Zn5 Zn1 O21 O24 11.86(15)
Zn8 Zn1 O21 O24 -31.34(9)
Zn2 Zn1 O21 O24 18.3(3)
Zn4 Zn1 O21 O24 -35.40(8)
Zn3 Zn1 O21 O24 25.66(9)
O44 Zn5 O21 C201 -112.0(6)
O20 Zn5 O21 C201 7.5(6)
O14 Zn5 O21 C201 98.9(6)
O13 Zn5 O21 C201 151.7(6)
Zn1 Zn5 O21 C201 170.0(8)
Zn2 Zn5 O21 C201 -4.3(6)
Zn6 Zn5 O21 C201 86.0(10)
Zn8 Zn5 O21 C201 -141.9(6)
O44 Zn5 O21 Zn1 78.0(3)
O20 Zn5 O21 Zn1 -162.5(3)
O14 Zn5 O21 Zn1 -71.1(4)
O13 Zn5 O21 Zn1 -18.3(2)
Zn2 Zn5 O21 Zn1 -174.27(16)
Zn6 Zn5 O21 Zn1 -84.0(9)
Zn8 Zn5 O21 Zn1 48.1(2)
O44 Zn5 O21 O24 13.5(5)
O20 Zn5 O21 O24 133.0(5)
O14 Zn5 O21 O24 -135.6(7)
O13 Zn5 O21 O24 -82.8(5)
Zn1 Zn5 O21 O24 -64.5(6)
Zn2 Zn5 O21 O24 121.2(5)
Zn6 Zn5 O21 O24 -148.5(13)
Zn8 Zn5 O21 O24 -16.4(5)
O2W Zn2 O23 C213 -102.8(6)
O20 Zn2 O23 C213 135.0(6)
N22 Zn2 O23 C213 12.8(6)
N21 Zn2 O23 C213 153(4)
Zn5 Zn2 O23 C213 136.3(7)
Zn6 Zn2 O23 C213 -143.4(8)
Zn1 Zn2 O23 C213 131.7(6)
Zn3 Zn2 O23 C213 -147.9(7)
Zn4 Zn2 O23 C213 63.1(6)
O2W Zn2 O23 Zn6 40.6(3)
O20 Zn2 O23 Zn6 -81.6(3)
N22 Zn2 O23 Zn6 156.2(3)
N21 Zn2 O23 Zn6 -63(4)
Zn5 Zn2 O23 Zn6 -80.3(2)
Zn1 Zn2 O23 Zn6 -84.9(3)
Zn3 Zn2 O23 Zn6 -4.49(7)
Zn4 Zn2 O23 Zn6 -153.6(5)
O2W Zn2 O23 O20 122.2(3)
N22 Zn2 O23 O20 -122.2(3)
N21 Zn2 O23 O20 18(4)
Zn5 Zn2 O23 O20 1.31(19)
Zn6 Zn2 O23 O20 81.6(3)
Zn1 Zn2 O23 O20 -3.31(17)
Zn3 Zn2 O23 O20 77.1(3)
Zn4 Zn2 O23 O20 -71.9(3)
O14 Zn6 O23 C213 -146.7(5)
O24 Zn6 O23 C213 -29.3(5)
O31 Zn6 O23 C213 93.5(5)
O30 Zn6 O23 C213 77.3(8)
Zn5 Zn6 O23 C213 -127.1(5)
Zn7 Zn6 O23 C213 -48.1(5)
Zn3 Zn6 O23 C213 -54.6(8)
Zn2 Zn6 O23 C213 150.4(6)
O14 Zn6 O23 Zn2 62.9(3)
O24 Zn6 O23 Zn2 -179.6(3)
O31 Zn6 O23 Zn2 -56.9(3)
O30 Zn6 O23 Zn2 -73.0(8)
Zn5 Zn6 O23 Zn2 82.5(3)
Zn7 Zn6 O23 Zn2 161.5(2)
Zn3 Zn6 O23 Zn2 155.0(4)
O14 Zn6 O23 O20 15.1(3)
O24 Zn6 O23 O20 132.5(3)
O31 Zn6 O23 O20 -104.7(3)
O30 Zn6 O23 O20 -120.9(6)
Zn5 Zn6 O23 O20 34.67(16)
Zn7 Zn6 O23 O20 113.7(2)
Zn3 Zn6 O23 O20 107.2(5)
Zn2 Zn6 O23 O20 -47.8(2)
C200 O20 O23 C213 -7.5(17)
Zn2 O20 O23 C213 -91.1(9)
Zn5 O20 O23 C213 90.9(9)
C200 O20 O23 Zn2 83.5(13)
Zn5 O20 O23 Zn2 -178.1(3)
C200 O20 O23 Zn6 -155.3(13)
Zn2 O20 O23 Zn6 121.2(3)
Zn5 O20 O23 Zn6 -56.9(2)
O41 Zn7 O24 C214 95.1(6)
O34 Zn7 O24 C214 -100.4(6)
O40 Zn7 O24 C214 8.4(6)
O33 Zn7 O24 C214 -176.8(6)
Zn8 Zn7 O24 C214 -77.4(6)
Zn6 Zn7 O24 C214 -169.1(8)
Zn4 Zn7 O24 C214 -15.0(6)
Zn3 Zn7 O24 C214 158.9(6)
O41 Zn7 O24 Zn6 -95.9(3)
O34 Zn7 O24 Zn6 68.6(3)
O40 Zn7 O24 Zn6 177.5(3)
O33 Zn7 O24 Zn6 -7.7(3)
Zn8 Zn7 O24 Zn6 91.7(3)
Zn4 Zn7 O24 Zn6 154.0(2)
Zn3 Zn7 O24 Zn6 -32.1(3)
O41 Zn7 O24 O21 -164.6(2)
O34 Zn7 O24 O21 -0.1(2)
O40 Zn7 O24 O21 108.71(18)
O33 Zn7 O24 O21 -76.46(16)
Zn8 Zn7 O24 O21 22.91(10)
Zn6 Zn7 O24 O21 -68.8(3)
Zn4 Zn7 O24 O21 85.27(10)
Zn3 Zn7 O24 O21 -100.80(10)
O14 Zn6 O24 C214 105.5(5)
O31 Zn6 O24 C214 -41.1(6)
O30 Zn6 O24 C214 -131.0(5)
O23 Zn6 O24 C214 31.1(5)
Zn5 Zn6 O24 C214 83.8(5)
Zn7 Zn6 O24 C214 170.4(7)
Zn3 Zn6 O24 C214 -154.4(5)
Zn2 Zn6 O24 C214 31.0(5)
O14 Zn6 O24 Zn7 -65.0(3)
O31 Zn6 O24 Zn7 148.4(3)
O30 Zn6 O24 Zn7 58.5(3)
O23 Zn6 O24 Zn7 -139.3(3)
Zn5 Zn6 O24 Zn7 -86.7(3)
Zn3 Zn6 O24 Zn7 35.1(3)
Zn2 Zn6 O24 Zn7 -139.5(2)
O14 Zn6 O24 O21 20.08(18)
O31 Zn6 O24 O21 -126.5(2)
O30 Zn6 O24 O21 143.6(2)
O23 Zn6 O24 O21 -54.24(15)
Zn5 Zn6 O24 O21 -1.59(7)
Zn7 Zn6 O24 O21 85.1(3)
Zn3 Zn6 O24 O21 120.19(7)
Zn2 Zn6 O24 O21 -54.41(7)
C201 O21 O24 C214 -41.8(8)
Zn1 O21 O24 C214 142.1(5)
Zn5 O21 O24 C214 -101.3(7)
C201 O21 O24 Zn7 -168.8(6)
Zn1 O21 O24 Zn7 15.1(3)
Zn5 O21 O24 Zn7 131.7(6)
C201 O21 O24 Zn6 70.5(6)
Zn1 O21 O24 Zn6 -105.6(2)
Zn5 O21 O24 Zn6 11.0(5)
O3W Zn3 O30 C300 -97.9(7)
N32 Zn3 O30 C300 83.0(7)
O33 Zn3 O30 C300 174.7(6)
N31 Zn3 O30 C300 -6.7(7)
Zn6 Zn3 O30 C300 173.1(8)
Zn7 Zn3 O30 C300 -158.2(6)
Zn2 Zn3 O30 C300 157.3(8)
Zn1 Zn3 O30 C300 146.0(6)
Zn4 Zn3 O30 C300 -155.2(6)
O3W Zn3 O30 Zn6 89.1(4)
N32 Zn3 O30 Zn6 -90.1(4)
O33 Zn3 O30 Zn6 1.6(3)
N31 Zn3 O30 Zn6 -179.8(4)
Zn7 Zn3 O30 Zn6 28.8(3)
Zn2 Zn3 O30 Zn6 -15.77(9)
Zn1 Zn3 O30 Zn6 -27.1(2)
Zn4 Zn3 O30 Zn6 31.7(3)
O3W Zn3 O30 O33 87.4(3)
N32 Zn3 O30 O33 -91.7(3)
N31 Zn3 O30 O33 178.6(3)
Zn6 Zn3 O30 O33 -1.6(3)
Zn7 Zn3 O30 O33 27.12(14)
Zn2 Zn3 O30 O33 -17.4(3)
Zn1 Zn3 O30 O33 -28.74(14)
Zn4 Zn3 O30 O33 30.06(14)
O14 Zn6 O30 C300 -105.9(5)
O24 Zn6 O30 C300 128.6(5)
O31 Zn6 O30 C300 10.6(5)
O23 Zn6 O30 C300 26.8(10)
Zn5 Zn6 O30 C300 -120.3(5)
Zn7 Zn6 O30 C300 153.3(5)
Zn3 Zn6 O30 C300 -174.1(7)
Zn2 Zn6 O30 C300 -19.5(7)
O14 Zn6 O30 Zn3 68.2(4)
O24 Zn6 O30 Zn3 -57.3(4)
O31 Zn6 O30 Zn3 -175.3(4)
O23 Zn6 O30 Zn3 -159.1(5)
Zn5 Zn6 O30 Zn3 53.8(5)
Zn7 Zn6 O30 Zn3 -32.6(3)
Zn2 Zn6 O30 Zn3 154.56(16)
O14 Zn6 O30 O33 69.5(2)
O24 Zn6 O30 O33 -56.1(2)
O31 Zn6 O30 O33 -174.1(2)
O23 Zn6 O30 O33 -157.9(6)
Zn5 Zn6 O30 O33 55.0(3)
Zn7 Zn6 O30 O33 -31.39(13)
Zn3 Zn6 O30 O33 1.2(2)
Zn2 Zn6 O30 O33 155.8(2)
O14 Zn6 O31 C301 97.4(6)
O24 Zn6 O31 C301 -117.2(5)
O30 Zn6 O31 C301 -11.6(5)
O23 Zn6 O31 C301 173.3(6)
Zn5 Zn6 O31 C301 135.8(5)
Zn7 Zn6 O31 C301 -92.5(6)
Zn3 Zn6 O31 C301 -14.0(6)
Zn2 Zn6 O31 C301 150.4(6)
O14 Zn6 O31 O34 -140.6(10)
O24 Zn6 O31 O34 4.9(8)
O30 Zn6 O31 O34 110.5(9)
O23 Zn6 O31 O34 -64.6(9)
Zn5 Zn6 O31 O34 -102.2(9)
Zn7 Zn6 O31 O34 29.6(7)
Zn3 Zn6 O31 O34 108.1(9)
Zn2 Zn6 O31 O34 -87.5(9)
O30 Zn3 O33 C313 -132.5(6)
O3W Zn3 O33 C313 108.8(6)
N32 Zn3 O33 C313 -11.2(6)
N31 Zn3 O33 C313 175(100)
Zn6 Zn3 O33 C313 -131.6(6)
Zn7 Zn3 O33 C313 158.1(8)
Zn2 Zn3 O33 C313 -123.3(6)
Zn1 Zn3 O33 C313 -66.9(5)
Zn4 Zn3 O33 C313 153.3(8)
O30 Zn3 O33 Zn7 69.4(3)
O3W Zn3 O33 Zn7 -49.3(4)
N32 Zn3 O33 Zn7 -169.3(3)
N31 Zn3 O33 Zn7 17(10)
Zn6 Zn3 O33 Zn7 70.3(3)
Zn2 Zn3 O33 Zn7 78.6(3)
Zn1 Zn3 O33 Zn7 135.0(5)
Zn4 Zn3 O33 Zn7 -4.83(5)
O3W Zn3 O33 O30 -118.7(3)
N32 Zn3 O33 O30 121.3(3)
N31 Zn3 O33 O30 -52(10)
Zn6 Zn3 O33 O30 0.94(18)
Zn7 Zn3 O33 O30 -69.4(3)
Zn2 Zn3 O33 O30 9.25(18)
Zn1 Zn3 O33 O30 65.6(3)
Zn4 Zn3 O33 O30 -74.2(3)
O41 Zn7 O33 C313 -120.6(5)
O34 Zn7 O33 C313 17.8(5)
O24 Zn7 O33 C313 129.0(5)
O40 Zn7 O33 C313 -62.5(7)
Zn8 Zn7 O33 C313 36.5(5)
Zn6 Zn7 O33 C313 124.7(5)
Zn4 Zn7 O33 C313 4.9(7)
Zn3 Zn7 O33 C313 -161.4(7)
O41 Zn7 O33 Zn3 40.8(4)
O34 Zn7 O33 Zn3 179.2(3)
O24 Zn7 O33 Zn3 -69.5(3)
O40 Zn7 O33 Zn3 98.9(5)
Zn8 Zn7 O33 Zn3 -162.1(3)
Zn6 Zn7 O33 Zn3 -73.9(3)
Zn4 Zn7 O33 Zn3 166.32(14)
O41 Zn7 O33 O30 82.6(3)
O34 Zn7 O33 O30 -139.0(3)
O24 Zn7 O33 O30 -27.8(2)
O40 Zn7 O33 O30 140.6(4)
Zn8 Zn7 O33 O30 -120.35(17)
Zn6 Zn7 O33 O30 -32.10(14)
Zn4 Zn7 O33 O30 -151.9(3)
Zn3 Zn7 O33 O30 41.8(2)
C300 O30 O33 C313 56(4)
Zn3 O30 O33 C313 90.0(8)
Zn6 O30 O33 C313 -88.6(8)
C300 O30 O33 Zn3 -34(4)
Zn6 O30 O33 Zn3 -178.6(3)
C300 O30 O33 Zn7 -163(4)
Zn3 O30 O33 Zn7 -128.7(2)
Zn6 O30 O33 Zn7 52.7(2)
O11 Zn8 O34 C314 -83.7(6)
O44 Zn8 O34 C314 101.8(6)
O10 Zn8 O34 C314 2.5(7)
O43 Zn8 O34 C314 -178.9(6)
Zn7 Zn8 O34 C314 158.4(8)
Zn5 Zn8 O34 C314 78.3(6)
Zn1 Zn8 O34 C314 26.6(6)
Zn4 Zn8 O34 C314 -155.8(6)
O11 Zn8 O34 Zn7 117.9(3)
O44 Zn8 O34 Zn7 -56.6(4)
O10 Zn8 O34 Zn7 -156.0(3)
O43 Zn8 O34 Zn7 22.7(4)
Zn5 Zn8 O34 Zn7 -80.1(3)
Zn1 Zn8 O34 Zn7 -131.8(3)
Zn4 Zn8 O34 Zn7 45.8(3)
O11 Zn8 O34 O31 168.75(19)
O44 Zn8 O34 O31 -5.7(2)
O10 Zn8 O34 O31 -105.1(2)
O43 Zn8 O34 O31 73.58(18)
Zn7 Zn8 O34 O31 50.9(3)
Zn5 Zn8 O34 O31 -29.25(10)
Zn1 Zn8 O34 O31 -80.96(11)
Zn4 Zn8 O34 O31 96.67(10)
O41 Zn7 O34 C314 53.4(7)
O24 Zn7 O34 C314 -105.5(5)
O40 Zn7 O34 C314 136.3(5)
O33 Zn7 O34 C314 -19.4(5)
Zn8 Zn7 O34 C314 -158.9(7)
Zn6 Zn7 O34 C314 -77.8(5)
Zn4 Zn7 O34 C314 155.8(5)
Zn3 Zn7 O34 C314 -19.1(5)
O41 Zn7 O34 Zn8 -147.7(3)
O24 Zn7 O34 Zn8 53.5(4)
O40 Zn7 O34 Zn8 -64.8(3)
O33 Zn7 O34 Zn8 139.5(4)
Zn6 Zn7 O34 Zn8 81.1(3)
Zn4 Zn7 O34 Zn8 -45.3(3)
Zn3 Zn7 O34 Zn8 139.9(3)
O41 Zn7 O34 O31 134.6(4)
O24 Zn7 O34 O31 -24.30(18)
O40 Zn7 O34 O31 -142.59(18)
O33 Zn7 O34 O31 61.74(18)
Zn8 Zn7 O34 O31 -77.8(3)
Zn6 Zn7 O34 O31 3.37(9)
Zn4 Zn7 O34 O31 -123.07(10)
Zn3 Zn7 O34 O31 62.09(10)
C301 O31 O34 C314 40.2(7)
Zn6 O31 O34 C314 -21.1(9)
C301 O31 O34 Zn8 162.2(5)
Zn6 O31 O34 Zn8 100.9(9)
C301 O31 O34 Zn7 -75.8(5)
Zn6 O31 O34 Zn7 -137.1(10)
N42 Zn4 O40 C400 -80.1(8)
O43 Zn4 O40 C400 -170.9(7)
O4W Zn4 O40 C400 100.8(7)
N41 Zn4 O40 C400 12.8(7)
Zn8 Zn4 O40 C400 162.5(7)
Zn7 Zn4 O40 C400 -174.9(9)
Zn1 Zn4 O40 C400 164.5(7)
Zn3 Zn4 O40 C400 -174.5(10)
Zn2 Zn4 O40 C400 -146.8(7)
N42 Zn4 O40 Zn7 94.8(4)
O43 Zn4 O40 Zn7 4.1(3)
O4W Zn4 O40 Zn7 -84.3(4)
N41 Zn4 O40 Zn7 -172.3(4)
Zn8 Zn4 O40 Zn7 -22.5(3)
Zn1 Zn4 O40 Zn7 -20.6(3)
Zn3 Zn4 O40 Zn7 0.44(7)
Zn2 Zn4 O40 Zn7 28.2(3)
N42 Zn4 O40 O43 90.7(3)
O4W Zn4 O40 O43 -88.4(3)
N41 Zn4 O40 O43 -176.4(3)
Zn8 Zn4 O40 O43 -26.59(15)
Zn7 Zn4 O40 O43 -4.1(3)
Zn1 Zn4 O40 O43 -24.63(15)
Zn3 Zn4 O40 O43 -3.6(4)
Zn2 Zn4 O40 O43 24.08(15)
O41 Zn7 O40 C400 1.9(6)
O34 Zn7 O40 C400 -133.6(6)
O24 Zn7 O40 C400 109.6(6)
O33 Zn7 O40 C400 -57.8(8)
Zn8 Zn7 O40 C400 -159.8(6)
Zn6 Zn7 O40 C400 111.7(5)
Zn4 Zn7 O40 C400 175.7(8)
Zn3 Zn7 O40 C400 -3.7(7)
O41 Zn7 O40 Zn4 -173.8(4)
O34 Zn7 O40 Zn4 50.7(4)
O24 Zn7 O40 Zn4 -66.0(4)
O33 Zn7 O40 Zn4 126.5(4)
Zn8 Zn7 O40 Zn4 24.5(3)
Zn6 Zn7 O40 Zn4 -64.0(4)
Zn3 Zn7 O40 Zn4 -179.32(11)
O41 Zn7 O40 O43 -170.9(3)
O34 Zn7 O40 O43 53.7(2)
O24 Zn7 O40 O43 -63.1(2)
O33 Zn7 O40 O43 129.5(4)
Zn8 Zn7 O40 O43 27.44(14)
Zn6 Zn7 O40 O43 -61.0(3)
Zn4 Zn7 O40 O43 2.9(3)
Zn3 Zn7 O40 O43 -176.4(2)
O34 Zn7 O41 C401 88.7(8)
O24 Zn7 O41 C401 -112.4(8)
O40 Zn7 O41 C401 -1.8(8)
O33 Zn7 O41 C401 157.3(8)
Zn8 Zn7 O41 C401 48.8(11)
Zn6 Zn7 O41 C401 -144.0(7)
Zn4 Zn7 O41 C401 -4.5(8)
Zn3 Zn7 O41 C401 175.1(8)
O34 Zn7 O41 O44 165.8(17)
O24 Zn7 O41 O44 -35.3(14)
O40 Zn7 O41 O44 75.3(15)
O33 Zn7 O41 O44 -125.6(15)
Zn8 Zn7 O41 O44 125.9(17)
Zn6 Zn7 O41 O44 -66.9(15)
Zn4 Zn7 O41 O44 72.6(14)
Zn3 Zn7 O41 O44 -107.8(14)
O40 Zn4 O43 C413 129.2(6)
N42 Zn4 O43 C413 0.8(7)
O4W Zn4 O43 C413 -114.5(6)
N41 Zn4 O43 C413 -117(4)
Zn8 Zn4 O43 C413 -164.5(8)
Zn7 Zn4 O43 C413 131.4(7)
Zn1 Zn4 O43 C413 -156.4(9)
Zn3 Zn4 O43 C413 130.9(6)
Zn2 Zn4 O43 C413 67.7(6)
O40 Zn4 O43 Zn8 -66.3(3)
N42 Zn4 O43 Zn8 165.3(4)
O4W Zn4 O43 Zn8 50.0(3)
N41 Zn4 O43 Zn8 48(4)
Zn7 Zn4 O43 Zn8 -64.1(3)
Zn1 Zn4 O43 Zn8 8.11(7)
Zn3 Zn4 O43 Zn8 -64.6(3)
Zn2 Zn4 O43 Zn8 -127.8(5)
N42 Zn4 O43 O40 -128.4(3)
O4W Zn4 O43 O40 116.3(3)
N41 Zn4 O43 O40 114(4)
Zn8 Zn4 O43 O40 66.3(3)
Zn7 Zn4 O43 O40 2.18(19)
Zn1 Zn4 O43 O40 74.4(4)
Zn3 Zn4 O43 O40 1.67(18)
Zn2 Zn4 O43 O40 -61.5(3)
O34 Zn8 O43 C413 -134.4(5)
O11 Zn8 O43 C413 121.0(5)
O44 Zn8 O43 C413 -26.4(5)
O10 Zn8 O43 C413 43.6(7)
Zn7 Zn8 O43 C413 -122.8(5)
Zn5 Zn8 O43 C413 -41.0(5)
Zn1 Zn8 O43 C413 -0.7(7)
Zn4 Zn8 O43 C413 167.0(7)
O34 Zn8 O43 Zn4 58.7(3)
O11 Zn8 O43 Zn4 -46.0(3)
O44 Zn8 O43 Zn4 166.6(3)
O10 Zn8 O43 Zn4 -123.4(4)
Zn7 Zn8 O43 Zn4 70.2(3)
Zn5 Zn8 O43 Zn4 152.0(3)
Zn1 Zn8 O43 Zn4 -167.68(12)
O34 Zn8 O43 O40 18.6(3)
O11 Zn8 O43 O40 -86.1(3)
O44 Zn8 O43 O40 126.5(3)
O10 Zn8 O43 O40 -163.5(3)
Zn7 Zn8 O43 O40 30.10(15)
Zn5 Zn8 O43 O40 111.86(17)
Zn1 Zn8 O43 O40 152.21(18)
Zn4 Zn8 O43 O40 -40.1(2)
C400 O40 O43 C413 -55(3)
Zn4 O40 O43 C413 -94.5(8)
Zn7 O40 O43 C413 88.8(8)
C400 O40 O43 Zn4 40(3)
Zn7 O40 O43 Zn4 -176.7(3)
C400 O40 O43 Zn8 170(3)
Zn4 O40 O43 Zn8 129.7(3)
Zn7 O40 O43 Zn8 -47.0(2)
O20 Zn5 O44 C414 11.5(7)
O14 Zn5 O44 C414 -112.9(6)
O13 Zn5 O44 C414 167.1(6)
O21 Zn5 O44 C414 91.2(6)
Zn1 Zn5 O44 C414 130.0(6)
Zn2 Zn5 O44 C414 -20.6(6)
Zn6 Zn5 O44 C414 -92.4(6)
Zn8 Zn5 O44 C414 -177.6(8)
O20 Zn5 O44 Zn8 -170.8(3)
O14 Zn5 O44 Zn8 64.7(4)
O13 Zn5 O44 Zn8 -15.3(3)
O21 Zn5 O44 Zn8 -91.2(3)
Zn1 Zn5 O44 Zn8 -52.4(3)
Zn2 Zn5 O44 Zn8 157.1(2)
Zn6 Zn5 O44 Zn8 85.3(3)
O20 Zn5 O44 O41 128.5(2)
O14 Zn5 O44 O41 4.0(3)
O13 Zn5 O44 O41 -75.94(19)
O21 Zn5 O44 O41 -151.85(19)
Zn1 Zn5 O44 O41 -113.04(11)
Zn2 Zn5 O44 O41 96.39(12)
Zn6 Zn5 O44 O41 24.60(12)
Zn8 Zn5 O44 O41 -60.7(3)
O34 Zn8 O44 C414 122.4(5)
O11 Zn8 O44 C414 -47.9(7)
O10 Zn8 O44 C414 -118.2(5)
O43 Zn8 O44 C414 28.7(5)
Zn7 Zn8 O44 C414 98.3(5)
Zn5 Zn8 O44 C414 178.0(7)
Zn1 Zn8 O44 C414 -136.1(5)
Zn4 Zn8 O44 C414 35.0(5)
O34 Zn8 O44 Zn5 -55.6(4)
O11 Zn8 O44 Zn5 134.1(4)
O10 Zn8 O44 Zn5 63.8(3)
O43 Zn8 O44 Zn5 -149.3(3)
Zn7 Zn8 O44 Zn5 -79.7(3)
Zn1 Zn8 O44 Zn5 45.8(2)
Zn4 Zn8 O44 Zn5 -143.1(3)
O34 Zn8 O44 O41 26.24(17)
O11 Zn8 O44 O41 -144.0(4)
O10 Zn8 O44 O41 145.66(19)
O43 Zn8 O44 O41 -67.45(17)
Zn7 Zn8 O44 O41 2.13(7)
Zn5 Zn8 O44 O41 81.8(3)
Zn1 Zn8 O44 O41 127.69(9)
Zn4 Zn8 O44 O41 -61.21(8)
C401 O41 O44 C414 -40.3(9)
Zn7 O41 O44 C414 -146.0(16)
C401 O41 O44 Zn5 -173.6(7)
Zn7 O41 O44 Zn5 80.8(15)
C401 O41 O44 Zn8 65.3(7)
Zn7 O41 O44 Zn8 -40.3(14)
O10 Zn1 N11 C106 14.2(11)
O13 Zn1 N11 C106 -87(7)
O21 Zn1 N11 C106 119.6(11)
N12 Zn1 N11 C106 -107.9(11)
Zn5 Zn1 N11 C106 100.4(11)
Zn8 Zn1 N11 C106 24.1(12)
Zn2 Zn1 N11 C106 113.4(10)
Zn4 Zn1 N11 C106 28.4(12)
Zn3 Zn1 N11 C106 -47(2)
O10 Zn1 N11 C107 -171.9(10)
O13 Zn1 N11 C107 86(7)
O21 Zn1 N11 C107 -66.6(11)
N12 Zn1 N11 C107 65.9(10)
Zn5 Zn1 N11 C107 -85.7(11)
Zn8 Zn1 N11 C107 -162.1(9)
Zn2 Zn1 N11 C107 -72.7(11)
Zn4 Zn1 N11 C107 -157.8(9)
Zn3 Zn1 N11 C107 126.5(12)
O10 Zn1 N11 N12 122.1(3)
O13 Zn1 N11 N12 20(7)
O21 Zn1 N11 N12 -132.5(3)
Zn5 Zn1 N11 N12 -151.7(5)
Zn8 Zn1 N11 N12 132.0(3)
Zn2 Zn1 N11 N12 -138.7(4)
Zn4 Zn1 N11 N12 136.3(3)
Zn3 Zn1 N11 N12 60.6(12)
O10 Zn1 N12 C111 95.0(10)
O13 Zn1 N12 C111 11.0(10)
O21 Zn1 N12 C111 -59.6(11)
N11 Zn1 N12 C111 -170.1(10)
Zn5 Zn1 N12 C111 -9.1(11)
Zn8 Zn1 N12 C111 61.7(10)
Zn2 Zn1 N12 C111 -27.3(11)
Zn4 Zn1 N12 C111 63.3(10)
Zn3 Zn1 N12 C111 22.3(9)
O10 Zn1 N12 C110 -82.3(8)
O13 Zn1 N12 C110 -166.4(8)
O21 Zn1 N12 C110 123.1(8)
N11 Zn1 N12 C110 12.5(9)
Zn5 Zn1 N12 C110 173.5(7)
Zn8 Zn1 N12 C110 -115.6(8)
Zn2 Zn1 N12 C110 155.4(7)
Zn4 Zn1 N12 C110 -114.1(8)
Zn3 Zn1 N12 C110 -155.1(8)
O10 Zn1 N12 N11 -94.9(4)
O13 Zn1 N12 N11 -178.9(4)
O21 Zn1 N12 N11 110.5(4)
Zn5 Zn1 N12 N11 161.0(3)
Zn8 Zn1 N12 N11 -128.2(4)
Zn2 Zn1 N12 N11 142.8(4)
Zn4 Zn1 N12 N11 -126.6(4)
Zn3 Zn1 N12 N11 -167.6(3)
C106 N11 N12 C111 140(3)
C107 N11 N12 C111 -94(4)
Zn1 N11 N12 C111 38(3)
C106 N11 N12 C110 -66.6(12)
C107 N11 N12 C110 59.8(10)
Zn1 N11 N12 C110 -168.4(8)
C106 N11 N12 Zn1 101.8(10)
C107 N11 N12 Zn1 -131.8(9)
O2W Zn2 N21 C206 -146.0(9)
O20 Zn2 N21 C206 -23.8(8)
N22 Zn2 N21 C206 98.4(9)
O23 Zn2 N21 C206 -42(4)
Zn5 Zn2 N21 C206 -25.9(9)
Zn6 Zn2 N21 C206 -98.7(9)
Zn1 Zn2 N21 C206 -21.0(9)
Zn3 Zn2 N21 C206 -95.9(9)
Zn4 Zn2 N21 C206 39.1(11)
O2W Zn2 N21 C207 44.9(8)
O20 Zn2 N21 C207 167.1(7)
N22 Zn2 N21 C207 -70.7(8)
O23 Zn2 N21 C207 149(4)
Zn5 Zn2 N21 C207 165.0(6)
Zn6 Zn2 N21 C207 92.2(8)
Zn1 Zn2 N21 C207 169.9(7)
Zn3 Zn2 N21 C207 95.0(7)
Zn4 Zn2 N21 C207 -129.9(7)
O2W Zn2 N21 N22 115.6(3)
O20 Zn2 N21 N22 -122.2(3)
O23 Zn2 N21 N22 -140(4)
Zn5 Zn2 N21 N22 -124.4(3)
Zn6 Zn2 N21 N22 162.9(5)
Zn1 Zn2 N21 N22 -119.4(2)
Zn3 Zn2 N21 N22 165.6(4)
Zn4 Zn2 N21 N22 -59.3(5)
O2W Zn2 N22 C211 81.9(9)
O20 Zn2 N22 C211 -97.1(8)
O23 Zn2 N22 C211 -8.9(9)
N21 Zn2 N22 C211 174.0(9)
Zn5 Zn2 N22 C211 -59.0(9)
Zn6 Zn2 N22 C211 4.1(9)
Zn1 Zn2 N22 C211 -76.0(9)
Zn3 Zn2 N22 C211 4.9(10)
Zn4 Zn2 N22 C211 -29.7(8)
O2W Zn2 N22 C210 -102.1(8)
O20 Zn2 N22 C210 78.9(8)
O23 Zn2 N22 C210 167.1(7)
N21 Zn2 N22 C210 -10.0(8)
Zn5 Zn2 N22 C210 117.0(7)
Zn6 Zn2 N22 C210 -179.9(7)
Zn1 Zn2 N22 C210 100.0(7)
Zn3 Zn2 N22 C210 -179.1(6)
Zn4 Zn2 N22 C210 146.3(8)
O2W Zn2 N22 N21 -92.1(4)
O20 Zn2 N22 N21 88.9(3)
O23 Zn2 N22 N21 177.1(3)
Zn5 Zn2 N22 N21 127.0(3)
Zn6 Zn2 N22 N21 -169.9(3)
Zn1 Zn2 N22 N21 110.0(3)
Zn3 Zn2 N22 N21 -169.1(3)
Zn4 Zn2 N22 N21 156.3(3)
C206 N21 N22 C211 -134(3)
C207 N21 N22 C211 101(3)
Zn2 N21 N22 C211 -24(3)
C206 N21 N22 C210 61.7(9)
C207 N21 N22 C210 -63.8(8)
Zn2 N21 N22 C210 171.2(7)
C206 N21 N22 Zn2 -109.4(8)
C207 N21 N22 Zn2 125.0(7)
O30 Zn3 N31 C306 14.8(9)
O3W Zn3 N31 C306 133.5(10)
N32 Zn3 N31 C306 -106.5(10)
O33 Zn3 N31 C306 67(10)
Zn6 Zn3 N31 C306 14.7(10)
Zn7 Zn3 N31 C306 83.3(11)
Zn2 Zn3 N31 C306 6.4(10)
Zn1 Zn3 N31 C306 -48.1(12)
Zn4 Zn3 N31 C306 88.0(10)
O30 Zn3 N31 C307 -172.4(8)
O3W Zn3 N31 C307 -53.7(8)
N32 Zn3 N31 C307 66.3(8)
O33 Zn3 N31 C307 -120(10)
Zn6 Zn3 N31 C307 -172.5(7)
Zn7 Zn3 N31 C307 -103.9(8)
Zn2 Zn3 N31 C307 179.2(7)
Zn1 Zn3 N31 C307 124.7(8)
Zn4 Zn3 N31 C307 -99.2(8)
O30 Zn3 N31 N32 121.3(3)
O3W Zn3 N31 N32 -120.0(3)
O33 Zn3 N31 N32 174(49)
Zn6 Zn3 N31 N32 121.2(3)
Zn7 Zn3 N31 N32 -170.2(5)
Zn2 Zn3 N31 N32 112.9(2)
Zn1 Zn3 N31 N32 58.4(5)
Zn4 Zn3 N31 N32 -165.5(5)
O30 Zn3 N32 C311 100.5(7)
O3W Zn3 N32 C311 -78.6(8)
O33 Zn3 N32 C311 10.3(7)
N31 Zn3 N32 C311 -169.9(8)
Zn6 Zn3 N32 C311 66.9(8)
Zn7 Zn3 N32 C311 4.4(8)
Zn2 Zn3 N32 C311 71.3(7)
Zn1 Zn3 N32 C311 36.4(7)
Zn4 Zn3 N32 C311 1.0(8)
O30 Zn3 N32 C310 -80.7(7)
O3W Zn3 N32 C310 100.2(7)
O33 Zn3 N32 C310 -170.9(7)
N31 Zn3 N32 C310 8.9(8)
Zn6 Zn3 N32 C310 -114.3(7)
Zn7 Zn3 N32 C310 -176.8(6)
Zn2 Zn3 N32 C310 -109.9(7)
Zn1 Zn3 N32 C310 -144.8(7)
Zn4 Zn3 N32 C310 179.8(6)
O30 Zn3 N32 N31 -89.5(4)
O3W Zn3 N32 N31 91.3(4)
O33 Zn3 N32 N31 -179.8(3)
Zn6 Zn3 N32 N31 -123.2(3)
Zn7 Zn3 N32 N31 174.3(3)
Zn2 Zn3 N32 N31 -118.8(3)
Zn1 Zn3 N32 N31 -153.7(3)
Zn4 Zn3 N32 N31 170.9(3)
C306 N31 N32 C311 148(3)
C307 N31 N32 C311 -83(3)
Zn3 N31 N32 C311 42(3)
C306 N31 N32 C310 -66.9(10)
C307 N31 N32 C310 62.5(9)
Zn3 N31 N32 C310 -172.2(7)
C306 N31 N32 Zn3 105.3(9)
C307 N31 N32 Zn3 -125.3(8)
O40 Zn4 N41 C406 -13.0(10)
N42 Zn4 N41 C406 115.5(10)
O43 Zn4 N41 C406 -127(4)
O4W Zn4 N41 C406 -129.3(10)
Zn8 Zn4 N41 C406 -84.2(10)
Zn7 Zn4 N41 C406 -17.2(10)
Zn1 Zn4 N41 C406 -92.1(10)
Zn3 Zn4 N41 C406 -16.4(10)
Zn2 Zn4 N41 C406 47.8(13)
O40 Zn4 N41 C407 169.2(8)
N42 Zn4 N41 C407 -62.3(9)
O43 Zn4 N41 C407 55(4)
O4W Zn4 N41 C407 52.9(9)
Zn8 Zn4 N41 C407 98.1(9)
Zn7 Zn4 N41 C407 165.1(8)
Zn1 Zn4 N41 C407 90.1(9)
Zn3 Zn4 N41 C407 165.8(8)
Zn2 Zn4 N41 C407 -130.0(8)
O40 Zn4 N41 N42 -128.5(3)
O43 Zn4 N41 N42 118(4)
O4W Zn4 N41 N42 115.2(3)
Zn8 Zn4 N41 N42 160.3(5)
Zn7 Zn4 N41 N42 -132.7(3)
Zn1 Zn4 N41 N42 152.4(5)
Zn3 Zn4 N41 N42 -131.9(3)
Zn2 Zn4 N41 N42 -67.7(6)
O40 Zn4 N42 C411 -100.0(8)
O43 Zn4 N42 C411 -8.9(8)
O4W Zn4 N42 C411 79.1(9)
N41 Zn4 N42 C411 167.6(8)
Zn8 Zn4 N42 C411 -1.0(9)
Zn7 Zn4 N42 C411 -64.6(9)
Zn1 Zn4 N42 C411 1.6(9)
Zn3 Zn4 N42 C411 -68.7(9)
Zn2 Zn4 N42 C411 -34.0(8)
O40 Zn4 N42 C410 81.6(8)
O43 Zn4 N42 C410 172.7(7)
O4W Zn4 N42 C410 -99.3(7)
N41 Zn4 N42 C410 -10.8(8)
Zn8 Zn4 N42 C410 -179.3(6)
Zn7 Zn4 N42 C410 117.0(7)
Zn1 Zn4 N42 C410 -176.8(7)
Zn3 Zn4 N42 C410 112.9(7)
Zn2 Zn4 N42 C410 147.6(7)
O40 Zn4 N42 N41 92.4(3)
O43 Zn4 N42 N41 -176.5(3)
O4W Zn4 N42 N41 -88.5(3)
Zn8 Zn4 N42 N41 -168.5(3)
Zn7 Zn4 N42 N41 127.8(3)
Zn1 Zn4 N42 N41 -166.0(3)
Zn3 Zn4 N42 N41 123.7(3)
Zn2 Zn4 N42 N41 158.4(2)
C406 N41 N42 C411 -145(3)
C407 N41 N42 C411 85(3)
Zn4 N41 N42 C411 -45(3)
C406 N41 N42 C410 70.2(11)
C407 N41 N42 C410 -59.9(8)
Zn4 N41 N42 C410 170.3(7)
C406 N41 N42 Zn4 -100.1(10)
C407 N41 N42 Zn4 129.8(7)
Zn1 O10 C100 C105 12.9(13)
Zn8 O10 C100 C105 -166.5(8)
O13 O10 C100 C105 72(2)
Zn1 O10 C100 C101 -168.9(6)
Zn8 O10 C100 C101 11.7(10)
O13 O10 C100 C101 -110.2(18)
Zn8 O11 C101 C102 168.7(9)
O14 O11 C101 C102 -177.5(9)
Zn8 O11 C101 C100 -8.6(10)
O14 O11 C101 C100 5.2(9)
O10 C100 C101 O11 -3.1(13)
C105 C100 C101 O11 175.2(8)
O10 C100 C101 C102 179.6(10)
C105 C100 C101 C102 -2.2(15)
O11 C101 C102 C103 -174.8(11)
C100 C101 C102 C103 2.4(19)
C101 C102 C103 C104 -2(2)
C102 C103 C104 C105 1(2)
C103 C104 C105 C106 177.2(14)
C103 C104 C105 C100 -1(2)
O10 C100 C105 C104 179.4(11)
C101 C100 C105 C104 1.2(15)
O10 C100 C105 C106 1.7(17)
C101 C100 C105 C106 -176.4(10)
C107 N11 C106 C105 179.5(13)
Zn1 N11 C106 C105 -6(2)
N12 N11 C106 C105 -59.4(19)
C104 C105 C106 N11 177.1(15)
C100 C105 C106 N11 -5(2)
C106 N11 C107 C108 141.7(15)
Zn1 N11 C107 C108 -32.6(18)
N12 N11 C107 C108 8.7(14)
N11 C107 C108 C109 -65.4(19)
C107 C108 C109 C110 62(2)
C108 C109 C110 N12 46(2)
C111 N12 C110 C109 101.9(15)
Zn1 N12 C110 C109 -80.5(14)
N11 N12 C110 C109 -71.6(13)
C110 N12 C111 C112 -177.5(10)
Zn1 N12 C111 C112 5.2(17)
N11 N12 C111 C112 -26(4)
N12 C111 C112 C117 166.4(11)
N12 C111 C112 C113 -14.6(17)
Zn1 O13 C113 C114 -149.2(6)
Zn5 O13 C113 C114 -26.9(8)
O10 O13 C113 C114 145.9(10)
Zn1 O13 C113 C112 27.4(12)
Zn5 O13 C113 C112 149.7(7)
O10 O13 C113 C112 -37.5(17)
C117 C112 C113 O13 176.8(9)
C111 C112 C113 O13 -2.1(14)
C117 C112 C113 C114 -6.6(13)
C111 C112 C113 C114 174.5(9)
Zn6 O14 C114 C115 46.2(11)
Zn5 O14 C114 C115 -159.8(6)
O11 O14 C114 C115 149.9(7)
Zn6 O14 C114 C113 -135.0(6)
Zn5 O14 C114 C113 19.0(8)
O11 O14 C114 C113 -31.3(7)
O13 C113 C114 O14 5.8(11)
C112 C113 C114 O14 -171.0(7)
O13 C113 C114 C115 -175.4(7)
C112 C113 C114 C115 7.9(12)
O14 C114 C115 C116 173.8(7)
C113 C114 C115 C116 -5.0(12)
C114 C115 C116 C117 0.8(15)
C115 C116 C117 C112 0.3(18)
C111 C112 C117 C116 -178.4(10)
C113 C112 C117 C116 2.6(17)
Zn2 O20 C200 C201 153.8(6)
Zn5 O20 C200 C201 4.0(10)
O23 O20 C200 C201 90.9(14)
Zn2 O20 C200 C205 -25.9(11)
Zn5 O20 C200 C205 -175.7(7)
O23 O20 C200 C205 -88.9(15)
Zn1 O21 C201 C202 -26.8(18)
Zn5 O21 C201 C202 173.1(7)
O24 O21 C201 C202 161.0(7)
Zn1 O21 C201 C200 152.4(10)
Zn5 O21 C201 C200 -7.7(10)
O24 O21 C201 C200 -19.8(10)
O20 C200 C201 O21 2.9(13)
C205 C200 C201 O21 -177.3(8)
O20 C200 C201 C202 -177.9(8)
C205 C200 C201 C202 1.9(14)
O21 C201 C202 C203 179.5(9)
C200 C201 C202 C203 0.3(15)
C201 C202 C203 C204 -4.2(16)
C202 C203 C204 C205 5.7(18)
C203 C204 C205 C200 -3.2(16)
C203 C204 C205 C206 180.0(10)
O20 C200 C205 C204 179.4(9)
C201 C200 C205 C204 -0.4(14)
O20 C200 C205 C206 -4.0(14)
C201 C200 C205 C206 176.2(9)
C207 N21 C206 C205 175.6(10)
Zn2 N21 C206 C205 5.8(15)
N22 N21 C206 C205 56.6(13)
C204 C205 C206 N21 -169.0(11)
C200 C205 C206 N21 14.3(17)
C206 N21 C207 C208 -132.7(10)
Zn2 N21 C207 C208 37.4(12)
N22 N21 C207 C208 -3.8(10)
N21 C207 C208 C209 63.1(12)
C207 C208 C209 C210 -64.7(14)
C211 N22 C210 C209 -105.7(11)
Zn2 N22 C210 C209 77.9(10)
N21 N22 C210 C209 70.7(8)
C208 C209 C210 N22 -41.4(14)
C210 N22 C211 C212 -177.4(10)
Zn2 N22 C211 C212 -1.2(15)
N21 N22 C211 C212 19(4)
N22 C211 C212 C217 -176.2(10)
N22 C211 C212 C213 12.6(17)
Zn2 O23 C213 C214 173.6(5)
Zn6 O23 C213 C214 23.5(8)
O20 O23 C213 C214 -125.4(8)
Zn2 O23 C213 C212 -6.8(11)
Zn6 O23 C213 C212 -156.9(7)
O20 O23 C213 C212 54.2(13)
C217 C212 C213 O23 -178.8(8)
C211 C212 C213 O23 -7.8(14)
C217 C212 C213 C214 0.8(12)
C211 C212 C213 C214 171.8(9)
Zn7 O24 C214 C215 -39.2(10)
Zn6 O24 C214 C215 150.9(7)
O21 O24 C214 C215 -141.1(7)
Zn7 O24 C214 C213 140.4(6)
Zn6 O24 C214 C213 -29.5(8)
O21 O24 C214 C213 38.6(7)
O23 C213 C214 O24 -0.3(11)
C212 C213 C214 O24 -179.9(7)
O23 C213 C214 C215 179.4(8)
C212 C213 C214 C215 -0.2(12)
O24 C214 C215 C216 179.1(8)
C213 C214 C215 C216 -0.5(13)
C214 C215 C216 C217 0.7(15)
C211 C212 C217 C216 -172.4(9)
C213 C212 C217 C216 -0.6(14)
C215 C216 C217 C212 -0.1(15)
Zn3 O30 C300 C305 -2.5(12)
Zn6 O30 C300 C305 171.2(7)
O33 O30 C300 C305 29(5)
Zn3 O30 C300 C301 178.5(5)
Zn6 O30 C300 C301 -7.8(9)
O33 O30 C300 C301 -150(4)
Zn6 O31 C301 C300 11.2(9)
O34 O31 C301 C300 3.1(9)
Zn6 O31 C301 C302 -168.2(7)
O34 O31 C301 C302 -176.2(7)
O30 C300 C301 O31 -1.9(11)
C305 C300 C301 O31 179.0(8)
O30 C300 C301 C302 177.5(8)
C305 C300 C301 C302 -1.6(13)
O31 C301 C302 C303 178.8(10)
C300 C301 C302 C303 -0.6(15)
C301 C302 C303 C304 1.6(18)
C302 C303 C304 C305 0(2)
C303 C304 C305 C306 173.6(12)
C303 C304 C305 C300 -1.7(18)
O30 C300 C305 C304 -176.2(9)
C301 C300 C305 C304 2.7(14)
O30 C300 C305 C306 8.9(16)
C301 C300 C305 C306 -172.1(9)
C307 N31 C306 C305 173.1(10)
Zn3 N31 C306 C305 -14.1(17)
N32 N31 C306 C305 -67.3(14)
C304 C305 C306 N31 -174.3(11)
C300 C305 C306 N31 0.7(18)
C306 N31 C307 C308 141.5(12)
Zn3 N31 C307 C308 -31.8(14)
N32 N31 C307 C308 7.2(12)
N31 C307 C308 C309 -66.4(13)
C307 C308 C309 C310 62.6(13)
C311 N32 C310 C309 96.3(10)
Zn3 N32 C310 C309 -82.6(10)
N31 N32 C310 C309 -75.9(8)
C308 C309 C310 N32 43.4(14)
C310 N32 C311 C312 176.0(9)
Zn3 N32 C311 C312 -5.1(13)
N31 N32 C311 C312 -41(3)
N32 C311 C312 C313 -4.4(15)
N32 C311 C312 C317 179.4(9)
Zn3 O33 C313 C312 6.4(10)
Zn7 O33 C313 C312 168.0(6)
O30 O33 C313 C312 -51.5(11)
Zn3 O33 C313 C314 -175.3(5)
Zn7 O33 C313 C314 -13.7(8)
O30 O33 C313 C314 126.8(7)
C311 C312 C313 O33 3.4(13)
C317 C312 C313 O33 179.4(7)
C311 C312 C313 C314 -174.9(8)
C317 C312 C313 C314 1.1(11)
Zn8 O34 C314 C315 38.5(10)
Zn7 O34 C314 C315 -161.9(6)
O31 O34 C314 C315 146.6(7)
Zn8 O34 C314 C313 -140.6(6)
Zn7 O34 C314 C313 19.0(9)
O31 O34 C314 C313 -32.4(7)
O33 C313 C314 C315 179.9(7)
C312 C313 C314 C315 -1.7(12)
O33 C313 C314 O34 -1.0(11)
C312 C313 C314 O34 177.4(7)
O34 C314 C315 C316 -178.2(8)
C313 C314 C315 C316 0.8(13)
C314 C315 C316 C317 0.6(14)
C315 C316 C317 C312 -1.1(14)
C313 C312 C317 C316 0.2(13)
C311 C312 C317 C316 176.7(8)
Zn4 O40 C400 C405 -7.9(14)
Zn7 O40 C400 C405 176.3(9)
O43 O40 C400 C405 -42(4)
Zn4 O40 C400 C401 174.1(7)
Zn7 O40 C400 C401 -1.6(11)
O43 O40 C400 C401 140(2)
Zn7 O41 C401 C402 -177.5(11)
O44 O41 C401 C402 176.2(10)
Zn7 O41 C401 C400 1.5(14)
O44 O41 C401 C400 -4.8(13)
O40 C400 C401 O41 0.3(16)
C405 C400 C401 O41 -177.8(10)
O40 C400 C401 C402 179.3(12)
C405 C400 C401 C402 1.1(18)
O41 C401 C402 C403 -179.4(16)
C400 C401 C402 C403 2(2)
C401 C402 C403 C404 -5(3)
C402 C403 C404 C405 5(3)
O40 C400 C405 C404 -178.8(11)
C401 C400 C405 C404 -0.9(17)
O40 C400 C405 C406 -2.6(18)
C401 C400 C405 C406 175.4(11)
C403 C404 C405 C400 -2(2)
C403 C404 C405 C406 -178.9(16)
C407 N41 C406 C405 -174.0(11)
Zn4 N41 C406 C405 8.1(17)
N42 N41 C406 C405 63.5(15)
C400 C405 C406 N41 2(2)
C404 C405 C406 N41 178.7(12)
C406 N41 C407 C48' -88(3)
Zn4 N41 C407 C48' 90(2)
N42 N41 C407 C48' 52(2)
C406 N41 C407 C408 -148.8(11)
Zn4 N41 C407 C408 29.1(14)
N42 N41 C407 C408 -8.6(11)
C411 N42 C410 C409 -93.7(11)
Zn4 N42 C410 C409 84.8(10)
N41 N42 C410 C409 77.0(8)
C408 C409 C410 N42 -51.2(14)
C48' C409 C410 N42 -106(2)
C410 N42 C411 C412 -172.2(10)
Zn4 N42 C411 C412 9.4(15)
N41 N42 C411 C412 46(3)
N42 C411 C412 C417 176.5(10)
N42 C411 C412 C413 1.3(16)
Zn4 O43 C413 C412 8.3(12)
Zn8 O43 C413 C412 -158.3(7)
O40 O43 C413 C412 67.8(12)
Zn4 O43 C413 C414 -174.2(5)
Zn8 O43 C413 C414 19.2(8)
O40 O43 C413 C414 -114.7(7)
C417 C412 C413 O43 174.0(8)
C411 C412 C413 O43 -11.1(14)
C417 C412 C413 C414 -3.4(13)
C411 C412 C413 C414 171.5(8)
Zn5 O44 C414 C415 -31.4(11)
Zn8 O44 C414 C415 150.8(7)
O41 O44 C414 C415 -145.4(7)
Zn5 O44 C414 C413 149.4(6)
Zn8 O44 C414 C413 -28.4(9)
O41 O44 C414 C413 35.4(8)
O43 C413 C414 O44 4.4(11)
C412 C413 C414 O44 -177.9(8)
O43 C413 C414 C415 -174.8(8)
C412 C413 C414 C415 2.9(12)
O44 C414 C415 C416 -179.6(8)
C413 C414 C415 C416 -0.4(13)
C414 C415 C416 C417 -1.7(15)
C415 C416 C417 C412 1.2(15)
C413 C412 C417 C416 1.4(14)
C411 C412 C417 C416 -173.9(9)
C48' C407 C408 C409 -33(4)
N41 C407 C408 C409 65.4(14)
C48' C409 C408 C407 31(4)
C410 C409 C408 C407 -54.9(14)
N41 C407 C48' C409 -77(6)
C408 C407 C48' C409 32(4)
C408 C409 C48' C407 -32(4)
C410 C409 C48' C407 80(6)
